data_7020383
loop_
_publ_author_name
'Katoh, Keiichi'
'Horii, Yoji'
'Yasuda, Nobuhiro'
'Wernsdorfer, Wolfgang'
'Toriumi, Koshiro'
'Breedlove, Brian K.'
'Yamashita, Masahiro'

_publ_section_title
;
 Multiple-decker phthalocyaninato dinuclear lanthanoid(iii)
 single-molecule magnets with dual-magnetic relaxation processes.
;
_journal_issue 44
_journal_name_full 'Dalton transactions (Cambridge, England : 2003)'
_journal_page_first 13582
_journal_page_last 13600
_journal_paper_doi 10.1039/c2dt31400b
_journal_volume 41
_journal_year 2012
_chemical_formula_moiety 'C256 H320 Cd N32 O32 Tb2, 6(H2 O)'
_chemical_formula_sum 'C256 H332 Cd N32 O38 Tb2'
_chemical_formula_weight 4895.78
_chemical_name_systematic
;
?
;
_space_group_IT_number 2
_symmetry_cell_setting triclinic
_symmetry_space_group_name_Hall '-P 1'
_symmetry_space_group_name_H-M 'P -1'
_atom_sites_solution_hydrogens geom
_atom_sites_solution_primary direct
_atom_sites_solution_secondary difmap
_audit_creation_method SHELXL-97
_cell_angle_alpha 101.9444(7)
_cell_angle_beta 100.6916(9)
_cell_angle_gamma 116.8386(7)
_cell_formula_units_Z 2
_cell_length_a 22.2923(5)
_cell_length_b 23.6328(5)
_cell_length_c 27.7035(7)
_cell_measurement_reflns_used 115018
_cell_measurement_temperature 95(2)
_cell_measurement_theta_max 27.96
_cell_measurement_theta_min 1.53
_cell_volume 12072.9(5)
_computing_cell_refinement 'Rapid Auto(Rigaku)'
_computing_data_collection 'Rapid Auto(Rigaku)'
_computing_data_reduction 'Rapid Auto(Rigaku)'
_computing_molecular_graphics 'mercury 3.0'
_computing_publication_material 'mercury 3.0'
_computing_structure_refinement 'SHELXL-97 (Sheldrick, 1997)'
_computing_structure_solution 'SHELXS-97 (Sheldrick, 1990)'
_diffrn_ambient_temperature 95(2)
_diffrn_detector_area_resol_mean 29
_diffrn_measured_fraction_theta_full 0.741
_diffrn_measured_fraction_theta_max 0.741
_diffrn_measurement_device_type 'Rigaku Saturn 724'
_diffrn_measurement_method 'Oscillation Photograph'
_diffrn_radiation_monochromator 'Si(111) Channel Cut'
_diffrn_radiation_source 'synchrotron radiation SPring-8 BL40XU'
_diffrn_radiation_type Synchrotron
_diffrn_radiation_wavelength 0.83106
_diffrn_reflns_av_R_equivalents 0.0841
_diffrn_reflns_av_sigmaI/netI 0.0766
_diffrn_reflns_limit_h_max 24
_diffrn_reflns_limit_h_min -24
_diffrn_reflns_limit_k_max 21
_diffrn_reflns_limit_k_min -21
_diffrn_reflns_limit_l_max 23
_diffrn_reflns_limit_l_min -31
_diffrn_reflns_number 115018
_diffrn_reflns_theta_full 27.96
_diffrn_reflns_theta_max 27.96
_diffrn_reflns_theta_min 1.53
_exptl_absorpt_coefficient_mu 1.110
_exptl_absorpt_correction_T_max 1.000
_exptl_absorpt_correction_T_min 0.673
_exptl_absorpt_correction_type multi-scan
_exptl_absorpt_process_details 'ABSCOR (T.Higashi, 2001)'
_exptl_crystal_colour black
_exptl_crystal_density_diffrn 1.347
_exptl_crystal_density_meas ?
_exptl_crystal_density_method 'not measured'
_exptl_crystal_description plate
_exptl_crystal_F_000 5148
_exptl_crystal_size_max 0.175
_exptl_crystal_size_mid 0.090
_exptl_crystal_size_min 0.012
_refine_diff_density_max 2.434
_refine_diff_density_min -1.523
_refine_diff_density_rms 0.190
_refine_ls_extinction_coef 0.00183(10)
_refine_ls_extinction_expression Fc^*^=kFc[1+0.001xFc^2^\l^3^/sin(2\q)]^-1/4^
_refine_ls_extinction_method SHELXL
_refine_ls_goodness_of_fit_ref 1.077
_refine_ls_hydrogen_treatment constr
_refine_ls_matrix_type full
_refine_ls_number_parameters 1342
_refine_ls_number_reflns 26933
_refine_ls_number_restraints 16
_refine_ls_restrained_S_all 1.077
_refine_ls_R_factor_all 0.1745
_refine_ls_R_factor_gt 0.1353
_refine_ls_shift/su_max <0.001
_refine_ls_shift/su_mean <0.001
_refine_ls_structure_factor_coef Fsqd
_refine_ls_weighting_details 'calc w=1/[\s^2^(Fo^2^)+(0.0001P)^2^+723.5862P] where P=(Fo^2^+2Fc^2^)/3'
_refine_ls_weighting_scheme calc
_refine_ls_wR_factor_gt 0.3267
_refine_ls_wR_factor_ref 0.3515
_reflns_number_gt 19890
_reflns_number_total 26933
_reflns_threshold_expression >2\s(I)
_cod_data_source_file c2dt31400b.txt
_cod_data_source_block shelxl_1
_cod_depositor_comments
;
The following automatic conversions were performed:

'_exptl_crystal_density_meas' value 'not measured' was changed to '?'
- the value is perceived as not measured.

Automatic conversion script
Id: cif_fix_values 3008 2015-01-20 13:52:24Z robertas 
;
_cod_original_cell_volume 12072.8(5)
_cod_database_code 7020383

loop_
_symmetry_equiv_pos_as_xyz
'x, y, z'
'-x, -y, -z'

loop_
_atom_site_label
_atom_site_type_symbol
_atom_site_fract_x
_atom_site_fract_y
_atom_site_fract_z
_atom_site_U_iso_or_equiv
_atom_site_adp_type
_atom_site_occupancy
_atom_site_symmetry_multiplicity
_atom_site_calc_flag
_atom_site_refinement_flags
_atom_site_disorder_assembly
_atom_site_disorder_group
O301 O 0.7368(10) 0.8008(9) 0.9706(7) 0.053(4) Uiso 1 1 d G . .
HW1A H 0.7322 0.7623 0.9624 0.080 Uiso 1 1 d G . .
HW1B H 0.7582 0.8163 1.0030 0.080 Uiso 1 1 d G . .
O302 O 0.6313(9) 0.2789(9) 0.5032(7) 0.054(4) Uiso 1 1 d G . .
HW2A H 0.6198 0.3072 0.5150 0.081 Uiso 1 1 d G . .
HW2B H 0.6665 0.2891 0.5274 0.081 Uiso 1 1 d G . .
O303 O 0.1724(10) 0.4424(9) 0.5465(7) 0.053(4) Uiso 1 1 d G . .
HW3A H 0.2052 0.4363 0.5600 0.079 Uiso 1 1 d G . .
HW3B H 0.1555 0.4129 0.5167 0.079 Uiso 1 1 d G . .
O304 O 0.6180(11) 0.6680(10) 0.5506(8) 0.067(5) Uiso 1 1 d G . .
HW4A H 0.5954 0.6262 0.5334 0.100 Uiso 1 1 d G . .
HW4B H 0.6595 0.6764 0.5610 0.100 Uiso 1 1 d G . .
O305 O 0.4978(5) 0.19592(10) 0.93783(8) 0.073(6) Uiso 1 1 d G . .
HW5A H 0.5139 0.2046 0.9132 0.110 Uiso 1 1 d G . .
HW5B H 0.5293 0.2290 0.9634 0.110 Uiso 1 1 d G . .
O306 O 0.3306(2) 0.4750(5) 0.96837(7) 0.075(6) Uiso 1 1 d GD . .
HW6A H 0.3712 0.4832 0.9851 0.113 Uiso 1 1 d GD . .
HW6B H 0.3068 0.4610 0.9876 0.113 Uiso 1 1 d GD . .
Tb1 Tb 0.44216(5) 0.39144(5) 0.61451(3) 0.0315(3) Uani 1 1 d G . .
Tb2 Tb 0.57640(5) 0.46896(5) 0.86914(3) 0.0365(4) Uani 1 1 d G . .
Cd1 Cd 0.50944(3) 0.42957(4) 0.74185(3) 0.0332(4) Uani 1 1 d G . .
C1 C 0.55181(11) 0.3920(2) 0.54992(4) 0.039(6) Uiso 1 1 d G . .
C2 C 0.62086(9) 0.4430(3) 0.54889(6) 0.033(5) Uiso 1 1 d G . .
C3 C 0.68217(14) 0.4420(4) 0.54319(7) 0.029(5) Uiso 1 1 d G . .
H3 H 0.6836 0.4016 0.5363 0.035 Uiso 1 1 calc R . .
C4 C 0.7379(11) 0.5004(11) 0.5480(8) 0.031(5) Uiso 1 1 d . . .
C5 C 0.8072(12) 0.4463(12) 0.5355(9) 0.044(6) Uiso 1 1 d . . .
H5A H 0.7683 0.4103 0.5041 0.053 Uiso 1 1 calc R . .
H5B H 0.8021 0.4306 0.5657 0.053 Uiso 1 1 calc R . .
C6 C 0.8787(15) 0.4610(15) 0.5286(11) 0.067(8) Uiso 1 1 d . . .
H6A H 0.8830 0.4206 0.5260 0.080 Uiso 1 1 calc R . .
H6B H 0.8810 0.4711 0.4959 0.080 Uiso 1 1 calc R . .
C7 C 0.9404(15) 0.5202(15) 0.5740(11) 0.067(8) Uiso 1 1 d . . .
H7A H 0.9412 0.5084 0.6064 0.080 Uiso 1 1 calc R . .
H7B H 0.9338 0.5594 0.5790 0.080 Uiso 1 1 calc R . .
C8 C 1.0132(17) 0.5390(17) 0.5636(13) 0.085(10) Uiso 1 1 d . . .
H8A H 1.0521 0.5771 0.5931 0.128 Uiso 1 1 calc R . .
H8B H 1.0126 0.5512 0.5319 0.128 Uiso 1 1 calc R . .
H8C H 1.0201 0.5003 0.5593 0.128 Uiso 1 1 calc R . .
C9 C 0.5509(11) 0.4870(11) 0.5609(8) 0.032(5) Uiso 1 1 d . . .
C10 C 0.6179(10) 0.5008(10) 0.5565(8) 0.027(5) Uiso 1 1 d . . .
C11 C 0.6782(11) 0.5619(11) 0.5595(8) 0.032(5) Uiso 1 1 d . . .
H11 H 0.6770 0.6022 0.5638 0.038 Uiso 1 1 calc R . .
C12 C 0.7381(12) 0.5597(11) 0.5561(8) 0.038(5) Uiso 1 1 d . . .
C13 C 0.8047(13) 0.6811(12) 0.5748(10) 0.050(6) Uiso 1 1 d . . .
H13A H 0.7732 0.6818 0.5449 0.059 Uiso 1 1 calc R . .
H13B H 0.7891 0.6885 0.6055 0.059 Uiso 1 1 calc R . .
C14 C 0.8779(12) 0.7326(12) 0.5856(9) 0.044(6) Uiso 1 1 d . . .
H14A H 0.8937 0.7223 0.5555 0.053 Uiso 1 1 calc R . .
H14B H 0.9083 0.7321 0.6163 0.053 Uiso 1 1 calc R . .
C15 C 0.8875(15) 0.8035(14) 0.5961(11) 0.065(8) Uiso 1 1 d . . .
H15A H 0.8572 0.8036 0.5651 0.078 Uiso 1 1 calc R . .
H15B H 0.8705 0.8129 0.6256 0.078 Uiso 1 1 calc R . .
C16 C 0.9630(17) 0.8597(17) 0.6084(13) 0.085(10) Uiso 1 1 d . . .
H16A H 0.9644 0.9028 0.6152 0.128 Uiso 1 1 calc R . .
H16B H 0.9798 0.8522 0.5788 0.128 Uiso 1 1 calc R . .
H16C H 0.9935 0.8606 0.6393 0.128 Uiso 1 1 calc R . .
C17 C 0.4637(10) 0.5179(10) 0.5694(8) 0.028(5) Uiso 1 1 d . . .
C18 C 0.4402(11) 0.5666(11) 0.5748(8) 0.031(5) Uiso 1 1 d . . .
C19 C 0.4743(12) 0.6337(11) 0.5809(8) 0.035(5) Uiso 1 1 d . . .
H19 H 0.5213 0.6575 0.5799 0.043 Uiso 1 1 calc R . .
C20 C 0.4343(13) 0.6646(13) 0.5886(9) 0.047(6) Uiso 1 1 d . . .
C21 C 0.5353(13) 0.7711(12) 0.5986(10) 0.048(6) Uiso 1 1 d . . .
H21A H 0.5388 0.7547 0.5640 0.058 Uiso 1 1 calc R . .
H21B H 0.5679 0.7666 0.6250 0.058 Uiso 1 1 calc R . .
C22 C 0.5537(12) 0.8445(11) 0.6115(9) 0.041(6) Uiso 1 1 d . . .
H22A H 0.5496 0.8598 0.6462 0.049 Uiso 1 1 calc R . .
H22B H 0.5195 0.8477 0.5855 0.049 Uiso 1 1 calc R . .
C23 C 0.6301(13) 0.8910(13) 0.6118(10) 0.053(7) Uiso 1 1 d . . .
H23A H 0.6640 0.8876 0.6379 0.064 Uiso 1 1 calc R . .
H23B H 0.6341 0.8748 0.5772 0.064 Uiso 1 1 calc R . .
C24 C 0.6506(14) 0.9634(13) 0.6237(10) 0.058(7) Uiso 1 1 d . . .
H24A H 0.6994 0.9899 0.6236 0.087 Uiso 1 1 calc R . .
H24B H 0.6475 0.9801 0.6581 0.087 Uiso 1 1 calc R . .
H24C H 0.6184 0.9676 0.5973 0.087 Uiso 1 1 calc R . .
C25 C 0.3526(11) 0.4622(11) 0.5717(8) 0.034(5) Uiso 1 1 d . . .
C26 C 0.3710(12) 0.5309(12) 0.5781(9) 0.038(6) Uiso 1 1 d . . .
C27 C 0.3331(12) 0.5644(11) 0.5875(8) 0.035(5) Uiso 1 1 d . . .
H27 H 0.2861 0.5414 0.5889 0.042 Uiso 1 1 calc R . .
C28 C 0.3685(12) 0.6328(11) 0.5946(8) 0.037(5) Uiso 1 1 d . . .
C29 C 0.2736(13) 0.6412(13) 0.6151(10) 0.051(6) Uiso 1 1 d . . .
H29A H 0.2810 0.6273 0.6460 0.061 Uiso 1 1 calc R . .
H29B H 0.2366 0.6008 0.5854 0.061 Uiso 1 1 calc R . .
C30 C 0.2493(14) 0.6937(13) 0.6262(11) 0.059(7) Uiso 1 1 d . . .
H30A H 0.2397 0.7058 0.5947 0.071 Uiso 1 1 calc R . .
H30B H 0.2048 0.6738 0.6351 0.071 Uiso 1 1 calc R . .
C31 C 0.3063(15) 0.7563(14) 0.6710(11) 0.065(8) Uiso 1 1 d . . .
H31A H 0.3505 0.7764 0.6619 0.078 Uiso 1 1 calc R . .
H31B H 0.3163 0.7440 0.7023 0.078 Uiso 1 1 calc R . .
C32 C 0.2822(18) 0.8088(17) 0.6831(13) 0.088(10) Uiso 1 1 d . . .
H32A H 0.3199 0.8490 0.7118 0.132 Uiso 1 1 calc R . .
H32B H 0.2390 0.7893 0.6929 0.132 Uiso 1 1 calc R . .
H32C H 0.2725 0.8212 0.6521 0.132 Uiso 1 1 calc R . .
C33 C 0.2725(11) 0.3513(11) 0.5629(8) 0.030(5) Uiso 1 1 d . . .
C34 C 0.2018(11) 0.2976(11) 0.5564(8) 0.035(5) Uiso 1 1 d . . .
C35 C 0.1387(12) 0.2972(12) 0.5552(9) 0.043(6) Uiso 1 1 d . . .
H35 H 0.1355 0.3364 0.5578 0.052 Uiso 1 1 calc R . .
C36 C 0.0811(12) 0.2365(12) 0.5501(9) 0.039(6) Uiso 1 1 d . . .
C37 C 0.0065(13) 0.2865(13) 0.5552(9) 0.047(6) Uiso 1 1 d . . .
H37A H 0.0478 0.3248 0.5841 0.057 Uiso 1 1 calc R . .
H37B H -0.0363 0.2764 0.5659 0.057 Uiso 1 1 calc R . .
C38 C -0.0006(14) 0.3078(14) 0.5086(10) 0.059(7) Uiso 1 1 d . . .
H38A H 0.0441 0.3229 0.5001 0.070 Uiso 1 1 calc R . .
H38B H -0.0079 0.3466 0.5170 0.070 Uiso 1 1 calc R . .
C39 C -0.062(2) 0.252(2) 0.4607(17) 0.124(15) Uiso 1 1 d . . .
H39A H -0.1078 0.2351 0.4683 0.149 Uiso 1 1 calc R . .
H39B H -0.0546 0.2136 0.4497 0.149 Uiso 1 1 calc R . .
C40 C -0.062(2) 0.285(2) 0.4178(17) 0.131(16) Uiso 1 1 d . . .
H40A H -0.1008 0.2521 0.3857 0.196 Uiso 1 1 calc R . .
H40B H -0.0169 0.3017 0.4112 0.196 Uiso 1 1 calc R . .
H40C H -0.0699 0.3230 0.4295 0.196 Uiso 1 1 calc R . .
C41 C 0.2781(10) 0.2573(10) 0.5566(7) 0.024(4) Uiso 1 1 d . . .
C42 C 0.2063(11) 0.2407(10) 0.5513(8) 0.028(5) Uiso 1 1 d . . .
C43 C 0.1475(11) 0.1801(12) 0.5487(8) 0.036(5) Uiso 1 1 d . . .
H43 H 0.1513 0.1416 0.5482 0.044 Uiso 1 1 calc R . .
C44 C 0.0848(12) 0.1784(12) 0.5468(9) 0.044(6) Uiso 1 1 d . . .
C45 C -0.0322(12) 0.0858(12) 0.5022(9) 0.045(6) Uiso 1 1 d . . .
H45A H -0.0242 0.0581 0.4750 0.054 Uiso 1 1 calc R A 1
H45B H -0.0414 0.1177 0.4886 0.054 Uiso 1 1 calc R A 1
C46A C -0.096(2) 0.041(2) 0.5186(18) 0.056(15) Uiso 0.61(7) 1 d P B 1
H46A H -0.1037 0.0698 0.5444 0.067 Uiso 0.61(7) 1 calc PR B 1
H46B H -0.1387 0.0149 0.4877 0.067 Uiso 0.61(7) 1 calc PR B 1
C47A C -0.087(3) -0.004(3) 0.539(2) 0.068(18) Uiso 0.61(7) 1 d P B 1
H47A H -0.0434 0.0213 0.5704 0.082 Uiso 0.61(7) 1 calc PR B 1
H47B H -0.0792 -0.0339 0.5136 0.082 Uiso 0.61(7) 1 calc PR B 1
C46B C -0.074(3) 0.019(3) 0.510(2) 0.04(2) Uiso 0.39(7) 1 d P B 2
H46C H -0.0406 0.0037 0.5228 0.046 Uiso 0.39(7) 1 calc PR B 2
H46D H -0.1084 -0.0154 0.4762 0.046 Uiso 0.39(7) 1 calc PR B 2
C47B C -0.113(3) 0.024(3) 0.549(2) 0.04(2) Uiso 0.39(7) 1 d P B 2
H47C H -0.1479 0.0362 0.5357 0.044 Uiso 0.39(7) 1 calc PR B 2
H47D H -0.0787 0.0587 0.5827 0.044 Uiso 0.39(7) 1 calc PR B 2
C48 C -0.1509(17) -0.0477(16) 0.5557(12) 0.079(9) Uiso 1 1 d . . .
H48A H -0.1394 -0.0746 0.5741 0.118 Uiso 1 1 calc R B 1
H48B H -0.1924 -0.0777 0.5246 0.118 Uiso 1 1 calc R B 1
H48C H -0.1616 -0.0185 0.5787 0.118 Uiso 1 1 calc R B 1
C49 C 0.3646(12) 0.2273(12) 0.5477(9) 0.039(6) Uiso 1 1 d . . .
C50 C 0.3845(11) 0.1769(11) 0.5364(8) 0.035(5) Uiso 1 1 d . . .
C51 C 0.3476(12) 0.1093(12) 0.5278(8) 0.039(6) Uiso 1 1 d . . .
H51 H 0.2995 0.0869 0.5271 0.047 Uiso 1 1 calc R . .
C52 C 0.3825(11) 0.0764(11) 0.5206(8) 0.034(5) Uiso 1 1 d . . .
C53 C 0.2839(11) -0.0268(11) 0.5151(8) 0.035(5) Uiso 1 1 d . . .
H53A H 0.2517 -0.0256 0.4859 0.042 Uiso 1 1 calc R . .
H53B H 0.2801 -0.0050 0.5481 0.042 Uiso 1 1 calc R . .
C54 C 0.2617(14) -0.1000(14) 0.5099(10) 0.057(7) Uiso 1 1 d . . .
H54A H 0.2644 -0.1222 0.4765 0.069 Uiso 1 1 calc R . .
H54B H 0.2121 -0.1246 0.5098 0.069 Uiso 1 1 calc R . .
C55 C 0.3118(15) -0.1018(14) 0.5562(11) 0.063(8) Uiso 1 1 d . . .
H55A H 0.3083 -0.0807 0.5895 0.075 Uiso 1 1 calc R . .
H55B H 0.3616 -0.0765 0.5568 0.075 Uiso 1 1 calc R . .
C56 C 0.2886(18) -0.1790(16) 0.5491(13) 0.085(10) Uiso 1 1 d . . .
H56A H 0.3192 -0.1808 0.5783 0.127 Uiso 1 1 calc R . .
H56B H 0.2934 -0.1992 0.5164 0.127 Uiso 1 1 calc R . .
H56C H 0.2392 -0.2038 0.5481 0.127 Uiso 1 1 calc R . .
C57 C 0.4750(11) 0.2813(11) 0.5451(8) 0.034(5) Uiso 1 1 d . . .
C58 C 0.4543(12) 0.2123(12) 0.5350(9) 0.040(6) Uiso 1 1 d . . .
C59 C 0.4885(12) 0.1753(11) 0.5243(8) 0.038(5) Uiso 1 1 d . . .
H59 H 0.5345 0.1966 0.5209 0.045 Uiso 1 1 calc R . .
C60 C 0.4535(12) 0.1077(12) 0.5187(9) 0.039(6) Uiso 1 1 d . . .
C61 C 0.5510(11) 0.0972(11) 0.5052(8) 0.034(5) Uiso 1 1 d . . .
H61A H 0.5544 0.1275 0.4847 0.041 Uiso 1 1 calc R . .
H61B H 0.5571 0.0613 0.4854 0.041 Uiso 1 1 calc R . .
C62 C 0.6127(13) 0.1378(13) 0.5579(9) 0.050(6) Uiso 1 1 d . . .
H62A H 0.6573 0.1640 0.5507 0.060 Uiso 1 1 calc R . .
H62B H 0.6036 0.1703 0.5793 0.060 Uiso 1 1 calc R . .
C63 C 0.6230(14) 0.0968(14) 0.5884(10) 0.056(7) Uiso 1 1 d . . .
H63A H 0.6392 0.0688 0.5696 0.067 Uiso 1 1 calc R . .
H63B H 0.5772 0.0662 0.5922 0.067 Uiso 1 1 calc R . .
C64 C 0.6771(16) 0.1405(16) 0.6418(11) 0.073(9) Uiso 1 1 d . . .
H64A H 0.6830 0.1119 0.6611 0.110 Uiso 1 1 calc R . .
H64B H 0.6606 0.1673 0.6609 0.110 Uiso 1 1 calc R . .
H64C H 0.7226 0.1704 0.6382 0.110 Uiso 1 1 calc R . .
C65 C 0.3684(11) 0.4513(11) 0.6906(8) 0.035(5) Uiso 1 1 d . . .
C66 C 0.2939(11) 0.4202(11) 0.6893(8) 0.035(5) Uiso 1 1 d . . .
C67 C 0.2497(11) 0.4478(11) 0.6891(8) 0.034(5) Uiso 1 1 d . . .
H67 H 0.2671 0.4936 0.6920 0.041 Uiso 1 1 calc R . .
C68 C 0.1797(13) 0.4054(12) 0.6847(9) 0.045(6) Uiso 1 1 d . . .
C69 C 0.1504(15) 0.4894(14) 0.6794(11) 0.063(8) Uiso 1 1 d . . .
H69A H 0.1713 0.4965 0.6511 0.076 Uiso 1 1 calc R . .
H69B H 0.1867 0.5232 0.7127 0.076 Uiso 1 1 calc R . .
C70 C 0.0861(15) 0.4981(15) 0.6700(11) 0.065(8) Uiso 1 1 d . . .
H70A H 0.0995 0.5415 0.6641 0.077 Uiso 1 1 calc R . .
H70B H 0.0484 0.4618 0.6381 0.077 Uiso 1 1 calc R . .
C71 C 0.0583(17) 0.4964(17) 0.7139(12) 0.080(9) Uiso 1 1 d . . .
H71A H 0.0442 0.4519 0.7180 0.096 Uiso 1 1 calc R . .
H71B H 0.0143 0.4980 0.7035 0.096 Uiso 1 1 calc R . .
C72 C 0.1041(19) 0.5500(18) 0.7684(13) 0.094(11) Uiso 1 1 d . . .
H72A H 0.0772 0.5405 0.7929 0.141 Uiso 1 1 calc R . .
H72B H 0.1166 0.5946 0.7663 0.141 Uiso 1 1 calc R . .
H72C H 0.1475 0.5487 0.7806 0.141 Uiso 1 1 calc R . .
C73 C 0.3279(11) 0.3404(11) 0.6852(8) 0.033(5) Uiso 1 1 d . . .
C74 C 0.2711(11) 0.3553(11) 0.6881(8) 0.035(5) Uiso 1 1 d . . .
C75 C 0.2010(11) 0.3103(12) 0.6854(8) 0.035(5) Uiso 1 1 d . . .
H75 H 0.1853 0.2651 0.6838 0.042 Uiso 1 1 calc R . .
C76 C 0.1563(12) 0.3371(12) 0.6852(9) 0.041(6) Uiso 1 1 d . . .
C77 C 0.0565(13) 0.2334(13) 0.6776(10) 0.051(7) Uiso 1 1 d . . .
H77A H 0.0784 0.2287 0.7100 0.061 Uiso 1 1 calc R . .
H77B H 0.0638 0.2086 0.6480 0.061 Uiso 1 1 calc R . .
C78 C -0.0258(18) 0.2057(18) 0.6683(14) 0.090(11) Uiso 1 1 d . . .
H78A H -0.0316 0.2377 0.6936 0.108 Uiso 1 1 calc R . .
H78B H -0.0483 0.2028 0.6329 0.108 Uiso 1 1 calc R . .
C79 C -0.061(3) 0.141(3) 0.674(3) 0.19(3) Uiso 1 1 d . . .
H79A H -0.0497 0.1437 0.7110 0.231 Uiso 1 1 calc R . .
H79B H -0.0490 0.1096 0.6543 0.231 Uiso 1 1 calc R . .
C80 C -0.147(2) 0.118(2) 0.6478(19) 0.143(17) Uiso 1 1 d . . .
H80A H -0.1780 0.0735 0.6489 0.215 Uiso 1 1 calc R . .
H80B H -0.1556 0.1174 0.6115 0.215 Uiso 1 1 calc R . .
H80C H -0.1564 0.1509 0.6677 0.215 Uiso 1 1 calc R . .
C81 C 0.3758(10) 0.2721(10) 0.6737(8) 0.028(5) Uiso 1 1 d . . .
C82 C 0.3740(11) 0.2105(11) 0.6684(8) 0.031(5) Uiso 1 1 d . . .
C83 C 0.3189(12) 0.1460(12) 0.6634(9) 0.041(6) Uiso 1 1 d . . .
H83 H 0.2735 0.1381 0.6646 0.049 Uiso 1 1 calc R . .
C84 C 0.3347(12) 0.0948(12) 0.6567(9) 0.039(6) Uiso 1 1 d . . .
C85 C 0.2145(14) 0.0131(14) 0.6454(11) 0.060(7) Uiso 1 1 d . . .
H85A H 0.1979 0.0301 0.6192 0.073 Uiso 1 1 calc R . .
H85B H 0.2110 0.0333 0.6791 0.073 Uiso 1 1 calc R . .
C86 C 0.1714(16) -0.0608(14) 0.6285(11) 0.067(8) Uiso 1 1 d . . .
H86A H 0.1787 -0.0796 0.5962 0.080 Uiso 1 1 calc R . .
H86B H 0.1207 -0.0741 0.6198 0.080 Uiso 1 1 calc R . .
C87 C 0.1868(19) -0.0925(19) 0.6676(14) 0.091(11) Uiso 1 1 d . . .
H87A H 0.1633 -0.1414 0.6493 0.110 Uiso 1 1 calc R . .
H87B H 0.2385 -0.0748 0.6791 0.110 Uiso 1 1 calc R . .
C88 C 0.165(2) -0.083(2) 0.7155(15) 0.104(12) Uiso 1 1 d . . .
H88A H 0.1775 -0.1066 0.7371 0.156 Uiso 1 1 calc R . .
H88B H 0.1135 -0.1016 0.7052 0.156 Uiso 1 1 calc R . .
H88C H 0.1894 -0.0351 0.7354 0.156 Uiso 1 1 calc R . .
C89 C 0.4823(11) 0.2898(11) 0.6695(8) 0.035(5) Uiso 1 1 d . . .
C90 C 0.4402(10) 0.2209(10) 0.6652(8) 0.029(5) Uiso 1 1 d . . .
C91 C 0.4522(13) 0.1680(12) 0.6594(9) 0.047(6) Uiso 1 1 d . . .
H91 H 0.4972 0.1755 0.6574 0.057 Uiso 1 1 calc R . .
C92 C 0.4029(12) 0.1057(12) 0.6564(9) 0.039(6) Uiso 1 1 d . . .
C93 C 0.4784(14) 0.0602(14) 0.6505(11) 0.059(7) Uiso 1 1 d . . .
H93A H 0.5173 0.1034 0.6766 0.071 Uiso 1 1 calc R . .
H93B H 0.4818 0.0609 0.6155 0.071 Uiso 1 1 calc R . .
C94 C 0.4847(16) 0.0011(15) 0.6617(11) 0.065(8) Uiso 1 1 d . . .
H94A H 0.4504 -0.0409 0.6323 0.078 Uiso 1 1 calc R . .
H94B H 0.5329 0.0094 0.6637 0.078 Uiso 1 1 calc R . .
C95 C 0.4706(17) -0.0086(16) 0.7121(12) 0.076(9) Uiso 1 1 d . . .
H95A H 0.4703 -0.0497 0.7154 0.091 Uiso 1 1 calc R . .
H95B H 0.4236 -0.0145 0.7112 0.091 Uiso 1 1 calc R . .
C96 C 0.530(2) 0.0547(19) 0.7610(15) 0.106(12) Uiso 1 1 d . . .
H96A H 0.5208 0.0477 0.7931 0.158 Uiso 1 1 calc R . .
H96B H 0.5300 0.0952 0.7580 0.158 Uiso 1 1 calc R . .
H96C H 0.5769 0.0602 0.7620 0.158 Uiso 1 1 calc R . .
C97 C 0.5852(10) 0.3770(10) 0.6685(8) 0.028(5) Uiso 1 1 d . . .
C98 C 0.6593(11) 0.4088(11) 0.6678(8) 0.030(5) Uiso 1 1 d . . .
C99 C 0.7012(11) 0.3779(12) 0.6626(8) 0.037(5) Uiso 1 1 d . . .
H99 H 0.6835 0.3314 0.6568 0.045 Uiso 1 1 calc R . .
C100 C 0.7702(11) 0.4229(11) 0.6669(8) 0.035(5) Uiso 1 1 d . . .
C101 C 0.7993(13) 0.3358(12) 0.6587(10) 0.048(6) Uiso 1 1 d . . .
H10A H 0.7611 0.3059 0.6251 0.057 Uiso 1 1 calc R . .
H10B H 0.7812 0.3233 0.6872 0.057 Uiso 1 1 calc R . .
C102 C 0.8612(16) 0.3281(17) 0.6599(12) 0.074(9) Uiso 1 1 d . . .
H10C H 0.8472 0.2810 0.6569 0.088 Uiso 1 1 calc R . .
H10D H 0.8982 0.3574 0.6941 0.088 Uiso 1 1 calc R . .
C103 C 0.8938(16) 0.3456(16) 0.6162(12) 0.073(9) Uiso 1 1 d . . .
H10E H 0.9087 0.3929 0.6195 0.087 Uiso 1 1 calc R . .
H10F H 0.9367 0.3416 0.6213 0.087 Uiso 1 1 calc R . .
C104 C 0.844(2) 0.3019(19) 0.5630(14) 0.101(12) Uiso 1 1 d . . .
H10G H 0.8681 0.3149 0.5374 0.152 Uiso 1 1 calc R . .
H10H H 0.8025 0.3069 0.5571 0.152 Uiso 1 1 calc R . .
H10I H 0.8296 0.2549 0.5593 0.152 Uiso 1 1 calc R . .
C105 C 0.6246(10) 0.4875(10) 0.6772(8) 0.028(5) Uiso 1 1 d . . .
C106 C 0.6829(11) 0.4751(11) 0.6750(8) 0.034(5) Uiso 1 1 d . . .
C107 C 0.7526(11) 0.5198(11) 0.6783(8) 0.033(5) Uiso 1 1 d . . .
H107 H 0.7693 0.5659 0.6828 0.040 Uiso 1 1 calc R . .
C108 C 0.7964(11) 0.4915(10) 0.6744(8) 0.030(5) Uiso 1 1 d . . .
C109 C 0.8956(13) 0.5985(13) 0.6882(10) 0.055(7) Uiso 1 1 d . . .
H10J H 0.8824 0.6188 0.7163 0.065 Uiso 1 1 calc R . .
H10K H 0.8771 0.6056 0.6560 0.065 Uiso 1 1 calc R . .
C110 C 0.9790(14) 0.6321(14) 0.7038(11) 0.060(7) Uiso 1 1 d . . .
H11A H 0.9959 0.6197 0.7333 0.072 Uiso 1 1 calc R . .
H11B H 0.9914 0.6143 0.6740 0.072 Uiso 1 1 calc R . .
C111 C 1.015(2) 0.7053(19) 0.7187(15) 0.099(12) Uiso 1 1 d . . .
H11C H 1.0001 0.7232 0.7466 0.119 Uiso 1 1 calc R . .
H11D H 1.0019 0.7182 0.6883 0.119 Uiso 1 1 calc R . .
C112 C 1.095(3) 0.735(3) 0.738(2) 0.17(2) Uiso 1 1 d . . .
H11E H 1.1189 0.7845 0.7484 0.251 Uiso 1 1 calc R . .
H11F H 1.1102 0.7189 0.7095 0.251 Uiso 1 1 calc R . .
H11G H 1.1081 0.7220 0.7674 0.251 Uiso 1 1 calc R . .
C113 C 0.5761(11) 0.5558(10) 0.6880(8) 0.029(5) Uiso 1 1 d . . .
C114 C 0.5794(11) 0.6192(11) 0.6957(8) 0.032(5) Uiso 1 1 d . . .
C115 C 0.6355(13) 0.6803(12) 0.6987(9) 0.042(6) Uiso 1 1 d . . .
H115 H 0.6775 0.6842 0.6925 0.051 Uiso 1 1 calc R . .
C116 C 0.6261(12) 0.7344(12) 0.7113(9) 0.040(6) Uiso 1 1 d . . .
C117 C 0.7367(16) 0.8092(15) 0.7041(12) 0.072(9) Uiso 1 1 d . . .
H11H H 0.7268 0.7890 0.6664 0.087 Uiso 1 1 calc R . .
H11I H 0.7616 0.7915 0.7242 0.087 Uiso 1 1 calc R . .
C118 C 0.7818(17) 0.8938(16) 0.7239(13) 0.082(10) Uiso 1 1 d . . .
H11J H 0.7507 0.9108 0.7115 0.099 Uiso 1 1 calc R . .
H11K H 0.8016 0.9130 0.7623 0.099 Uiso 1 1 calc R . .
C119 C 0.839(2) 0.911(2) 0.7000(17) 0.121(14) Uiso 1 1 d . . .
H11L H 0.8184 0.8932 0.6616 0.145 Uiso 1 1 calc R . .
H11M H 0.8669 0.8899 0.7102 0.145 Uiso 1 1 calc R . .
C120 C 0.887(2) 0.986(2) 0.7175(16) 0.112(13) Uiso 1 1 d . . .
H12A H 0.9258 0.9963 0.7021 0.168 Uiso 1 1 calc R . .
H12B H 0.9076 1.0033 0.7555 0.168 Uiso 1 1 calc R . .
H12C H 0.8604 1.0064 0.7061 0.168 Uiso 1 1 calc R . .
C121 C 0.4749(11) 0.5409(11) 0.6952(8) 0.035(5) Uiso 1 1 d . . .
C122 C 0.5168(10) 0.6098(10) 0.7014(8) 0.028(5) Uiso 1 1 d . . .
C123 C 0.5053(12) 0.6619(11) 0.7129(8) 0.037(5) Uiso 1 1 d . . .
H123 H 0.4620 0.6555 0.7181 0.044 Uiso 1 1 calc R . .
C124 C 0.5582(13) 0.7246(12) 0.7167(9) 0.046(6) Uiso 1 1 d . . .
C125 C 0.4940(14) 0.7791(14) 0.7368(11) 0.058(7) Uiso 1 1 d . . .
H12D H 0.4849 0.7603 0.7652 0.069 Uiso 1 1 calc R . .
H12E H 0.4532 0.7485 0.7047 0.069 Uiso 1 1 calc R . .
C126 C 0.5021(16) 0.8467(14) 0.7506(11) 0.066(8) Uiso 1 1 d . D .
H12F H 0.5066 0.8628 0.7205 0.079 Uiso 1 1 calc R . .
H12G H 0.4585 0.8429 0.7572 0.079 Uiso 1 1 calc R . .
C127 C 0.563(2) 0.897(2) 0.7961(16) 0.113(13) Uiso 1 1 d . . .
H12H H 0.5790 0.8750 0.8181 0.136 Uiso 1 1 calc R C 5
H12I H 0.5512 0.9271 0.8173 0.136 Uiso 1 1 calc R C 5
C12A C 0.622(3) 0.937(3) 0.772(2) 0.10(2) Uiso 0.61(5) 1 d P D 5
H12J H 0.6690 0.9609 0.7990 0.151 Uiso 0.61(5) 1 calc PR D 5
H12K H 0.6129 0.9693 0.7605 0.151 Uiso 0.61(5) 1 calc PR D 5
H12L H 0.6216 0.9053 0.7427 0.151 Uiso 0.61(5) 1 calc PR D 5
C12B C 0.583(4) 0.965(4) 0.824(3) 0.06(2) Uiso 0.39(5) 1 d P D 6
H12M H 0.6282 0.9866 0.8518 0.091 Uiso 0.39(5) 1 calc PR D 6
H12N H 0.5463 0.9652 0.8380 0.091 Uiso 0.39(5) 1 calc PR D 6
H12O H 0.5892 0.9909 0.7993 0.091 Uiso 0.39(5) 1 calc PR D 6
C129 C 0.4837(11) 0.5362(11) 0.8142(8) 0.034(5) Uiso 1 1 d . . .
C130 C 0.4169(10) 0.5341(10) 0.8162(8) 0.028(5) Uiso 1 1 d . . .
C131 C 0.3976(11) 0.5823(11) 0.8169(8) 0.034(5) Uiso 1 1 d . . .
H131 H 0.4303 0.6270 0.8196 0.041 Uiso 1 1 calc R . .
C132 C 0.3268(13) 0.5608(13) 0.8132(9) 0.047(6) Uiso 1 1 d . . .
C133 C 0.3445(16) 0.6675(15) 0.8113(12) 0.071(8) Uiso 1 1 d . . .
H13C H 0.3632 0.6653 0.7817 0.085 Uiso 1 1 calc R . .
H13D H 0.3845 0.6942 0.8443 0.085 Uiso 1 1 calc R . .
C134 C 0.2922(18) 0.6975(18) 0.8051(14) 0.087(10) Uiso 1 1 d D . .
H13E H 0.2602 0.6776 0.7687 0.104 Uiso 1 1 calc R . .
H13F H 0.2627 0.6859 0.8281 0.104 Uiso 1 1 calc R . .
C135 C 0.337(5) 0.775(5) 0.820(4) 0.30(5) Uiso 1 1 d . . .
H13G H 0.3705 0.7868 0.7996 0.365 Uiso 1 1 calc R . .
H13H H 0.3644 0.7955 0.8573 0.365 Uiso 1 1 calc R . .
C136 C 0.283(9) 0.800(5) 0.806(6) 0.58(12) Uiso 1 1 d D . .
H13I H 0.3042 0.8377 0.7936 0.867 Uiso 1 1 calc R . .
H13J H 0.2717 0.8138 0.8374 0.867 Uiso 1 1 calc R . .
H13K H 0.2392 0.7629 0.7790 0.867 Uiso 1 1 calc R . .
C137 C 0.4059(12) 0.4325(12) 0.8134(9) 0.041(6) Uiso 1 1 d . . .
C138 C 0.3710(11) 0.4711(11) 0.8165(8) 0.035(5) Uiso 1 1 d . . .
C139 C 0.3034(11) 0.4521(11) 0.8175(8) 0.032(5) Uiso 1 1 d . . .
H139 H 0.2732 0.4090 0.8190 0.038 Uiso 1 1 calc R . .
C140 C 0.2795(13) 0.4991(12) 0.8162(9) 0.044(6) Uiso 1 1 d . . .
C141 C 0.1664(11) 0.4213(11) 0.8171(9) 0.039(6) Uiso 1 1 d . . .
H14C H 0.1843 0.4189 0.8516 0.047 Uiso 1 1 calc R . .
H14D H 0.1662 0.3861 0.7904 0.047 Uiso 1 1 calc R . .
C142 C 0.0950(14) 0.4085(14) 0.8086(11) 0.062(8) Uiso 1 1 d . . .
H14E H 0.0766 0.4093 0.7735 0.075 Uiso 1 1 calc R . .
H14F H 0.0956 0.4448 0.8344 0.075 Uiso 1 1 calc R . .
C143 C 0.0427(15) 0.3371(15) 0.8134(12) 0.065(8) Uiso 1 1 d . . .
H14G H 0.0466 0.3011 0.7911 0.078 Uiso 1 1 calc R . .
H14H H 0.0561 0.3383 0.8499 0.078 Uiso 1 1 calc R . .
C144 C -0.0363(16) 0.3222(16) 0.7954(12) 0.076(9) Uiso 1 1 d . . .
H14I H -0.0686 0.2787 0.7979 0.114 Uiso 1 1 calc R . .
H14J H -0.0492 0.3210 0.7592 0.114 Uiso 1 1 calc R . .
H14K H -0.0399 0.3576 0.8178 0.114 Uiso 1 1 calc R . .
C145 C 0.4093(11) 0.3348(11) 0.8032(8) 0.030(5) Uiso 1 1 d . . .
C146 C 0.3749(11) 0.2642(11) 0.7970(8) 0.032(5) Uiso 1 1 d . . .
C147 C 0.3059(13) 0.2174(13) 0.7951(9) 0.048(6) Uiso 1 1 d . . .
H147 H 0.2723 0.2312 0.7973 0.058 Uiso 1 1 calc R . .
C148 C 0.2880(12) 0.1545(12) 0.7903(9) 0.039(6) Uiso 1 1 d . . .
C149 C 0.1696(14) 0.1176(14) 0.7909(10) 0.053(7) Uiso 1 1 d . . .
H14L H 0.1899 0.1618 0.8179 0.063 Uiso 1 1 calc R . .
H14M H 0.1327 0.0831 0.8006 0.063 Uiso 1 1 calc R . .
C150 C 0.139(3) 0.119(3) 0.7408(16) 0.16(2) Uiso 1 1 d D . .
H15C H 0.1772 0.1422 0.7267 0.197 Uiso 1 1 calc R . .
H15D H 0.1159 0.1466 0.7461 0.197 Uiso 1 1 calc R . .
C151 C 0.083(4) 0.050(3) 0.700(2) 0.20(3) Uiso 1 1 d D . .
H15E H 0.0391 0.0303 0.7092 0.246 Uiso 1 1 calc R . .
H15F H 0.1017 0.0191 0.6977 0.246 Uiso 1 1 calc R . .
C152 C 0.067(3) 0.061(3) 0.6466(15) 0.17(2) Uiso 1 1 d D . .
H15G H 0.0300 0.0181 0.6201 0.251 Uiso 1 1 calc R . .
H15H H 0.1104 0.0779 0.6366 0.251 Uiso 1 1 calc R . .
H15I H 0.0513 0.0935 0.6495 0.251 Uiso 1 1 calc R . .
C153 C 0.4867(11) 0.3027(11) 0.7957(8) 0.032(5) Uiso 1 1 d . . .
C154 C 0.4235(11) 0.2435(11) 0.7938(8) 0.033(5) Uiso 1 1 d . . .
C155 C 0.4084(13) 0.1785(12) 0.7911(9) 0.047(6) Uiso 1 1 d . . .
H155 H 0.4427 0.1652 0.7902 0.056 Uiso 1 1 calc R . .
C156 C 0.3397(12) 0.1342(12) 0.7897(9) 0.039(6) Uiso 1 1 d . . .
C157 C 0.3759(18) 0.0519(17) 0.7965(13) 0.083(10) Uiso 1 1 d . . .
H15J H 0.4160 0.0859 0.8281 0.099 Uiso 1 1 calc R . .
H15K H 0.3936 0.0524 0.7663 0.099 Uiso 1 1 calc R . .
C158 C 0.346(2) -0.019(2) 0.8025(16) 0.121(14) Uiso 1 1 d D . .
H15L H 0.3025 -0.0527 0.7731 0.145 Uiso 1 1 calc R . .
H15M H 0.3817 -0.0337 0.8024 0.145 Uiso 1 1 calc R . .
C159 C 0.330(3) -0.016(4) 0.854(2) 0.26(4) Uiso 1 1 d D . .
H15N H 0.2956 -0.0612 0.8527 0.314 Uiso 1 1 calc R . .
H15O H 0.3087 0.0129 0.8593 0.314 Uiso 1 1 calc R . .
C160 C 0.398(5) 0.014(6) 0.8993(19) 0.47(9) Uiso 1 1 d D . .
H16D H 0.3869 0.0124 0.9316 0.699 Uiso 1 1 calc R . .
H16E H 0.4307 0.0606 0.9026 0.699 Uiso 1 1 calc R . .
H16F H 0.4215 -0.0124 0.8926 0.699 Uiso 1 1 calc R . .
C161 C 0.5992(12) 0.3553(12) 0.7906(9) 0.038(6) Uiso 1 1 d . . .
C162 C 0.6650(11) 0.3549(11) 0.7874(8) 0.034(5) Uiso 1 1 d . . .
C163 C 0.6854(12) 0.3080(12) 0.7852(8) 0.039(6) Uiso 1 1 d . . .
H163 H 0.6522 0.2632 0.7817 0.047 Uiso 1 1 calc R . .
C164 C 0.7548(13) 0.3266(13) 0.7883(9) 0.049(6) Uiso 1 1 d . . .
C165 C 0.7349(15) 0.2187(14) 0.7856(11) 0.060(7) Uiso 1 1 d . . .
H16J H 0.6929 0.1952 0.7539 0.072 Uiso 1 1 calc R . .
H16K H 0.7186 0.2197 0.8165 0.072 Uiso 1 1 calc R . .
C166 C 0.7790(14) 0.1820(13) 0.7851(11) 0.057(7) Uiso 1 1 d . . .
H16L H 0.7958 0.1829 0.7545 0.068 Uiso 1 1 calc R . .
H16M H 0.8213 0.2071 0.8167 0.068 Uiso 1 1 calc R . .
C167 C 0.7380(16) 0.1112(15) 0.7832(12) 0.072(9) Uiso 1 1 d . . .
H16N H 0.6954 0.0865 0.7519 0.087 Uiso 1 1 calc R . .
H16O H 0.7217 0.1106 0.8141 0.087 Uiso 1 1 calc R . .
C168 C 0.778(2) 0.074(2) 0.7820(16) 0.113(13) Uiso 1 1 d . . .
H16P H 0.7483 0.0287 0.7821 0.170 Uiso 1 1 calc R . .
H16Q H 0.8210 0.0983 0.8127 0.170 Uiso 1 1 calc R . .
H16R H 0.7923 0.0718 0.7504 0.170 Uiso 1 1 calc R . .
C169 C 0.6793(12) 0.4595(11) 0.7955(8) 0.036(5) Uiso 1 1 d . . .
C170 C 0.7119(12) 0.4203(12) 0.7901(9) 0.040(6) Uiso 1 1 d . . .
C171 C 0.7841(12) 0.4397(12) 0.7923(9) 0.042(6) Uiso 1 1 d . . .
H171 H 0.8171 0.4838 0.7940 0.050 Uiso 1 1 calc R . .
C172 C 0.8027(13) 0.3925(12) 0.7918(9) 0.045(6) Uiso 1 1 d . . .
C173 C 0.9209(14) 0.4699(13) 0.7971(10) 0.057(7) Uiso 1 1 d . . .
H17A H 0.8975 0.4851 0.7732 0.069 Uiso 1 1 calc R . .
H17B H 0.9604 0.4696 0.7858 0.069 Uiso 1 1 calc R . .
C174 C 0.9505(16) 0.5187(15) 0.8513(12) 0.071(8) Uiso 1 1 d . . .
H17C H 0.9845 0.5112 0.8735 0.085 Uiso 1 1 calc R . .
H17D H 0.9115 0.5113 0.8662 0.085 Uiso 1 1 calc R . .
C175 C 0.9875(19) 0.5900(18) 0.8508(15) 0.095(11) Uiso 1 1 d . . .
H17E H 1.0221 0.5948 0.8319 0.114 Uiso 1 1 calc R . .
H17F H 1.0146 0.6205 0.8872 0.114 Uiso 1 1 calc R . .
C176 C 0.9375(19) 0.6145(19) 0.8252(14) 0.094(11) Uiso 1 1 d . . .
H17G H 0.9665 0.6613 0.8272 0.141 Uiso 1 1 calc R . .
H17H H 0.9035 0.6111 0.8440 0.141 Uiso 1 1 calc R . .
H17I H 0.9118 0.5861 0.7886 0.141 Uiso 1 1 calc R . .
C177 C 0.6778(10) 0.5594(10) 0.8039(7) 0.025(5) Uiso 1 1 d . . .
C178 C 0.7100(10) 0.6290(10) 0.8099(7) 0.026(5) Uiso 1 1 d . . .
C179 C 0.7794(11) 0.6738(11) 0.8097(8) 0.036(5) Uiso 1 1 d . . .
H179 H 0.8108 0.6586 0.8029 0.043 Uiso 1 1 calc R . .
C180 C 0.7980(13) 0.7392(12) 0.8198(9) 0.045(6) Uiso 1 1 d . . .
C181 C 0.9149(12) 0.7729(12) 0.8172(10) 0.047(6) Uiso 1 1 d . . .
H18A H 0.8972 0.7361 0.7841 0.056 Uiso 1 1 calc R . .
H18B H 0.9280 0.7582 0.8464 0.056 Uiso 1 1 calc R . .
C182 C 0.9758(17) 0.8344(16) 0.8181(12) 0.077(9) Uiso 1 1 d . . .
H18C H 1.0135 0.8242 0.8143 0.093 Uiso 1 1 calc R . .
H18D H 0.9940 0.8681 0.8530 0.093 Uiso 1 1 calc R . .
C183 C 0.9662(17) 0.8666(17) 0.7792(13) 0.079(9) Uiso 1 1 d . . .
H18E H 0.9271 0.8753 0.7814 0.095 Uiso 1 1 calc R . .
H18F H 0.9512 0.8345 0.7440 0.095 Uiso 1 1 calc R . .
C184 C 1.032(3) 0.933(3) 0.785(2) 0.21(3) Uiso 1 1 d . . .
H18G H 1.0210 0.9483 0.7560 0.309 Uiso 1 1 calc R . .
H18H H 1.0714 0.9255 0.7842 0.309 Uiso 1 1 calc R . .
H18I H 1.0441 0.9667 0.8179 0.309 Uiso 1 1 calc R . .
C185 C 0.5998(12) 0.5918(12) 0.8153(9) 0.039(6) Uiso 1 1 d . . .
C186 C 0.6629(11) 0.6488(11) 0.8167(8) 0.031(5) Uiso 1 1 d . . .
C187 C 0.6830(11) 0.7172(11) 0.8285(8) 0.036(5) Uiso 1 1 d . . .
H187 H 0.6506 0.7312 0.8350 0.043 Uiso 1 1 calc R . .
C188 C 0.7486(11) 0.7623(11) 0.8304(8) 0.034(5) Uiso 1 1 d . . .
C189 C 0.7328(14) 0.8561(13) 0.8597(11) 0.058(7) Uiso 1 1 d . . .
H18J H 0.7166 0.8397 0.8875 0.070 Uiso 1 1 calc R . .
H18K H 0.6909 0.8427 0.8303 0.070 Uiso 1 1 calc R . .
C190 C 0.7822(15) 0.9319(14) 0.8799(11) 0.061(7) Uiso 1 1 d . . .
H19A H 0.8261 0.9440 0.9067 0.073 Uiso 1 1 calc R . .
H19B H 0.7955 0.9478 0.8510 0.073 Uiso 1 1 calc R . .
C191 C 0.746(2) 0.9651(19) 0.9030(15) 0.099(12) Uiso 1 1 d . . .
H19C H 0.7342 0.9510 0.9330 0.118 Uiso 1 1 calc R . .
H19D H 0.7006 0.9517 0.8767 0.118 Uiso 1 1 calc R . .
C192 C 0.799(2) 1.047(2) 0.9222(18) 0.136(16) Uiso 1 1 d . . .
H19E H 0.7756 1.0695 0.9375 0.204 Uiso 1 1 calc R . .
H19F H 0.8094 1.0607 0.8923 0.204 Uiso 1 1 calc R . .
H19G H 0.8429 1.0600 0.9484 0.204 Uiso 1 1 calc R . .
C193 C 0.4572(11) 0.4230(11) 0.9308(8) 0.034(5) Uiso 1 1 d . . .
C194 C 0.4008(12) 0.3584(11) 0.9308(8) 0.036(5) Uiso 1 1 d . . .
C195 C 0.3320(12) 0.3380(12) 0.9304(9) 0.042(6) Uiso 1 1 d . . .
H195 H 0.3145 0.3681 0.9328 0.051 Uiso 1 1 calc R . .
C196 C 0.2896(12) 0.2715(12) 0.9263(9) 0.042(6) Uiso 1 1 d . . .
C197 C 0.1936(12) 0.2896(12) 0.9247(10) 0.045(6) Uiso 1 1 d . . .
H19H H 0.2047 0.3117 0.8982 0.055 Uiso 1 1 calc R . .
H19I H 0.2158 0.3248 0.9594 0.055 Uiso 1 1 calc R . .
C198 C 0.1106(14) 0.2467(14) 0.9124(10) 0.060(7) Uiso 1 1 d . . .
H19J H 0.1011 0.2206 0.9367 0.072 Uiso 1 1 calc R . .
H19K H 0.0926 0.2779 0.9196 0.072 Uiso 1 1 calc R . .
C199 C 0.0698(14) 0.1990(14) 0.8580(10) 0.057(7) Uiso 1 1 d . . .
H19L H 0.0811 0.1627 0.8522 0.068 Uiso 1 1 calc R . .
H19M H 0.0840 0.2232 0.8331 0.068 Uiso 1 1 calc R . .
C200 C -0.010(2) 0.168(2) 0.8479(16) 0.118(14) Uiso 1 1 d . . .
H20A H -0.0359 0.1364 0.8123 0.177 Uiso 1 1 calc R . .
H20B H -0.0217 0.2041 0.8521 0.177 Uiso 1 1 calc R . .
H20C H -0.0242 0.1449 0.8727 0.177 Uiso 1 1 calc R . .
C201 C 0.4993(12) 0.3523(12) 0.9219(9) 0.042(6) Uiso 1 1 d . . .
C202 C 0.4252(12) 0.3153(12) 0.9242(9) 0.038(6) Uiso 1 1 d . . .
C203 C 0.3853(12) 0.2489(12) 0.9225(9) 0.041(6) Uiso 1 1 d . . .
H203 H 0.4041 0.2199 0.9213 0.049 Uiso 1 1 calc R . .
C204 C 0.3173(12) 0.2283(12) 0.9226(9) 0.042(6) Uiso 1 1 d . . .
C205 C 0.2919(15) 0.1152(14) 0.9155(11) 0.065(8) Uiso 1 1 d D . .
H20D H 0.3258 0.1257 0.9493 0.078 Uiso 1 1 calc R . .
H20E H 0.3154 0.1160 0.8885 0.078 Uiso 1 1 calc R . .
C206 C 0.224(3) 0.045(2) 0.901(2) 0.20(3) Uiso 1 1 d D . .
H20F H 0.1835 0.0416 0.8752 0.238 Uiso 1 1 calc R . .
H20G H 0.2318 0.0085 0.8861 0.238 Uiso 1 1 calc R . .
C207 C 0.211(4) 0.044(4) 0.947(4) 0.33(5) Uiso 1 1 d D . .
H20H H 0.2030 0.0812 0.9603 0.398 Uiso 1 1 calc R . .
H20I H 0.2547 0.0529 0.9727 0.398 Uiso 1 1 calc R . .
C208 C 0.148(5) -0.021(4) 0.948(3) 0.33(5) Uiso 1 1 d D . .
H20J H 0.1079 -0.0149 0.9482 0.492 Uiso 1 1 calc R . .
H20K H 0.1628 -0.0311 0.9795 0.492 Uiso 1 1 calc R . .
H20L H 0.1350 -0.0587 0.9172 0.492 Uiso 1 1 calc R . .
C209 C 0.6050(11) 0.3611(11) 0.9148(8) 0.036(5) Uiso 1 1 d . . .
C210 C 0.6519(12) 0.3343(12) 0.9134(9) 0.039(6) Uiso 1 1 d . . .
C211 C 0.6422(14) 0.2694(14) 0.9113(10) 0.055(7) Uiso 1 1 d . . .
H211 H 0.5982 0.2327 0.9091 0.066 Uiso 1 1 calc R . .
C212 C 0.7036(13) 0.2645(13) 0.9129(10) 0.051(7) Uiso 1 1 d . . .
C213 C 0.6348(17) 0.1457(17) 0.9066(13) 0.076(9) Uiso 1 1 d D . .
H21C H 0.6058 0.1613 0.9217 0.091 Uiso 1 1 calc R . .
H21D H 0.6081 0.1192 0.8694 0.091 Uiso 1 1 calc R . .
C214 C 0.646(8) 0.108(8) 0.931(6) 0.48(9) Uiso 1 1 d . . .
H21E H 0.6674 0.0894 0.9085 0.574 Uiso 1 1 calc R . .
H21F H 0.5970 0.0699 0.9220 0.574 Uiso 1 1 calc R . .
C215 C 0.676(9) 0.107(8) 0.977(4) 0.51(11) Uiso 1 1 d D . .
H21G H 0.7279 0.1265 0.9829 0.607 Uiso 1 1 calc R . .
H21H H 0.6560 0.0604 0.9770 0.607 Uiso 1 1 calc R . .
C216 C 0.664(7) 0.149(7) 1.021(5) 0.44(8) Uiso 1 1 d D . .
H21I H 0.6907 0.1518 1.0546 0.659 Uiso 1 1 calc R . .
H21J H 0.6136 0.1269 1.0168 0.659 Uiso 1 1 calc R . .
H21K H 0.6810 0.1941 1.0188 0.659 Uiso 1 1 calc R . .
C217 C 0.7082(12) 0.4413(12) 0.9159(9) 0.040(6) Uiso 1 1 d . . .
C218 C 0.7190(12) 0.3870(12) 0.9169(9) 0.041(6) Uiso 1 1 d . . .
C219 C 0.7755(13) 0.3783(12) 0.9171(9) 0.043(6) Uiso 1 1 d . . .
H219 H 0.8190 0.4137 0.9175 0.051 Uiso 1 1 calc R . .
C220 C 0.7679(13) 0.3172(13) 0.9168(9) 0.046(6) Uiso 1 1 d . . .
C221 C 0.8888(15) 0.3551(16) 0.9236(12) 0.071(8) Uiso 1 1 d . . .
H22C H 0.9026 0.3959 0.9523 0.085 Uiso 1 1 calc R . .
H22D H 0.8897 0.3662 0.8911 0.085 Uiso 1 1 calc R . .
C222 C 0.9397(19) 0.3286(19) 0.9364(15) 0.095(11) Uiso 1 1 d . . .
H22E H 0.9256 0.2878 0.9076 0.114 Uiso 1 1 calc R . .
H22F H 0.9378 0.3167 0.9686 0.114 Uiso 1 1 calc R . .
C223 C 1.019(2) 0.3871(19) 0.9443(15) 0.103(12) Uiso 1 1 d . . .
H22G H 1.0513 0.3690 0.9507 0.124 Uiso 1 1 calc R . .
H22H H 1.0198 0.3963 0.9111 0.124 Uiso 1 1 calc R . .
C224 C 1.052(3) 0.454(3) 0.987(2) 0.155(19) Uiso 1 1 d . . .
H22I H 1.1001 0.4841 0.9883 0.232 Uiso 1 1 calc R . .
H22J H 1.0529 0.4467 1.0210 0.232 Uiso 1 1 calc R . .
H22K H 1.0229 0.4748 0.9808 0.232 Uiso 1 1 calc R . .
C225 C 0.7552(11) 0.5568(11) 0.9244(8) 0.030(5) Uiso 1 1 d . . .
C226 C 0.8117(13) 0.6214(12) 0.9341(9) 0.045(6) Uiso 1 1 d . . .
C227 C 0.8835(14) 0.6454(14) 0.9334(10) 0.054(7) Uiso 1 1 d . . .
H227 H 0.9018 0.6160 0.9285 0.064 Uiso 1 1 calc R . .
C228 C 0.9243(15) 0.7124(15) 0.9400(11) 0.063(8) Uiso 1 1 d . . .
C229 C 1.051(2) 0.785(2) 0.9823(17) 0.125(15) Uiso 1 1 d . . .
H22L H 1.0425 0.7746 1.0141 0.149 Uiso 1 1 calc R . .
H22M H 1.0574 0.8304 0.9854 0.149 Uiso 1 1 calc R . .
C230 C 1.119(3) 0.779(3) 0.971(2) 0.16(2) Uiso 1 1 d . . .
H23C H 1.1123 0.7352 0.9710 0.189 Uiso 1 1 calc R . .
H23D H 1.1633 0.8150 0.9981 0.189 Uiso 1 1 calc R . .
C231 C 1.122(3) 0.787(3) 0.912(2) 0.16(2) Uiso 1 1 d . . .
H23E H 1.1422 0.7606 0.8975 0.196 Uiso 1 1 calc R . .
H23F H 1.0725 0.7656 0.8889 0.196 Uiso 1 1 calc R . .
C232 C 1.161(6) 0.854(6) 0.906(5) 0.43(8) Uiso 1 1 d . . .
H23G H 1.1612 0.8484 0.8700 0.647 Uiso 1 1 calc R . .
H23H H 1.2103 0.8783 0.9294 0.647 Uiso 1 1 calc R . .
H23I H 1.1384 0.8799 0.9149 0.647 Uiso 1 1 calc R . .
C233 C 0.7141(12) 0.6283(11) 0.9317(8) 0.036(5) Uiso 1 1 d . . .
C234 C 0.7885(12) 0.6661(12) 0.9389(9) 0.041(6) Uiso 1 1 d . . .
C235 C 0.8303(12) 0.7345(12) 0.9438(9) 0.042(6) Uiso 1 1 d . . .
H235 H 0.8110 0.7631 0.9453 0.051 Uiso 1 1 calc R . .
C236 C 0.9013(13) 0.7586(13) 0.9464(10) 0.051(7) Uiso 1 1 d . . .
C237 C 0.9246(14) 0.8694(13) 0.9521(10) 0.054(7) Uiso 1 1 d . . .
H23J H 0.8755 0.8471 0.9282 0.065 Uiso 1 1 calc R . .
H23K H 0.9553 0.9063 0.9408 0.065 Uiso 1 1 calc R . .
C238 C 0.9265(14) 0.8989(15) 1.0072(10) 0.060(7) Uiso 1 1 d . . .
H23L H 0.8931 0.8625 1.0175 0.072 Uiso 1 1 calc R . .
H23M H 0.9104 0.9317 1.0076 0.072 Uiso 1 1 calc R . .
C239 C 1.0029(15) 0.9349(15) 1.0481(10) 0.062(8) Uiso 1 1 d . . .
H23N H 1.0171 0.9013 1.0508 0.075 Uiso 1 1 calc R . .
H23O H 1.0374 0.9684 1.0362 0.075 Uiso 1 1 calc R . .
C240 C 1.0043(17) 0.9698(17) 1.1013(12) 0.080(9) Uiso 1 1 d . . .
H24D H 1.0520 0.9913 1.1262 0.120 Uiso 1 1 calc R . .
H24E H 0.9702 0.9366 1.1132 0.120 Uiso 1 1 calc R . .
H24F H 0.9915 1.0039 1.0989 0.120 Uiso 1 1 calc R . .
C241 C 0.6023(11) 0.6162(11) 0.9359(8) 0.036(5) Uiso 1 1 d . . .
C242 C 0.5599(11) 0.6467(11) 0.9428(8) 0.035(5) Uiso 1 1 d . . .
C243 C 0.5681(13) 0.7083(12) 0.9442(9) 0.045(6) Uiso 1 1 d . . .
H243 H 0.6116 0.7433 0.9440 0.054 Uiso 1 1 calc R . .
C244 C 0.5118(14) 0.7187(14) 0.9459(10) 0.054(7) Uiso 1 1 d . . .
C245 C 0.5727(15) 0.8257(15) 0.9370(12) 0.066(8) Uiso 1 1 d . . .
H24G H 0.5802 0.8060 0.9051 0.079 Uiso 1 1 calc R . .
H24H H 0.6160 0.8446 0.9670 0.079 Uiso 1 1 calc R . .
C246 C 0.555(3) 0.879(2) 0.9312(19) 0.133(16) Uiso 1 1 d D . .
H24I H 0.5940 0.9123 0.9227 0.160 Uiso 1 1 calc R . .
H24J H 0.5121 0.8567 0.9002 0.160 Uiso 1 1 calc R . .
C247 C 0.542(5) 0.915(5) 0.971(3) 0.27(4) Uiso 1 1 d D . .
H24K H 0.5868 0.9450 1.0005 0.324 Uiso 1 1 calc R . .
H24L H 0.5082 0.8826 0.9847 0.324 Uiso 1 1 calc R . .
C248 C 0.511(10) 0.958(8) 0.955(6) 0.63(14) Uiso 1 1 d D . .
H24M H 0.5087 0.9850 0.9851 0.949 Uiso 1 1 calc R . .
H24N H 0.4632 0.9277 0.9294 0.949 Uiso 1 1 calc R . .
H24O H 0.5417 0.9869 0.9384 0.949 Uiso 1 1 calc R . .
C249 C 0.5026(12) 0.5366(12) 0.9374(9) 0.043(6) Uiso 1 1 d . . .
C250 C 0.4942(12) 0.5936(12) 0.9438(9) 0.038(6) Uiso 1 1 d . . .
C251 C 0.4406(12) 0.6071(12) 0.9490(8) 0.037(5) Uiso 1 1 d . . .
H251 H 0.3984 0.5744 0.9526 0.045 Uiso 1 1 calc R . .
C252 C 0.4492(11) 0.6646(11) 0.9487(8) 0.036(5) Uiso 1 1 d . . .
C253 C 0.3304(13) 0.6297(13) 0.9478(10) 0.048(6) Uiso 1 1 d . . .
H25A H 0.3354 0.6169 0.9795 0.058 Uiso 1 1 calc R . .
H25B H 0.3137 0.5899 0.9171 0.058 Uiso 1 1 calc R . .
C254 C 0.2775(16) 0.6542(16) 0.9433(13) 0.077(9) Uiso 1 1 d . . .
H25C H 0.2957 0.6948 0.9737 0.092 Uiso 1 1 calc R . .
H25D H 0.2732 0.6668 0.9115 0.092 Uiso 1 1 calc R . .
C255 C 0.2045(18) 0.6005(18) 0.9412(15) 0.093(11) Uiso 1 1 d . . .
H25E H 0.2093 0.5855 0.9718 0.112 Uiso 1 1 calc R . .
H25F H 0.1849 0.5611 0.9094 0.112 Uiso 1 1 calc R . .
C256 C 0.151(2) 0.628(2) 0.9406(16) 0.111(13) Uiso 1 1 d . . .
H25G H 0.1054 0.5922 0.9397 0.166 Uiso 1 1 calc R . .
H25H H 0.1453 0.6411 0.9097 0.166 Uiso 1 1 calc R . .
H25I H 0.1706 0.6666 0.9720 0.166 Uiso 1 1 calc R . .
N1 N 0.5371(9) 0.3294(9) 0.5432(6) 0.030(4) Uiso 1 1 d . . .
N2 N 0.5147(9) 0.4223(9) 0.5593(7) 0.035(4) Uiso 1 1 d . . .
N3 N 0.5268(8) 0.5305(8) 0.5655(6) 0.022(4) Uiso 1 1 d . . .
N4 N 0.4141(10) 0.4570(9) 0.5707(7) 0.039(5) Uiso 1 1 d . . .
N5 N 0.2907(9) 0.4150(9) 0.5689(7) 0.033(4) Uiso 1 1 d . . .
N6 N 0.3176(9) 0.3257(9) 0.5645(7) 0.034(4) Uiso 1 1 d . . .
N7 N 0.3000(9) 0.2134(9) 0.5497(7) 0.038(5) Uiso 1 1 d . . .
N8 N 0.4196(9) 0.2907(9) 0.5537(7) 0.038(5) Uiso 1 1 d . . .
N9 N 0.4060(8) 0.5138(8) 0.6947(6) 0.028(4) Uiso 1 1 d . . .
N10 N 0.3865(9) 0.4016(9) 0.6858(6) 0.031(4) Uiso 1 1 d . . .
N11 N 0.3229(9) 0.2835(9) 0.6777(7) 0.034(4) Uiso 1 1 d . . .
N12 N 0.4431(9) 0.3205(9) 0.6738(6) 0.030(4) Uiso 1 1 d . . .
N13 N 0.5478(9) 0.3146(8) 0.6657(6) 0.029(4) Uiso 1 1 d . . .
N14 N 0.5654(8) 0.4251(8) 0.6737(6) 0.028(4) Uiso 1 1 d . . .
N15 N 0.6293(9) 0.5447(9) 0.6823(6) 0.030(4) Uiso 1 1 d . . .
N16 N 0.5087(9) 0.5063(9) 0.6853(6) 0.032(4) Uiso 1 1 d . . .
N17 N 0.5406(10) 0.5923(9) 0.8171(7) 0.038(5) Uiso 1 1 d . . .
N18 N 0.4752(10) 0.4733(9) 0.8129(7) 0.039(5) Uiso 1 1 d . . .
N19 N 0.3745(9) 0.3671(9) 0.8070(7) 0.036(4) Uiso 1 1 d . . .
N20 N 0.4751(9) 0.3568(8) 0.8021(6) 0.029(4) Uiso 1 1 d . . .
N21 N 0.5445(9) 0.3009(9) 0.7907(7) 0.035(4) Uiso 1 1 d . . .
N22 N 0.6088(9) 0.4179(9) 0.7953(6) 0.030(4) Uiso 1 1 d . . .
N23 N 0.7090(9) 0.5233(9) 0.7990(7) 0.036(4) Uiso 1 1 d . . .
N24 N 0.6078(9) 0.5344(9) 0.8062(7) 0.035(4) Uiso 1 1 d . . .
N25 N 0.4527(9) 0.4764(9) 0.9361(7) 0.036(4) Uiso 1 1 d . . .
N26 N 0.5117(9) 0.4134(9) 0.9222(6) 0.030(4) Uiso 1 1 d . . .
N27 N 0.5379(10) 0.3234(10) 0.9159(7) 0.041(5) Uiso 1 1 d . . .
N28 N 0.6366(9) 0.4244(9) 0.9127(7) 0.038(5) Uiso 1 1 d . . .
N29 N 0.7598(10) 0.5035(10) 0.9204(7) 0.043(5) Uiso 1 1 d . . .
N30 N 0.6933(9) 0.5617(9) 0.9220(7) 0.034(4) Uiso 1 1 d . . .
N31 N 0.6717(10) 0.6527(10) 0.9369(7) 0.041(5) Uiso 1 1 d . . .
N32 N 0.5682(9) 0.5511(9) 0.9301(7) 0.034(4) Uiso 1 1 d . . .
O1 O 0.8028(8) 0.5054(8) 0.5433(6) 0.043(4) Uiso 1 1 d . . .
O2 O 0.8025(8) 0.6160(8) 0.5625(6) 0.042(4) Uiso 1 1 d . . .
O3 O 0.4633(8) 0.7338(8) 0.5990(6) 0.045(4) Uiso 1 1 d . . .
O4 O 0.3377(8) 0.6709(8) 0.6033(6) 0.046(4) Uiso 1 1 d . . .
O5 O 0.0154(9) 0.2285(8) 0.5486(6) 0.050(4) Uiso 1 1 d . . .
O6 O 0.0263(9) 0.1204(8) 0.5474(6) 0.049(4) Uiso 1 1 d . B .
O7 O 0.3541(8) 0.0083(7) 0.5147(6) 0.039(4) Uiso 1 1 d . . .
O8 O 0.4815(8) 0.0671(7) 0.5105(6) 0.038(4) Uiso 1 1 d . . .
O9 O 0.1291(9) 0.4212(8) 0.6812(6) 0.049(4) Uiso 1 1 d . . .
O10 O 0.0859(9) 0.3017(9) 0.6817(7) 0.054(4) Uiso 1 1 d . . .
O11 O 0.2872(9) 0.0300(8) 0.6509(6) 0.052(4) Uiso 1 1 d . . .
O12 O 0.4092(9) 0.0510(8) 0.6533(6) 0.050(4) Uiso 1 1 d . . .
O13 O 0.8199(8) 0.4039(8) 0.6648(6) 0.044(4) Uiso 1 1 d . . .
O14 O 0.8664(8) 0.5284(8) 0.6800(6) 0.041(4) Uiso 1 1 d . . .
O15 O 0.6725(9) 0.7992(9) 0.7166(7) 0.055(5) Uiso 1 1 d . . .
O16 O 0.5572(8) 0.7845(8) 0.7288(6) 0.049(4) Uiso 1 1 d . . .
O17 O 0.2965(9) 0.6014(9) 0.8114(6) 0.052(4) Uiso 1 1 d . . .
O18 O 0.2122(9) 0.4850(8) 0.8147(6) 0.051(4) Uiso 1 1 d . . .
O19 O 0.2241(9) 0.1021(9) 0.7876(6) 0.054(5) Uiso 1 1 d . . .
O20 O 0.3189(10) 0.0689(10) 0.7889(7) 0.064(5) Uiso 1 1 d . . .
O21 O 0.7809(9) 0.2839(9) 0.7873(6) 0.052(4) Uiso 1 1 d . . .
O22 O 0.8707(8) 0.4027(8) 0.7933(6) 0.045(4) Uiso 1 1 d . . .
O23 O 0.8619(8) 0.7907(8) 0.8224(6) 0.047(4) Uiso 1 1 d . . .
O24 O 0.7765(8) 0.8296(8) 0.8425(6) 0.049(4) Uiso 1 1 d . . .
O25 O 0.2197(9) 0.2439(8) 0.9236(6) 0.051(4) Uiso 1 1 d . . .
O26 O 0.2674(9) 0.1632(9) 0.9190(7) 0.057(5) Uiso 1 1 d . . .
O27 O 0.7019(10) 0.2039(10) 0.9112(7) 0.067(5) Uiso 1 1 d . . .
O28 O 0.8204(10) 0.3023(9) 0.9177(7) 0.062(5) Uiso 1 1 d . . .
O29 O 0.9929(12) 0.7335(12) 0.9349(9) 0.087(7) Uiso 1 1 d . . .
O30 O 0.9482(9) 0.8211(8) 0.9484(6) 0.050(4) Uiso 1 1 d . . .
O31 O 0.5107(10) 0.7756(9) 0.9456(7) 0.062(5) Uiso 1 1 d . . .
O32 O 0.3959(9) 0.6824(9) 0.9503(7) 0.057(5) Uiso 1 1 d . . .

loop_
_atom_site_aniso_label
_atom_site_aniso_U_11
_atom_site_aniso_U_22
_atom_site_aniso_U_33
_atom_site_aniso_U_23
_atom_site_aniso_U_13
_atom_site_aniso_U_12
Tb1 0.0289(6) 0.0316(7) 0.0405(7) 0.0149(5) 0.0169(5) 0.0170(5)
Tb2 0.0323(7) 0.0418(7) 0.0387(7) 0.0144(5) 0.0154(5) 0.0197(5)
Cd1 0.0281(8) 0.0350(9) 0.0359(9) 0.0133(7) 0.0142(7) 0.0136(7)

loop_
_atom_type_symbol
_atom_type_description
_atom_type_scat_dispersion_real
_atom_type_scat_dispersion_imag
_atom_type_scat_source
C C 0.0050 0.0020 'International Tables Vol C Tables 4.2.6.8 and 6.1.1.4'
H H 0.0000 0.0000 'International Tables Vol C Tables 4.2.6.8 and 6.1.1.4'
N N 0.0090 0.0050 'International Tables Vol C Tables 4.2.6.8 and 6.1.1.4'
O O 0.0150 0.0090 'International Tables Vol C Tables 4.2.6.8 and 6.1.1.4'
Cd Cd -0.4980 1.5970 'International Tables Vol C Tables 4.2.6.8 and 6.1.1.4'
Tb Tb -0.1830 5.4260 'International Tables Vol C Tables 4.2.6.8 and 6.1.1.4'

loop_
_geom_angle_atom_site_label_1
_geom_angle_atom_site_label_2
_geom_angle_atom_site_label_3
_geom_angle
HW1A O301 HW1B 102.0
HW2A O302 HW2B 102.9
HW3A O303 HW3B 98.9
HW4A O304 HW4B 102.6
HW5A O305 HW5B 101.6
HW6A O306 HW6B 102.2
N4 Tb1 N8 110.9(6)
N4 Tb1 N2 70.5(6)
N8 Tb1 N2 71.8(6)
N4 Tb1 N6 71.9(6)
N8 Tb1 N6 71.1(6)
N2 Tb1 N6 111.3(6)
N4 Tb1 N10 98.9(6)
N8 Tb1 N10 127.5(6)
N2 Tb1 N10 160.7(6)
N6 Tb1 N10 79.0(5)
N4 Tb1 N16 78.2(6)
N8 Tb1 N16 160.6(6)
N2 Tb1 N16 96.5(6)
N6 Tb1 N16 128.2(6)
N10 Tb1 N16 65.0(5)
N4 Tb1 N12 162.5(6)
N8 Tb1 N12 78.3(6)
N2 Tb1 N12 127.0(6)
N6 Tb1 N12 98.4(6)
N10 Tb1 N12 64.3(5)
N16 Tb1 N12 97.9(5)
N4 Tb1 N14 127.0(6)
N8 Tb1 N14 97.5(6)
N2 Tb1 N14 77.7(5)
N6 Tb1 N14 161.1(6)
N10 Tb1 N14 97.6(5)
N16 Tb1 N14 64.4(5)
N12 Tb1 N14 63.8(5)
N4 Tb1 Cd1 127.3(4)
N8 Tb1 Cd1 121.8(4)
N2 Tb1 Cd1 122.9(4)
N6 Tb1 Cd1 125.7(4)
N10 Tb1 Cd1 50.4(4)
N16 Tb1 Cd1 51.3(4)
N12 Tb1 Cd1 46.6(4)
N14 Tb1 Cd1 47.3(3)
N28 Tb2 N32 110.9(6)
N28 Tb2 N30 72.7(6)
N32 Tb2 N30 69.5(6)
N28 Tb2 N26 70.1(6)
N32 Tb2 N26 72.7(6)
N30 Tb2 N26 111.0(6)
N28 Tb2 N22 79.9(6)
N32 Tb2 N22 159.7(6)
N30 Tb2 N22 99.0(6)
N26 Tb2 N22 127.6(6)
N28 Tb2 N18 159.2(6)
N32 Tb2 N18 78.6(6)
N30 Tb2 N18 127.9(6)
N26 Tb2 N18 96.5(6)
N22 Tb2 N18 97.3(6)
N28 Tb2 N24 130.2(6)
N32 Tb2 N24 96.3(6)
N30 Tb2 N24 79.5(6)
N26 Tb2 N24 159.7(6)
N22 Tb2 N24 64.4(6)
N18 Tb2 N24 64.0(6)
N28 Tb2 N20 96.8(6)
N32 Tb2 N20 128.2(6)
N30 Tb2 N20 162.3(6)
N26 Tb2 N20 77.3(5)
N22 Tb2 N20 64.5(5)
N18 Tb2 N20 63.9(6)
N24 Tb2 N20 97.7(5)
N28 Tb2 Cd1 127.4(4)
N32 Tb2 Cd1 121.7(4)
N30 Tb2 Cd1 124.5(4)
N26 Tb2 Cd1 124.3(4)
N22 Tb2 Cd1 50.3(4)
N18 Tb2 Cd1 47.0(4)
N24 Tb2 Cd1 47.0(4)
N20 Tb2 Cd1 50.8(4)
N12 Cd1 N24 161.4(6)
N12 Cd1 N18 128.9(6)
N24 Cd1 N18 67.4(6)
N12 Cd1 N14 68.0(5)
N24 Cd1 N14 97.9(6)
N18 Cd1 N14 161.0(6)
N12 Cd1 N22 100.1(6)
N24 Cd1 N22 65.4(6)
N18 Cd1 N22 99.1(6)
N14 Cd1 N22 84.4(5)
N12 Cd1 N10 65.8(6)
N24 Cd1 N10 130.7(6)
N18 Cd1 N10 82.9(6)
N14 Cd1 N10 99.7(5)
N22 Cd1 N10 161.7(5)
N12 Cd1 N20 82.9(5)
N24 Cd1 N20 99.5(5)
N18 Cd1 N20 64.8(6)
N14 Cd1 N20 131.9(5)
N22 Cd1 N20 63.4(5)
N10 Cd1 N20 102.0(5)
N12 Cd1 N16 99.6(5)
N24 Cd1 N16 84.1(6)
N18 Cd1 N16 100.6(6)
N14 Cd1 N16 64.8(5)
N22 Cd1 N16 133.3(5)
N10 Cd1 N16 63.1(5)
N20 Cd1 N16 161.3(5)
N12 Cd1 Tb2 130.0(4)
N24 Cd1 Tb2 49.9(4)
N18 Cd1 Tb2 49.9(4)
N14 Cd1 Tb2 129.7(4)
N22 Cd1 Tb2 49.3(4)
N10 Cd1 Tb2 130.5(4)
N20 Cd1 Tb2 49.6(4)
N16 Cd1 Tb2 130.4(4)
N12 Cd1 Tb1 50.6(4)
N24 Cd1 Tb1 129.8(4)
N18 Cd1 Tb1 129.7(4)
N14 Cd1 Tb1 50.5(4)
N22 Cd1 Tb1 131.2(4)
N10 Cd1 Tb1 49.2(4)
N20 Cd1 Tb1 130.7(4)
N16 Cd1 Tb1 49.1(4)
Tb2 Cd1 Tb1 179.4
N1 C1 N2 131.9(11)
N1 C1 C2 120.3(7)
N2 C1 C2 107.7(8)
C10 C2 C3 121.3(8)
C10 C2 C1 104.9(8)
C3 C2 C1 133.8
C4 C3 C2 117.0(10)
C4 C3 H3 121.5
C2 C3 H3 121.5
C3 C4 C12 124.0(18)
C3 C4 O1 121.8(18)
C12 C4 O1 114.2(18)
O1 C5 C6 110(2)
O1 C5 H5A 109.7
C6 C5 H5A 109.7
O1 C5 H5B 109.7
C6 C5 H5B 109.7
H5A C5 H5B 108.2
C7 C6 C5 112(2)
C7 C6 H6A 109.3
C5 C6 H6A 109.3
C7 C6 H6B 109.3
C5 C6 H6B 109.3
H6A C6 H6B 108.0
C6 C7 C8 111(2)
C6 C7 H7A 109.5
C8 C7 H7A 109.5
C6 C7 H7B 109.5
C8 C7 H7B 109.5
H7A C7 H7B 108.1
C7 C8 H8A 109.5
C7 C8 H8B 109.5
H8A C8 H8B 109.5
C7 C8 H8C 109.5
H8A C8 H8C 109.5
H8B C8 H8C 109.5
N3 C9 N2 125.9(18)
N3 C9 C10 126.2(19)
N2 C9 C10 107.9(19)
C2 C10 C9 109.0(16)
C2 C10 C11 119.8(17)
C9 C10 C11 131(2)
C12 C11 C10 117(2)
C12 C11 H11 121.3
C10 C11 H11 121.3
C4 C12 C11 120(2)
C4 C12 O2 115.6(19)
C11 C12 O2 124(2)
C14 C13 O2 106.4(19)
C14 C13 H13A 110.4
O2 C13 H13A 110.4
C14 C13 H13B 110.4
O2 C13 H13B 110.4
H13A C13 H13B 108.6
C13 C14 C15 112(2)
C13 C14 H14A 109.2
C15 C14 H14A 109.2
C13 C14 H14B 109.2
C15 C14 H14B 109.2
H14A C14 H14B 107.9
C16 C15 C14 115(2)
C16 C15 H15A 108.6
C14 C15 H15A 108.6
C16 C15 H15B 108.6
C14 C15 H15B 108.6
H15A C15 H15B 107.5
C15 C16 H16A 109.5
C15 C16 H16B 109.5
H16A C16 H16B 109.5
C15 C16 H16C 109.5
H16A C16 H16C 109.5
H16B C16 H16C 109.5
N3 C17 N4 123(2)
N3 C17 C18 124.7(18)
N4 C17 C18 112.5(18)
C19 C18 C26 123(2)
C19 C18 C17 132(2)
C26 C18 C17 104.3(18)
C18 C19 C20 115(2)
C18 C19 H19 122.6
C20 C19 H19 122.6
C28 C20 O3 114(2)
C28 C20 C19 124(2)
O3 C20 C19 122(2)
O3 C21 C22 105.7(18)
O3 C21 H21A 110.6
C22 C21 H21A 110.6
O3 C21 H21B 110.6
C22 C21 H21B 110.6
H21A C21 H21B 108.7
C21 C22 C23 111.5(19)
C21 C22 H22A 109.3
C23 C22 H22A 109.3
C21 C22 H22B 109.3
C23 C22 H22B 109.3
H22A C22 H22B 108.0
C24 C23 C22 114(2)
C24 C23 H23A 108.8
C22 C23 H23A 108.8
C24 C23 H23B 108.8
C22 C23 H23B 108.8
H23A C23 H23B 107.7
C23 C24 H24A 109.5
C23 C24 H24B 109.5
H24A C24 H24B 109.5
C23 C24 H24C 109.5
H24A C24 H24C 109.5
H24B C24 H24C 109.5
N5 C25 N4 127(2)
N5 C25 C26 124(2)
N4 C25 C26 108.4(18)
C18 C26 C27 120(2)
C18 C26 C25 108.7(19)
C27 C26 C25 131(2)
C28 C27 C26 116(2)
C28 C27 H27 121.9
C26 C27 H27 121.9
O4 C28 C20 116(2)
O4 C28 C27 122.1(19)
C20 C28 C27 121(2)
O4 C29 C30 109(2)
O4 C29 H29A 110.0
C30 C29 H29A 110.0
O4 C29 H29B 110.0
C30 C29 H29B 110.0
H29A C29 H29B 108.3
C31 C30 C29 110(2)
C31 C30 H30A 109.6
C29 C30 H30A 109.6
C31 C30 H30B 109.6
C29 C30 H30B 109.6
H30A C30 H30B 108.1
C30 C31 C32 111(2)
C30 C31 H31A 109.5
C32 C31 H31A 109.5
C30 C31 H31B 109.5
C32 C31 H31B 109.5
H31A C31 H31B 108.1
C31 C32 H32A 109.5
C31 C32 H32B 109.5
H32A C32 H32B 109.5
C31 C32 H32C 109.5
H32A C32 H32C 109.5
H32B C32 H32C 109.5
N5 C33 N6 126.4(18)
N5 C33 C34 125.0(19)
N6 C33 C34 108.5(18)
C42 C34 C35 122(2)
C42 C34 C33 105.9(18)
C35 C34 C33 132(2)
C36 C35 C34 116(2)
C36 C35 H35 121.9
C34 C35 H35 121.9
O5 C36 C35 123(2)
O5 C36 C44 114(2)
C35 C36 C44 123(2)
O5 C37 C38 116(2)
O5 C37 H37A 108.4
C38 C37 H37A 108.4
O5 C37 H37B 108.4
C38 C37 H37B 108.4
H37A C37 H37B 107.4
C37 C38 C39 113(3)
C37 C38 H38A 108.9
C39 C38 H38A 108.9
C37 C38 H38B 108.9
C39 C38 H38B 108.9
H38A C38 H38B 107.8
C38 C39 C40 105(3)
C38 C39 H39A 110.8
C40 C39 H39A 110.8
C38 C39 H39B 110.8
C40 C39 H39B 110.8
H39A C39 H39B 108.9
C39 C40 H40A 109.5
C39 C40 H40B 109.5
H40A C40 H40B 109.5
C39 C40 H40C 109.5
H40A C40 H40C 109.5
H40B C40 H40C 109.5
N7 C41 N6 127.0(18)
N7 C41 C42 125.2(19)
N6 C41 C42 107.4(18)
C34 C42 C43 120(2)
C34 C42 C41 109.5(18)
C43 C42 C41 130(2)
C44 C43 C42 118(2)
C44 C43 H43 120.8
C42 C43 H43 120.8
C43 C44 C36 120(2)
C43 C44 O6 120(2)
C36 C44 O6 120(2)
O6 C45 C46B 101(3)
O6 C45 C46A 105(2)
C46B C45 C46A 33(2)
O6 C45 H45A 110.7
C46B C45 H45A 81.9
C46A C45 H45A 110.7
O6 C45 H45B 110.7
C46B C45 H45B 138.9
C46A C45 H45B 110.7
H45A C45 H45B 108.8
C47A C46A C45 115(4)
C47A C46A H46A 108.6
C45 C46A H46A 108.6
C47A C46A H46B 108.6
C45 C46A H46B 108.6
H46A C46A H46B 107.5
C46A C47A C48 113(4)
C46A C47A H47A 109.0
C48 C47A H47A 109.0
C46A C47A H47B 109.0
C48 C47A H47B 109.0
H47A C47A H47B 107.8
C45 C46B C47B 111(5)
C45 C46B H46C 109.4
C47B C46B H46C 109.4
C45 C46B H46D 109.4
C47B C46B H46D 109.4
H46C C46B H46D 108.0
C46B C47B C48 107(5)
C46B C47B H47C 110.4
C48 C47B H47C 110.4
C46B C47B H47D 110.4
C48 C47B H47D 110.4
H47C C47B H47D 108.6
C47A C48 C47B 40(3)
C47A C48 H48A 109.5
C47B C48 H48A 139.2
C47A C48 H48B 109.5
C47B C48 H48B 107.5
H48A C48 H48B 109.5
C47A C48 H48C 109.5
C47B C48 H48C 72.9
H48A C48 H48C 109.5
H48B C48 H48C 109.5
N7 C49 N8 125(2)
N7 C49 C50 124(2)
N8 C49 C50 111.4(19)
C51 C50 C58 124(2)
C51 C50 C49 131(2)
C58 C50 C49 104.7(19)
C52 C51 C50 117(2)
C52 C51 H51 121.7
C50 C51 H51 121.7
C51 C52 O7 123.8(19)
C51 C52 C60 123(2)
O7 C52 C60 112.8(18)
O7 C53 C54 110.0(18)
O7 C53 H53A 109.7
C54 C53 H53A 109.7
O7 C53 H53B 109.7
C54 C53 H53B 109.7
H53A C53 H53B 108.2
C53 C54 C55 110(2)
C53 C54 H54A 109.7
C55 C54 H54A 109.7
C53 C54 H54B 109.7
C55 C54 H54B 109.7
H54A C54 H54B 108.2
C54 C55 C56 109(2)
C54 C55 H55A 109.9
C56 C55 H55A 110.0
C54 C55 H55B 109.9
C56 C55 H55B 110.0
H55A C55 H55B 108.3
C55 C56 H56A 109.5
C55 C56 H56B 109.5
H56A C56 H56B 109.5
C55 C56 H56C 109.5
H56A C56 H56C 109.5
H56B C56 H56C 109.5
N1 C57 N8 125(2)
N1 C57 C58 124.9(19)
N8 C57 C58 109.5(18)
C50 C58 C59 118(2)
C50 C58 C57 108.6(19)
C59 C58 C57 134(2)
C60 C59 C58 119(2)
C60 C59 H59 120.6
C58 C59 H59 120.6
O8 C60 C59 125(2)
O8 C60 C52 116.2(19)
C59 C60 C52 119(2)
O8 C61 C62 114.3(17)
O8 C61 H61A 108.7
C62 C61 H61A 108.7
O8 C61 H61B 108.7
C62 C61 H61B 108.7
H61A C61 H61B 107.6
C63 C62 C61 115(2)
C63 C62 H62A 108.5
C61 C62 H62A 108.5
C63 C62 H62B 108.5
C61 C62 H62B 108.5
H62A C62 H62B 107.5
C62 C63 C64 111(2)
C62 C63 H63A 109.4
C64 C63 H63A 109.4
C62 C63 H63B 109.4
C64 C63 H63B 109.4
H63A C63 H63B 108.0
C63 C64 H64A 109.5
C63 C64 H64B 109.5
H64A C64 H64B 109.5
C63 C64 H64C 109.5
H64A C64 H64C 109.5
H64B C64 H64C 109.5
N9 C65 N10 129.8(19)
N9 C65 C66 123(2)
N10 C65 C66 107.5(18)
C74 C66 C67 122(2)
C74 C66 C65 108.0(19)
C67 C66 C65 130(2)
C68 C67 C66 117(2)
C68 C67 H67 121.4
C66 C67 H67 121.4
O9 C68 C67 126(2)
O9 C68 C76 114(2)
C67 C68 C76 120(2)
O9 C69 C70 110(2)
O9 C69 H69A 109.7
C70 C69 H69A 109.7
O9 C69 H69B 109.7
C70 C69 H69B 109.7
H69A C69 H69B 108.2
C71 C70 C69 112(3)
C71 C70 H70A 109.2
C69 C70 H70A 109.2
C71 C70 H70B 109.2
C69 C70 H70B 109.2
H70A C70 H70B 107.9
C70 C71 C72 121(3)
C70 C71 H71A 107.1
C72 C71 H71A 107.1
C70 C71 H71B 107.1
C72 C71 H71B 107.1
H71A C71 H71B 106.8
C71 C72 H72A 109.5
C71 C72 H72B 109.5
H72A C72 H72B 109.5
C71 C72 H72C 109.5
H72A C72 H72C 109.5
H72B C72 H72C 109.5
N11 C73 N10 127(2)
N11 C73 C74 127(2)
N10 C73 C74 105.5(19)
C66 C74 C75 123(2)
C66 C74 C73 109.4(19)
C75 C74 C73 128(2)
C76 C75 C74 115(2)
C76 C75 H75 122.4
C74 C75 H75 122.4
O10 C76 C75 125(2)
O10 C76 C68 113(2)
C75 C76 C68 122(2)
O10 C77 C78 105(2)
O10 C77 H77A 110.7
C78 C77 H77A 110.7
O10 C77 H77B 110.7
C78 C77 H77B 110.7
H77A C77 H77B 108.8
C79 C78 C77 112(4)
C79 C78 H78A 109.2
C77 C78 H78A 109.2
C79 C78 H78B 109.2
C77 C78 H78B 109.2
H78A C78 H78B 107.9
C78 C79 C80 100(4)
C78 C79 H79A 111.7
C80 C79 H79A 111.7
C78 C79 H79B 111.7
C80 C79 H79B 111.7
H79A C79 H79B 109.5
C79 C80 H80A 109.5
C79 C80 H80B 109.5
H80A C80 H80B 109.5
C79 C80 H80C 109.5
H80A C80 H80C 109.5
H80B C80 H80C 109.5
N11 C81 C82 126.3(19)
N11 C81 N12 125.0(19)
C82 C81 N12 108.7(17)
C90 C82 C81 107.3(18)
C90 C82 C83 121(2)
C81 C82 C83 132(2)
C84 C83 C82 117(2)
C84 C83 H83 121.7
C82 C83 H83 121.7
O11 C84 C83 124(2)
O11 C84 C92 114(2)
C83 C84 C92 123(2)
O11 C85 C86 107(2)
O11 C85 H85A 110.4
C86 C85 H85A 110.4
O11 C85 H85B 110.4
C86 C85 H85B 110.4
H85A C85 H85B 108.6
C85 C86 C87 115(3)
C85 C86 H86A 108.4
C87 C86 H86A 108.4
C85 C86 H86B 108.4
C87 C86 H86B 108.4
H86A C86 H86B 107.5
C88 C87 C86 118(3)
C88 C87 H87A 107.8
C86 C87 H87A 107.8
C88 C87 H87B 107.8
C86 C87 H87B 107.8
H87A C87 H87B 107.1
C87 C88 H88A 109.5
C87 C88 H88B 109.5
H88A C88 H88B 109.5
C87 C88 H88C 109.5
H88A C88 H88C 109.5
H88B C88 H88C 109.5
N13 C89 N12 129.1(19)
N13 C89 C90 121(2)
N12 C89 C90 109.4(18)
C91 C90 C82 119(2)
C91 C90 C89 134(2)
C82 C90 C89 107.1(19)
C92 C91 C90 123(2)
C92 C91 H91 118.5
C90 C91 H91 118.5
O12 C92 C91 129(2)
O12 C92 C84 114(2)
C91 C92 C84 117(2)
O12 C93 C94 109(2)
O12 C93 H93A 110.0
C94 C93 H93A 110.0
O12 C93 H93B 110.0
C94 C93 H93B 110.0
H93A C93 H93B 108.4
C95 C94 C93 113(2)
C95 C94 H94A 109.0
C93 C94 H94A 109.0
C95 C94 H94B 109.0
C93 C94 H94B 109.0
H94A C94 H94B 107.8
C94 C95 C96 110(3)
C94 C95 H95A 109.6
C96 C95 H95A 109.6
C94 C95 H95B 109.6
C96 C95 H95B 109.6
H95A C95 H95B 108.1
C95 C96 H96A 109.5
C95 C96 H96B 109.5
H96A C96 H96B 109.5
C95 C96 H96C 109.5
H96A C96 H96C 109.5
H96B C96 H96C 109.5
N13 C97 N14 127.9(18)
N13 C97 C98 123.9(19)
N14 C97 C98 108.2(17)
C106 C98 C99 124.8(19)
C106 C98 C97 107.6(18)
C99 C98 C97 127.6(19)
C100 C99 C98 113(2)
C100 C99 H99 123.5
C98 C99 H99 123.5
O13 C100 C99 122(2)
O13 C100 C108 113.9(18)
C99 C100 C108 124(2)
O13 C101 C102 109(2)
O13 C101 H10A 109.9
C102 C101 H10A 109.9
O13 C101 H10B 109.9
C102 C101 H10B 109.9
H10A C101 H10B 108.3
C101 C102 C103 114(3)
C101 C102 H10C 108.6
C103 C102 H10C 108.6
C101 C102 H10D 108.6
C103 C102 H10D 108.6
H10C C102 H10D 107.6
C104 C103 C102 113(3)
C104 C103 H10E 108.9
C102 C103 H10E 108.9
C104 C103 H10F 108.9
C102 C103 H10F 108.9
H10E C103 H10F 107.7
C103 C104 H10G 109.5
C103 C104 H10H 109.5
H10G C104 H10H 109.5
C103 C104 H10I 109.5
H10G C104 H10I 109.5
H10H C104 H10I 109.5
N15 C105 N14 129.1(19)
N15 C105 C106 124.2(19)
N14 C105 C106 106.6(18)
C98 C106 C107 122(2)
C98 C106 C105 109.0(18)
C107 C106 C105 129(2)
C106 C107 C108 115(2)
C106 C107 H107 122.3
C108 C107 H107 122.3
O14 C108 C100 115.4(18)
O14 C108 C107 123.2(18)
C100 C108 C107 121.4(19)
O14 C109 C110 108(2)
O14 C109 H10J 110.2
C110 C109 H10J 110.2
O14 C109 H10K 110.2
C110 C109 H10K 110.2
H10J C109 H10K 108.5
C111 C110 C109 112(3)
C111 C110 H11A 109.1
C109 C110 H11A 109.1
C111 C110 H11B 109.1
C109 C110 H11B 109.1
H11A C110 H11B 107.9
C110 C111 C112 110(3)
C110 C111 H11C 109.6
C112 C111 H11C 109.6
C110 C111 H11D 109.6
C112 C111 H11D 109.6
H11C C111 H11D 108.1
C111 C112 H11E 109.5
C111 C112 H11F 109.5
H11E C112 H11F 109.5
C111 C112 H11G 109.5
H11E C112 H11G 109.5
H11F C112 H11G 109.5
N15 C113 N16 124.9(19)
N15 C113 C114 125.1(19)
N16 C113 C114 110.0(18)
C122 C114 C115 125(2)
C122 C114 C113 106.8(19)
C115 C114 C113 128(2)
C116 C115 C114 115(2)
C116 C115 H115 122.3
C114 C115 H115 122.3
O15 C116 C115 127(2)
O15 C116 C124 113(2)
C115 C116 C124 120(2)
O15 C117 C118 98(2)
O15 C117 H11H 112.1
C118 C117 H11H 112.1
O15 C117 H11I 112.1
C118 C117 H11I 112.1
H11H C117 H11I 109.7
C119 C118 C117 104(3)
C119 C118 H11J 110.9
C117 C118 H11J 110.9
C119 C118 H11K 110.9
C117 C118 H11K 110.9
H11J C118 H11K 108.9
C118 C119 C120 110(3)
C118 C119 H11L 109.6
C120 C119 H11L 109.6
C118 C119 H11M 109.6
C120 C119 H11M 109.6
H11L C119 H11M 108.1
C119 C120 H12A 109.5
C119 C120 H12B 109.5
H12A C120 H12B 109.5
C119 C120 H12C 109.5
H12A C120 H12C 109.5
H12B C120 H12C 109.5
N16 C121 N9 125.9(19)
N16 C121 C122 112.6(18)
N9 C121 C122 121(2)
C114 C122 C123 121(2)
C114 C122 C121 107(2)
C123 C122 C121 132(2)
C122 C123 C124 118(2)
C122 C123 H123 121.0
C124 C123 H123 121.0
C123 C124 O16 127(2)
C123 C124 C116 120(2)
O16 C124 C116 113(2)
O16 C125 C126 109(2)
O16 C125 H12D 109.9
C126 C125 H12D 109.9
O16 C125 H12E 109.9
C126 C125 H12E 109.9
H12D C125 H12E 108.3
C127 C126 C125 115(3)
C127 C126 H12F 108.6
C125 C126 H12F 108.6
C127 C126 H12G 108.6
C125 C126 H12G 108.6
H12F C126 H12G 107.6
C12B C127 C126 130(5)
C12B C127 C12A 80(4)
C126 C127 C12A 104(4)
C12B C127 H12H 114.3
C126 C127 H12H 110.9
C12A C127 H12H 110.9
C12B C127 H12I 32.5
C126 C127 H12I 110.9
C12A C127 H12I 110.9
H12H C127 H12I 108.9
C127 C12A H12J 109.5
C127 C12A H12K 109.5
H12J C12A H12K 109.5
C127 C12A H12L 109.5
H12J C12A H12L 109.5
H12K C12A H12L 109.5
C127 C12B H12M 109.5
C127 C12B H12N 109.5
H12M C12B H12N 109.5
C127 C12B H12O 109.5
H12M C12B H12O 109.5
H12N C12B H12O 109.5
N17 C129 N18 130(2)
N17 C129 C130 122(2)
N18 C129 C130 108.1(18)
C138 C130 C131 122(2)
C138 C130 C129 107(2)
C131 C130 C129 130.8(19)
C130 C131 C132 115(2)
C130 C131 H131 122.3
C132 C131 H131 122.3
C140 C132 C131 124(2)
C140 C132 O17 111(2)
C131 C132 O17 124(2)
O17 C133 C134 101(2)
O17 C133 H13C 111.7
C134 C133 H13C 111.7
O17 C133 H13D 111.7
C134 C133 H13D 111.7
H13C C133 H13D 109.4
C135 C134 C133 109(4)
C135 C134 H13E 109.8
C133 C134 H13E 109.8
C135 C134 H13F 109.8
C133 C134 H13F 109.8
H13E C134 H13F 108.3
C134 C135 C136 107(7)
C134 C135 H13G 110.4
C136 C135 H13G 110.4
C134 C135 H13H 110.4
C136 C135 H13H 110.4
H13G C135 H13H 108.6
C135 C136 H13I 109.5
C135 C136 H13J 109.5
H13I C136 H13J 109.5
C135 C136 H13K 109.5
H13I C136 H13K 109.5
H13J C136 H13K 109.5
N19 C137 N18 126(2)
N19 C137 C138 125(2)
N18 C137 C138 109.0(19)
C139 C138 C130 122(2)
C139 C138 C137 130(2)
C130 C138 C137 108.2(19)
C138 C139 C140 118(2)
C138 C139 H139 120.9
C140 C139 H139 120.9
O18 C140 C132 119(2)
O18 C140 C139 124(2)
C132 C140 C139 117(2)
O18 C141 C142 112(2)
O18 C141 H14C 109.3
C142 C141 H14C 109.3
O18 C141 H14D 109.3
C142 C141 H14D 109.3
H14C C141 H14D 108.0
C141 C142 C143 112(2)
C141 C142 H14E 109.2
C143 C142 H14E 109.2
C141 C142 H14F 109.2
C143 C142 H14F 109.2
H14E C142 H14F 107.9
C144 C143 C142 109(2)
C144 C143 H14G 109.9
C142 C143 H14G 109.9
C144 C143 H14H 109.9
C142 C143 H14H 109.9
H14G C143 H14H 108.3
C143 C144 H14I 109.5
C143 C144 H14J 109.5
H14I C144 H14J 109.5
C143 C144 H14K 109.5
H14I C144 H14K 109.5
H14J C144 H14K 109.5
N19 C145 N20 129.3(19)
N19 C145 C146 120.6(19)
N20 C145 C146 110.0(18)
C154 C146 C147 119(2)
C154 C146 C145 108.1(18)
C147 C146 C145 133(2)
C148 C147 C146 120(2)
C148 C147 H147 119.8
C146 C147 H147 119.8
C147 C148 O19 129(2)
C147 C148 C156 120(2)
O19 C148 C156 111(2)
O19 C149 C150 109(3)
O19 C149 H14L 109.9
C150 C149 H14L 109.9
O19 C149 H14M 109.9
C150 C149 H14M 109.9
H14L C149 H14M 108.3
C149 C150 C151 116(4)
C149 C150 H15C 108.4
C151 C150 H15C 108.4
C149 C150 H15D 108.4
C151 C150 H15D 108.4
H15C C150 H15D 107.5
C150 C151 C152 108(4)
C150 C151 H15E 110.2
C152 C151 H15E 110.2
C150 C151 H15F 110.2
C152 C151 H15F 110.2
H15E C151 H15F 108.5
C151 C152 H15G 109.5
C151 C152 H15H 109.5
H15G C152 H15H 109.5
C151 C152 H15I 109.5
H15G C152 H15I 109.5
H15H C152 H15I 109.5
N21 C153 N20 128.7(19)
N21 C153 C154 122(2)
N20 C153 C154 109.4(18)
C146 C154 C155 123(2)
C146 C154 C153 104.6(19)
C155 C154 C153 133(2)
C154 C155 C156 116(2)
C154 C155 H155 122.0
C156 C155 H155 122.0
O20 C156 C155 122(2)
O20 C156 C148 117(2)
C155 C156 C148 122(2)
O20 C157 C158 110(3)
O20 C157 H15J 109.7
C158 C157 H15J 109.7
O20 C157 H15K 109.7
C158 C157 H15K 109.7
H15J C157 H15K 108.2
C159 C158 C157 108(4)
C159 C158 H15L 110.0
C157 C158 H15L 110.0
C159 C158 H15M 110.0
C157 C158 H15M 110.0
H15L C158 H15M 108.4
C158 C159 C160 110(2)
C158 C159 H15N 109.6
C160 C159 H15N 109.6
C158 C159 H15O 109.6
C160 C159 H15O 109.6
H15N C159 H15O 108.1
C159 C160 H16D 109.5
C159 C160 H16E 109.5
H16D C160 H16E 109.5
C159 C160 H16F 109.5
H16D C160 H16F 109.5
H16E C160 H16F 109.5
N21 C161 N22 130(2)
N21 C161 C162 120(2)
N22 C161 C162 109.8(18)
C163 C162 C170 121(2)
C163 C162 C161 134(2)
C170 C162 C161 104(2)
C162 C163 C164 119(2)
C162 C163 H163 120.3
C164 C163 H163 120.3
O21 C164 C163 124(2)
O21 C164 C172 116(2)
C163 C164 C172 120(2)
O21 C165 C166 106(2)
O21 C165 H16J 110.5
C166 C165 H16J 110.5
O21 C165 H16K 110.5
C166 C165 H16K 110.5
H16J C165 H16K 108.7
C167 C166 C165 113(2)
C167 C166 H16L 108.9
C165 C166 H16L 108.9
C167 C166 H16M 108.9
C165 C166 H16M 108.9
H16L C166 H16M 107.7
C166 C167 C168 115(3)
C166 C167 H16N 108.6
C168 C167 H16N 108.6
C166 C167 H16O 108.6
C168 C167 H16O 108.6
H16N C167 H16O 107.5
C167 C168 H16P 109.5
C167 C168 H16Q 109.5
H16P C168 H16Q 109.5
C167 C168 H16R 109.5
H16P C168 H16R 109.5
H16Q C168 H16R 109.5
N23 C169 C170 125(2)
N23 C169 N22 126(2)
C170 C169 N22 108.4(19)
C162 C170 C169 110(2)
C162 C170 C171 119(2)
C169 C170 C171 130(2)
C172 C171 C170 117(2)
C172 C171 H171 121.4
C170 C171 H171 121.4
C171 C172 C164 123(2)
C171 C172 O22 125(2)
C164 C172 O22 113(2)
O22 C173 C174 113(2)
O22 C173 H17A 109.1
C174 C173 H17A 109.1
O22 C173 H17B 109.1
C174 C173 H17B 109.1
H17A C173 H17B 107.8
C173 C174 C175 110(3)
C173 C174 H17C 109.6
C175 C174 H17C 109.6
C173 C174 H17D 109.6
C175 C174 H17D 109.6
H17C C174 H17D 108.1
C174 C175 C176 116(3)
C174 C175 H17E 108.3
C176 C175 H17E 108.3
C174 C175 H17F 108.3
C176 C175 H17F 108.3
H17E C175 H17F 107.4
C175 C176 H17G 109.5
C175 C176 H17H 109.5
H17G C176 H17H 109.5
C175 C176 H17I 109.5
H17G C176 H17I 109.5
H17H C176 H17I 109.5
N23 C177 N24 124.3(18)
N23 C177 C178 125.5(18)
N24 C177 C178 110.2(17)
C186 C178 C177 108.2(17)
C186 C178 C179 123.0(19)
C177 C178 C179 128.9(19)
C180 C179 C178 116(2)
C180 C179 H179 121.9
C178 C179 H179 121.9
C179 C180 O23 126(2)
C179 C180 C188 121(2)
O23 C180 C188 113(2)
O23 C181 C182 105(2)
O23 C181 H18A 110.7
C182 C181 H18A 110.7
O23 C181 H18B 110.7
C182 C181 H18B 110.7
H18A C181 H18B 108.8
C181 C182 C183 119(3)
C181 C182 H18C 107.5
C183 C182 H18C 107.5
C181 C182 H18D 107.5
C183 C182 H18D 107.5
H18C C182 H18D 107.0
C182 C183 C184 116(4)
C182 C183 H18E 108.4
C184 C183 H18E 108.4
C182 C183 H18F 108.4
C184 C183 H18F 108.4
H18E C183 H18F 107.4
C183 C184 H18G 109.5
C183 C184 H18H 109.5
H18G C184 H18H 109.5
C183 C184 H18I 109.5
H18G C184 H18I 109.5
H18H C184 H18I 109.5
N17 C185 N24 126(2)
N17 C185 C186 124(2)
N24 C185 C186 109.7(19)
C178 C186 C187 120.5(19)
C178 C186 C185 108(2)
C187 C186 C185 131(2)
C188 C187 C186 119(2)
C188 C187 H187 120.4
C186 C187 H187 120.4
C187 C188 O24 126(2)
C187 C188 C180 120(2)
O24 C188 C180 114.0(19)
O24 C189 C190 104(2)
O24 C189 H18J 110.9
C190 C189 H18J 110.9
O24 C189 H18K 110.9
C190 C189 H18K 110.9
H18J C189 H18K 108.9
C191 C190 C189 109(2)
C191 C190 H19A 109.8
C189 C190 H19A 109.8
C191 C190 H19B 109.8
C189 C190 H19B 109.8
H19A C190 H19B 108.2
C190 C191 C192 108(3)
C190 C191 H19C 110.0
C192 C191 H19C 110.0
C190 C191 H19D 110.0
C192 C191 H19D 110.0
H19C C191 H19D 108.4
C191 C192 H19E 109.5
C191 C192 H19F 109.5
H19E C192 H19F 109.5
C191 C192 H19G 109.5
H19E C192 H19G 109.5
H19F C192 H19G 109.5
N25 C193 N26 128(2)
N25 C193 C194 124(2)
N26 C193 C194 107(2)
C202 C194 C195 122(2)
C202 C194 C193 106(2)
C195 C194 C193 131(2)
C194 C195 C196 117(2)
C194 C195 H195 121.6
C196 C195 H195 121.6
O25 C196 C195 123(2)
O25 C196 C204 117(2)
C195 C196 C204 120(2)
O25 C197 C198 106.9(19)
O25 C197 H19H 110.3
C198 C197 H19H 110.3
O25 C197 H19I 110.3
C198 C197 H19I 110.3
H19H C197 H19I 108.6
C199 C198 C197 115(2)
C199 C198 H19J 108.4
C197 C198 H19J 108.4
C199 C198 H19K 108.4
C197 C198 H19K 108.4
H19J C198 H19K 107.5
C198 C199 C200 111(3)
C198 C199 H19L 109.4
C200 C199 H19L 109.4
C198 C199 H19M 109.4
C200 C199 H19M 109.4
H19L C199 H19M 108.0
C199 C200 H20A 109.5
C199 C200 H20B 109.5
H20A C200 H20B 109.5
C199 C200 H20C 109.5
H20A C200 H20C 109.5
H20B C200 H20C 109.5
N27 C201 N26 131(2)
N27 C201 C202 123(2)
N26 C201 C202 105.8(19)
C194 C202 C203 122(2)
C194 C202 C201 109(2)
C203 C202 C201 129(2)
C204 C203 C202 115(2)
C204 C203 H203 122.3
C202 C203 H203 122.3
C203 C204 O26 125(2)
C203 C204 C196 123(2)
O26 C204 C196 112(2)
O26 C205 C206 105(3)
O26 C205 H20D 110.7
C206 C205 H20D 110.7
O26 C205 H20E 110.7
C206 C205 H20E 110.7
H20D C205 H20E 108.8
C207 C206 C205 104(5)
C207 C206 H20F 111.0
C205 C206 H20F 111.0
C207 C206 H20G 111.0
C205 C206 H20G 111.0
H20F C206 H20G 109.0
C206 C207 C208 118(6)
C206 C207 H20H 107.8
C208 C207 H20H 107.8
C206 C207 H20I 107.8
C208 C207 H20I 107.8
H20H C207 H20I 107.1
C207 C208 H20J 109.5
C207 C208 H20K 109.5
H20J C208 H20K 109.5
C207 C208 H20L 109.5
H20J C208 H20L 109.5
H20K C208 H20L 109.5
N28 C209 N27 128(2)
N28 C209 C210 110.7(19)
N27 C209 C210 121(2)
C218 C210 C211 120(2)
C218 C210 C209 108(2)
C211 C210 C209 132(2)
C212 C211 C210 115(2)
C212 C211 H211 122.7
C210 C211 H211 122.7
C220 C212 O27 116(2)
C220 C212 C211 124(3)
O27 C212 C211 121(2)
C214 C213 O27 111(8)
C214 C213 H21C 109.4
O27 C213 H21C 109.4
C214 C213 H21D 109.4
O27 C213 H21D 109.4
H21C C213 H21D 108.0
C213 C214 C215 144(10)
C213 C214 H21E 101.0
C215 C214 H21E 101.0
C213 C214 H21F 101.0
C215 C214 H21F 101.0
H21E C214 H21F 104.5
C214 C215 C216 110(10)
C214 C215 H21G 109.6
C216 C215 H21G 109.6
C214 C215 H21H 109.6
C216 C215 H21H 109.6
H21G C215 H21H 108.1
C215 C216 H21I 109.5
C215 C216 H21J 109.5
H21I C216 H21J 109.5
C215 C216 H21K 109.5
H21I C216 H21K 109.5
H21J C216 H21K 109.5
N29 C217 C218 125(2)
N29 C217 N28 123(2)
C218 C217 N28 112(2)
C219 C218 C217 133(2)
C219 C218 C210 123(2)
C217 C218 C210 104(2)
C218 C219 C220 118(2)
C218 C219 H219 120.8
C220 C219 H219 120.8
O28 C220 C219 124(2)
O28 C220 C212 115(2)
C219 C220 C212 121(2)
O28 C221 C222 106(2)
O28 C221 H22C 110.6
C222 C221 H22C 110.6
O28 C221 H22D 110.6
C222 C221 H22D 110.6
H22C C221 H22D 108.7
C221 C222 C223 108(3)
C221 C222 H22E 110.0
C223 C222 H22E 110.0
C221 C222 H22F 110.0
C223 C222 H22F 110.0
H22E C222 H22F 108.4
C224 C223 C222 118(3)
C224 C223 H22G 107.7
C222 C223 H22G 107.7
C224 C223 H22H 107.7
C222 C223 H22H 107.7
H22G C223 H22H 107.1
C223 C224 H22I 109.5
C223 C224 H22J 109.5
H22I C224 H22J 109.5
C223 C224 H22K 109.5
H22I C224 H22K 109.5
H22J C224 H22K 109.5
N29 C225 C226 126(2)
N29 C225 N30 127.0(19)
C226 C225 N30 107(2)
C234 C226 C225 110(2)
C234 C226 C227 118(2)
C225 C226 C227 132(2)
C228 C227 C226 117(3)
C228 C227 H227 121.4
C226 C227 H227 121.4
C227 C228 C236 125(3)
C227 C228 O29 116(3)
C236 C228 O29 119(3)
O29 C229 C230 100(3)
O29 C229 H22L 111.8
C230 C229 H22L 111.8
O29 C229 H22M 111.8
C230 C229 H22M 111.8
H22L C229 H22M 109.5
C229 C230 C231 109(4)
C229 C230 H23C 109.9
C231 C230 H23C 109.9
C229 C230 H23D 109.9
C231 C230 H23D 109.9
H23C C230 H23D 108.3
C232 C231 C230 121(7)
C232 C231 H23E 107.0
C230 C231 H23E 107.0
C232 C231 H23F 107.0
C230 C231 H23F 107.0
H23E C231 H23F 106.7
C231 C232 H23G 109.5
C231 C232 H23H 109.5
H23G C232 H23H 109.5
C231 C232 H23I 109.5
H23G C232 H23I 109.5
H23H C232 H23I 109.5
N31 C233 N30 124(2)
N31 C233 C234 127(2)
N30 C233 C234 109.3(19)
C226 C234 C235 124(2)
C226 C234 C233 107(2)
C235 C234 C233 129(2)
C236 C235 C234 118(2)
C236 C235 H235 121.2
C234 C235 H235 121.2
O30 C236 C228 116(2)
O30 C236 C235 126(2)
C228 C236 C235 118(2)
O30 C237 C238 113(2)
O30 C237 H23J 109.1
C238 C237 H23J 109.1
O30 C237 H23K 109.1
C238 C237 H23K 109.1
H23J C237 H23K 107.8
C237 C238 C239 112(2)
C237 C238 H23L 109.1
C239 C238 H23L 109.1
C237 C238 H23M 109.1
C239 C238 H23M 109.1
H23L C238 H23M 107.8
C240 C239 C238 111(2)
C240 C239 H23N 109.5
C238 C239 H23N 109.5
C240 C239 H23O 109.5
C238 C239 H23O 109.5
H23N C239 H23O 108.0
C239 C240 H24D 109.5
C239 C240 H24E 109.5
H24D C240 H24E 109.5
C239 C240 H24F 109.5
H24D C240 H24F 109.5
H24E C240 H24F 109.5
N32 C241 N31 125(2)
N32 C241 C242 113.0(19)
N31 C241 C242 122(2)
C243 C242 C241 134(2)
C243 C242 C250 121(2)
C241 C242 C250 104.7(19)
C242 C243 C244 119(2)
C242 C243 H243 120.5
C244 C243 H243 120.5
O31 C244 C243 126(2)
O31 C244 C252 117(2)
C243 C244 C252 117(2)
O31 C245 C246 104(3)
O31 C245 H24G 111.0
C246 C245 H24G 111.0
O31 C245 H24H 111.0
C246 C245 H24H 111.0
H24G C245 H24H 109.0
C247 C246 C245 122(5)
C247 C246 H24I 106.7
C245 C246 H24I 106.7
C247 C246 H24J 106.7
C245 C246 H24J 106.7
H24I C246 H24J 106.6
C246 C247 C248 114(5)
C246 C247 H24K 108.7
C248 C247 H24K 108.7
C246 C247 H24L 108.7
C248 C247 H24L 108.7
H24K C247 H24L 107.6
C247 C248 H24M 109.5
C247 C248 H24N 109.5
H24M C248 H24N 109.5
C247 C248 H24O 109.5
H24M C248 H24O 109.5
H24N C248 H24O 109.5
N25 C249 N32 125(2)
N25 C249 C250 124(2)
N32 C249 C250 111(2)
C251 C250 C249 136(2)
C251 C250 C242 119(2)
C249 C250 C242 105(2)
C252 C251 C250 119(2)
C252 C251 H251 120.6
C250 C251 H251 120.6
C251 C252 O32 124(2)
C251 C252 C244 125(2)
O32 C252 C244 111(2)
O32 C253 C254 108(2)
O32 C253 H25A 110.2
C254 C253 H25A 110.2
O32 C253 H25B 110.2
C254 C253 H25B 110.2
H25A C253 H25B 108.5
C255 C254 C253 112(3)
C255 C254 H25C 109.2
C253 C254 H25C 109.2
C255 C254 H25D 109.2
C253 C254 H25D 109.2
H25C C254 H25D 107.9
C254 C255 C256 112(3)
C254 C255 H25E 109.3
C256 C255 H25E 109.3
C254 C255 H25F 109.3
C256 C255 H25F 109.3
H25E C255 H25F 107.9
C255 C256 H25G 109.5
C255 C256 H25H 109.5
H25G C256 H25H 109.5
C255 C256 H25I 109.5
H25G C256 H25I 109.5
H25H C256 H25I 109.5
C1 N1 C57 122.3(16)
C1 N2 C9 110.2(15)
C1 N2 Tb1 119.4(10)
C9 N2 Tb1 120.7(13)
C17 N3 C9 126.6(17)
C17 N4 C25 105.6(18)
C17 N4 Tb1 124.2(14)
C25 N4 Tb1 120.4(13)
C25 N5 C33 125.1(19)
C33 N6 C41 108.6(16)
C33 N6 Tb1 123.4(13)
C41 N6 Tb1 121.3(13)
C41 N7 C49 125.5(19)
C49 N8 C57 105.8(19)
C49 N8 Tb1 122.7(14)
C57 N8 Tb1 121.6(14)
C65 N9 C121 121.2(19)
C65 N10 C73 109.4(17)
C65 N10 Tb1 113.9(12)
C73 N10 Tb1 116.6(13)
C65 N10 Cd1 119.9(13)
C73 N10 Cd1 114.3(13)
Tb1 N10 Cd1 80.4(5)
C73 N11 C81 124.3(19)
C89 N12 C81 107.4(17)
C89 N12 Cd1 112.3(13)
C81 N12 Cd1 119.4(12)
C89 N12 Tb1 117.8(13)
C81 N12 Tb1 116.0(12)
Cd1 N12 Tb1 82.9(5)
C97 N13 C89 121.0(18)
C97 N14 C105 108.5(16)
C97 N14 Cd1 113.2(12)
C105 N14 Cd1 116.2(12)
C97 N14 Tb1 117.9(12)
C105 N14 Tb1 117.1(13)
Cd1 N14 Tb1 82.2(5)
C105 N15 C113 122.8(18)
C121 N16 C113 103.9(17)
C121 N16 Tb1 119.9(13)
C113 N16 Tb1 121.0(12)
C121 N16 Cd1 117.1(13)
C113 N16 Cd1 114.7(13)
Tb1 N16 Cd1 79.6(5)
C129 N17 C185 119(2)
C129 N18 C137 107.5(18)
C129 N18 Cd1 110.8(13)
C137 N18 Cd1 116.9(14)
C129 N18 Tb2 118.8(14)
C137 N18 Tb2 118.2(14)
Cd1 N18 Tb2 83.1(6)
C145 N19 C137 121.2(19)
C145 N20 C153 107.8(17)
C145 N20 Tb2 119.5(13)
C153 N20 Tb2 115.9(13)
C145 N20 Cd1 113.9(13)
C153 N20 Cd1 118.5(12)
Tb2 N20 Cd1 79.6(5)
C161 N21 C153 119(2)
C161 N22 C169 107.4(17)
C161 N22 Tb2 116.2(13)
C169 N22 Tb2 114.2(13)
C161 N22 Cd1 119.7(13)
C169 N22 Cd1 117.4(13)
Tb2 N22 Cd1 80.4(5)
C169 N23 C177 124.8(19)
C177 N24 C185 103.9(17)
C177 N24 Cd1 120.8(13)
C185 N24 Cd1 117.4(14)
C177 N24 Tb2 116.2(13)
C185 N24 Tb2 115.2(13)
Cd1 N24 Tb2 83.1(5)
C193 N25 C249 127(2)
C201 N26 C193 111.4(18)
C201 N26 Tb2 121.3(14)
C193 N26 Tb2 119.0(14)
C201 N27 C209 119(2)
C209 N28 C217 104.7(18)
C209 N28 Tb2 124.3(14)
C217 N28 Tb2 123.6(14)
C225 N29 C217 128(2)
C233 N30 C225 106.9(17)
C233 N30 Tb2 124.6(14)
C225 N30 Tb2 121.7(13)
C233 N31 C241 125.4(19)
C241 N32 C249 105.9(18)
C241 N32 Tb2 123.3(14)
C249 N32 Tb2 120.3(14)
C5 O1 C4 117.6(17)
C12 O2 C13 116.1(17)
C20 O3 C21 116.5(17)
C28 O4 C29 116.7(17)
C36 O5 C37 119.3(18)
C45 O6 C44 115.9(18)
C52 O7 C53 116.7(16)
C60 O8 C61 116.5(16)
C68 O9 C69 115.5(19)
C76 O10 C77 117.6(18)
C84 O11 C85 117(2)
C92 O12 C93 114.9(18)
C100 O13 C101 118.3(17)
C108 O14 C109 117.5(17)
C116 O15 C117 114(2)
C124 O16 C125 115.4(19)
C132 O17 C133 114(2)
C140 O18 C141 116.4(19)
C148 O19 C149 116.0(19)
C156 O20 C157 116(2)
C164 O21 C165 117(2)
C172 O22 C173 114(2)
C180 O23 C181 115.5(19)
C188 O24 C189 116.1(18)
C196 O25 C197 114.2(18)
C204 O26 C205 116.0(19)
C212 O27 C213 118(2)
C220 O28 C221 118(2)
C228 O29 C229 113(3)
C236 O30 C237 117(2)
C244 O31 C245 114(2)
C253 O32 C252 114.4(19)

loop_
_geom_bond_atom_site_label_1
_geom_bond_atom_site_label_2
_geom_bond_distance
O301 HW1A 0.8438
O301 HW1B 0.8476
O302 HW2A 0.8445
O302 HW2B 0.8316
O303 HW3A 0.8443
O303 HW3B 0.8478
O304 HW4A 0.8503
O304 HW4B 0.8297
O305 HW5A 0.8476
O305 HW5B 0.8349
O306 HW6A 0.8481
O306 HW6B 0.8326
Tb1 N4 2.373(19)
Tb1 N8 2.389(18)
Tb1 N2 2.409(17)
Tb1 N6 2.415(17)
Tb1 N10 2.546(16)
Tb1 N16 2.549(17)
Tb1 N12 2.582(17)
Tb1 N14 2.586(17)
Tb1 Cd1 3.3176
Tb2 N28 2.360(19)
Tb2 N32 2.394(18)
Tb2 N30 2.416(18)
Tb2 N26 2.417(16)
Tb2 N22 2.546(16)
Tb2 N18 2.550(19)
Tb2 N24 2.551(17)
Tb2 N20 2.565(17)
Tb2 Cd1 3.3111
Cd1 N12 2.429(17)
Cd1 N24 2.438(18)
Cd1 N18 2.439(18)
Cd1 N14 2.460(16)
Cd1 N22 2.585(17)
Cd1 N10 2.592(17)
Cd1 N20 2.608(16)
Cd1 N16 2.634(17)
C1 N1 1.325(18)
C1 N2 1.343(18)
C1 C2 1.4761
C2 C10 1.37(2)
C2 C3 1.4140
C3 C4 1.33(2)
C3 H3 0.9500
C4 C12 1.37(3)
C4 O1 1.43(3)
C5 O1 1.42(3)
C5 C6 1.53(3)
C5 H5A 0.9900
C5 H5B 0.9900
C6 C7 1.52(4)
C6 H6A 0.9900
C6 H6B 0.9900
C7 C8 1.58(4)
C7 H7A 0.9900
C7 H7B 0.9900
C8 H8A 0.9800
C8 H8B 0.9800
C8 H8C 0.9800
C9 N3 1.35(3)
C9 N2 1.36(3)
C9 C10 1.41(3)
C10 C11 1.43(3)
C11 C12 1.38(3)
C11 H11 0.9500
C12 O2 1.40(3)
C13 C14 1.45(3)
C13 O2 1.48(3)
C13 H13A 0.9900
C13 H13B 0.9900
C14 C15 1.54(4)
C14 H14A 0.9900
C14 H14B 0.9900
C15 C16 1.51(4)
C15 H15A 0.9900
C15 H15B 0.9900
C16 H16A 0.9800
C16 H16B 0.9800
C16 H16C 0.9800
C17 N3 1.33(2)
C17 N4 1.38(3)
C17 C18 1.46(3)
C18 C19 1.37(3)
C18 C26 1.42(3)
C19 C20 1.40(3)
C19 H19 0.9500
C20 C28 1.37(3)
C20 O3 1.40(3)
C21 O3 1.44(3)
C21 C22 1.53(3)
C21 H21A 0.9900
C21 H21B 0.9900
C22 C23 1.55(3)
C22 H22A 0.9900
C22 H22B 0.9900
C23 C24 1.50(3)
C23 H23A 0.9900
C23 H23B 0.9900
C24 H24A 0.9800
C24 H24B 0.9800
C24 H24C 0.9800
C25 N5 1.30(3)
C25 N4 1.44(3)
C25 C26 1.44(3)
C26 C27 1.42(3)
C27 C28 1.39(3)
C27 H27 0.9500
C28 O4 1.37(3)
C29 O4 1.42(3)
C29 C30 1.56(4)
C29 H29A 0.9900
C29 H29B 0.9900
C30 C31 1.52(4)
C30 H30A 0.9900
C30 H30B 0.9900
C31 C32 1.56(4)
C31 H31A 0.9900
C31 H31B 0.9900
C32 H32A 0.9800
C32 H32B 0.9800
C32 H32C 0.9800
C33 N5 1.33(3)
C33 N6 1.39(3)
C33 C34 1.46(3)
C34 C42 1.37(3)
C34 C35 1.40(3)
C35 C36 1.38(3)
C35 H35 0.9500
C36 O5 1.38(3)
C36 C44 1.40(3)
C37 O5 1.45(3)
C37 C38 1.49(3)
C37 H37A 0.9900
C37 H37B 0.9900
C38 C39 1.54(5)
C38 H38A 0.9900
C38 H38B 0.9900
C39 C40 1.56(5)
C39 H39A 0.9900
C39 H39B 0.9900
C40 H40A 0.9800
C40 H40B 0.9800
C40 H40C 0.9800
C41 N7 1.33(3)
C41 N6 1.39(3)
C41 C42 1.43(3)
C42 C43 1.41(3)
C43 C44 1.37(3)
C43 H43 0.9500
C44 O6 1.41(3)
C45 O6 1.40(3)
C45 C46B 1.52(6)
C45 C46A 1.55(5)
C45 H45A 0.9900
C45 H45B 0.9900
C46A C47A 1.37(8)
C46A H46A 0.9900
C46A H46B 0.9900
C47A C48 1.56(5)
C47A H47A 0.9900
C47A H47B 0.9900
C46B C47B 1.52(10)
C46B H46C 0.9900
C46B H46D 0.9900
C47B C48 1.59(6)
C47B H47C 0.9900
C47B H47D 0.9900
C48 H48A 0.9800
C48 H48B 0.9800
C48 H48C 0.9800
C49 N7 1.34(3)
C49 N8 1.39(3)
C49 C50 1.45(3)
C50 C51 1.37(3)
C50 C58 1.41(3)
C51 C52 1.34(3)
C51 H51 0.9500
C52 O7 1.40(3)
C52 C60 1.43(3)
C53 O7 1.41(2)
C53 C54 1.53(3)
C53 H53A 0.9900
C53 H53B 0.9900
C54 C55 1.56(4)
C54 H54A 0.9900
C54 H54B 0.9900
C55 C56 1.61(4)
C55 H55A 0.9900
C55 H55B 0.9900
C56 H56A 0.9800
C56 H56B 0.9800
C56 H56C 0.9800
C57 N1 1.36(3)
C57 N8 1.40(3)
C57 C58 1.43(3)
C58 C59 1.42(3)
C59 C60 1.38(3)
C59 H59 0.9500
C60 O8 1.37(3)
C61 O8 1.44(2)
C61 C62 1.56(3)
C61 H61A 0.9900
C61 H61B 0.9900
C62 C63 1.48(3)
C62 H62A 0.9900
C62 H62B 0.9900
C63 C64 1.51(4)
C63 H63A 0.9900
C63 H63B 0.9900
C64 H64A 0.9800
C64 H64B 0.9800
C64 H64C 0.9800
C65 N9 1.29(3)
C65 N10 1.40(3)
C65 C66 1.47(3)
C66 C74 1.37(3)
C66 C67 1.40(3)
C67 C68 1.39(3)
C67 H67 0.9500
C68 O9 1.33(3)
C68 C76 1.46(3)
C69 O9 1.48(3)
C69 C70 1.52(4)
C69 H69A 0.9900
C69 H69B 0.9900
C70 C71 1.46(4)
C70 H70A 0.9900
C70 H70B 0.9900
C71 C72 1.55(4)
C71 H71A 0.9900
C71 H71B 0.9900
C72 H72A 0.9800
C72 H72B 0.9800
C72 H72C 0.9800
C73 N11 1.27(3)
C73 N10 1.44(3)
C73 C74 1.47(3)
C74 C75 1.42(3)
C75 C76 1.40(3)
C75 H75 0.9500
C76 O10 1.38(3)
C77 O10 1.41(3)
C77 C78 1.59(4)
C77 H77A 0.9900
C77 H77B 0.9900
C78 C79 1.43(6)
C78 H78A 0.9900
C78 H78B 0.9900
C79 C80 1.70(7)
C79 H79A 0.9900
C79 H79B 0.9900
C80 H80A 0.9800
C80 H80B 0.9800
C80 H80C 0.9800
C81 N11 1.34(3)
C81 C82 1.41(3)
C81 N12 1.42(3)
C82 C90 1.41(3)
C82 C83 1.42(3)
C83 C84 1.39(3)
C83 H83 0.9500
C84 O11 1.36(3)
C84 C92 1.43(3)
C85 O11 1.45(3)
C85 C86 1.47(4)
C85 H85A 0.9900
C85 H85B 0.9900
C86 C87 1.51(4)
C86 H86A 0.9900
C86 H86B 0.9900
C87 C88 1.50(4)
C87 H87A 0.9900
C87 H87B 0.9900
C88 H88A 0.9800
C88 H88B 0.9800
C88 H88C 0.9800
C89 N13 1.34(3)
C89 N12 1.37(3)
C89 C90 1.43(3)
C90 C91 1.38(3)
C91 C92 1.36(3)
C91 H91 0.9500
C92 O12 1.35(3)
C93 O12 1.48(3)
C93 C94 1.55(4)
C93 H93A 0.9900
C93 H93B 0.9900
C94 C95 1.53(4)
C94 H94A 0.9900
C94 H94B 0.9900
C95 C96 1.59(5)
C95 H95A 0.9900
C95 H95B 0.9900
C96 H96A 0.9800
C96 H96B 0.9800
C96 H96C 0.9800
C97 N13 1.30(3)
C97 N14 1.38(3)
C97 C98 1.48(3)
C98 C106 1.36(3)
C98 C99 1.43(3)
C99 C100 1.38(3)
C99 H99 0.9500
C100 O13 1.38(3)
C100 C108 1.40(3)
C101 O13 1.42(3)
C101 C102 1.47(4)
C101 H10A 0.9900
C101 H10B 0.9900
C102 C103 1.56(4)
C102 H10C 0.9900
C102 H10D 0.9900
C103 C104 1.48(4)
C103 H10E 0.9900
C103 H10F 0.9900
C104 H10G 0.9800
C104 H10H 0.9800
C104 H10I 0.9800
C105 N15 1.28(3)
C105 N14 1.44(3)
C105 C106 1.46(3)
C106 C107 1.40(3)
C107 C108 1.42(3)
C107 H107 0.9500
C108 O14 1.36(2)
C109 O14 1.43(3)
C109 C110 1.58(4)
C109 H10J 0.9900
C109 H10K 0.9900
C110 C111 1.46(4)
C110 H11A 0.9900
C110 H11B 0.9900
C111 C112 1.52(6)
C111 H11C 0.9900
C111 H11D 0.9900
C112 H11E 0.9800
C112 H11F 0.9800
C112 H11G 0.9800
C113 N15 1.35(3)
C113 N16 1.40(3)
C113 C114 1.44(3)
C114 C122 1.35(3)
C114 C115 1.39(3)
C115 C116 1.37(3)
C115 H115 0.9500
C116 O15 1.36(3)
C116 C124 1.47(3)
C117 O15 1.46(3)
C117 C118 1.68(4)
C117 H11H 0.9900
C117 H11I 0.9900
C118 C119 1.48(5)
C118 H11J 0.9900
C118 H11K 0.9900
C119 C120 1.50(5)
C119 H11L 0.9900
C119 H11M 0.9900
C120 H12A 0.9800
C120 H12B 0.9800
C120 H12C 0.9800
C121 N16 1.36(3)
C121 N9 1.37(3)
C121 C122 1.42(3)
C122 C123 1.36(3)
C123 C124 1.38(3)
C123 H123 0.9500
C124 O16 1.40(3)
C125 O16 1.42(3)
C125 C126 1.48(4)
C125 H12D 0.9900
C125 H12E 0.9900
C126 C127 1.46(5)
C126 H12F 0.9900
C126 H12G 0.9900
C127 C12B 1.45(7)
C127 C12A 1.59(6)
C127 H12H 0.9900
C127 H12I 0.9900
C12A H12J 0.9800
C12A H12K 0.9800
C12A H12L 0.9800
C12B H12M 0.9800
C12B H12N 0.9800
C12B H12O 0.9800
C129 N17 1.33(3)
C129 N18 1.40(3)
C129 C130 1.48(3)
C130 C138 1.38(3)
C130 C131 1.39(3)
C131 C132 1.40(3)
C131 H131 0.9500
C132 C140 1.39(3)
C132 O17 1.41(3)
C133 O17 1.44(3)
C133 C134 1.62(4)
C133 H13C 0.9900
C133 H13D 0.9900
C134 C135 1.54(9)
C134 H13E 0.9900
C134 H13F 0.9900
C135 C136 1.59(12)
C135 H13G 0.9900
C135 H13H 0.9900
C136 H13I 0.9800
C136 H13J 0.9800
C136 H13K 0.9800
C137 N19 1.33(3)
C137 N18 1.41(3)
C137 C138 1.44(3)
C138 C139 1.37(3)
C139 C140 1.44(3)
C139 H139 0.9500
C140 O18 1.37(3)
C141 O18 1.41(3)
C141 C142 1.44(3)
C141 H14C 0.9900
C141 H14D 0.9900
C142 C143 1.61(4)
C142 H14E 0.9900
C142 H14F 0.9900
C143 C144 1.59(4)
C143 H14G 0.9900
C143 H14H 0.9900
C144 H14I 0.9800
C144 H14J 0.9800
C144 H14K 0.9800
C145 N19 1.32(3)
C145 N20 1.33(3)
C145 C146 1.44(3)
C146 C154 1.39(3)
C146 C147 1.41(3)
C147 C148 1.32(3)
C147 H147 0.9500
C148 O19 1.38(3)
C148 C156 1.44(3)
C149 O19 1.43(3)
C149 C150 1.45(5)
C149 H14L 0.9900
C149 H14M 0.9900
C150 C151 1.54(7)
C150 H15C 0.9900
C150 H15D 0.9900
C151 C152 1.55(2)
C151 H15E 0.9900
C151 H15F 0.9900
C152 H15G 0.9800
C152 H15H 0.9800
C152 H15I 0.9800
C153 N21 1.34(3)
C153 N20 1.40(3)
C153 C154 1.45(3)
C154 C155 1.40(3)
C155 C156 1.40(3)
C155 H155 0.9500
C156 O20 1.39(3)
C157 O20 1.49(4)
C157 C158 1.57(5)
C157 H15J 0.9900
C157 H15K 0.9900
C158 C159 1.53(2)
C158 H15L 0.9900
C158 H15M 0.9900
C159 C160 1.53(2)
C159 H15N 0.9900
C159 H15O 0.9900
C160 H16D 0.9800
C160 H16E 0.9800
C160 H16F 0.9800
C161 N21 1.31(3)
C161 N22 1.37(3)
C161 C162 1.49(3)
C162 C163 1.37(3)
C162 C170 1.40(3)
C163 C164 1.38(3)
C163 H163 0.9500
C164 O21 1.37(3)
C164 C172 1.40(3)
C165 O21 1.40(3)
C165 C166 1.58(4)
C165 H16J 0.9900
C165 H16K 0.9900
C166 C167 1.48(4)
C166 H16L 0.9900
C166 H16M 0.9900
C167 C168 1.51(5)
C167 H16N 0.9900
C167 H16O 0.9900
C168 H16P 0.9800
C168 H16Q 0.9800
C168 H16R 0.9800
C169 N23 1.32(3)
C169 C170 1.41(3)
C169 N22 1.43(3)
C170 C171 1.45(3)
C171 C172 1.35(3)
C171 H171 0.9500
C172 O22 1.41(3)
C173 O22 1.44(3)
C173 C174 1.50(4)
C173 H17A 0.9900
C173 H17B 0.9900
C174 C175 1.51(4)
C174 H17C 0.9900
C174 H17D 0.9900
C175 C176 1.59(5)
C175 H17E 0.9900
C175 H17F 0.9900
C176 H17G 0.9800
C176 H17H 0.9800
C176 H17I 0.9800
C177 N23 1.32(3)
C177 N24 1.42(3)
C177 C178 1.42(3)
C178 C186 1.35(3)
C178 C179 1.43(3)
C179 C180 1.36(3)
C179 H179 0.9500
C180 O23 1.37(3)
C180 C188 1.48(3)
C181 O23 1.44(3)
C181 C182 1.47(4)
C181 H18A 0.9900
C181 H18B 0.9900
C182 C183 1.48(4)
C182 H18C 0.9900
C182 H18D 0.9900
C183 C184 1.53(6)
C183 H18E 0.9900
C183 H18F 0.9900
C184 H18G 0.9800
C184 H18H 0.9800
C184 H18I 0.9800
C185 N17 1.34(3)
C185 N24 1.43(3)
C185 C186 1.43(3)
C186 C187 1.41(3)
C187 C188 1.35(3)
C187 H187 0.9500
C188 O24 1.36(3)
C189 O24 1.47(3)
C189 C190 1.52(4)
C189 H18J 0.9900
C189 H18K 0.9900
C190 C191 1.50(4)
C190 H19A 0.9900
C190 H19B 0.9900
C191 C192 1.65(5)
C191 H19C 0.9900
C191 H19D 0.9900
C192 H19E 0.9800
C192 H19F 0.9800
C192 H19G 0.9800
C193 N25 1.29(3)
C193 N26 1.38(3)
C193 C194 1.48(3)
C194 C202 1.35(3)
C194 C195 1.38(3)
C195 C196 1.39(3)
C195 H195 0.9500
C196 O25 1.37(3)
C196 C204 1.41(3)
C197 O25 1.44(3)
C197 C198 1.58(3)
C197 H19H 0.9900
C197 H19I 0.9900
C198 C199 1.50(4)
C198 H19J 0.9900
C198 H19K 0.9900
C199 C200 1.53(4)
C199 H19L 0.9900
C199 H19M 0.9900
C200 H20A 0.9800
C200 H20B 0.9800
C200 H20C 0.9800
C201 N27 1.33(3)
C201 N26 1.34(3)
C201 C202 1.50(3)
C202 C203 1.40(3)
C203 C204 1.37(3)
C203 H203 0.9500
C204 O26 1.40(3)
C205 O26 1.46(3)
C205 C206 1.56(2)
C205 H20D 0.9900
C205 H20E 0.9900
C206 C207 1.38(10)
C206 H20F 0.9900
C206 H20G 0.9900
C207 C208 1.55(2)
C207 H20H 0.9900
C207 H20I 0.9900
C208 H20J 0.9800
C208 H20K 0.9800
C208 H20L 0.9800
C209 N28 1.36(3)
C209 N27 1.36(3)
C209 C210 1.45(3)
C210 C218 1.42(3)
C210 C211 1.44(3)
C211 C212 1.42(4)
C211 H211 0.9500
C212 C220 1.38(3)
C212 O27 1.41(3)
C213 C214 1.31(15)
C213 O27 1.46(3)
C213 H21C 0.9900
C213 H21D 0.9900
C214 C215 1.33(16)
C214 H21E 0.9900
C214 H21F 0.9900
C215 C216 1.54(2)
C215 H21G 0.9900
C215 H21H 0.9900
C216 H21I 0.9800
C216 H21J 0.9800
C216 H21K 0.9800
C217 N29 1.36(3)
C217 C218 1.41(3)
C217 N28 1.44(3)
C218 C219 1.36(3)
C219 C220 1.38(3)
C219 H219 0.9500
C220 O28 1.36(3)
C221 O28 1.42(3)
C221 C222 1.55(4)
C221 H22C 0.9900
C221 H22D 0.9900
C222 C223 1.62(5)
C222 H22E 0.9900
C222 H22F 0.9900
C223 C224 1.52(6)
C223 H22G 0.9900
C223 H22H 0.9900
C224 H22I 0.9800
C224 H22J 0.9800
C224 H22K 0.9800
C225 N29 1.29(3)
C225 C226 1.40(3)
C225 N30 1.43(3)
C226 C234 1.36(3)
C226 C227 1.44(3)
C227 C228 1.37(4)
C227 H227 0.9500
C228 C236 1.39(4)
C228 O29 1.43(3)
C229 O29 1.47(5)
C229 C230 1.66(6)
C229 H22L 0.9900
C229 H22M 0.9900
C230 C231 1.69(6)
C230 H23C 0.9900
C230 H23D 0.9900
C231 C232 1.48(12)
C231 H23E 0.9900
C231 H23F 0.9900
C232 H23G 0.9800
C232 H23H 0.9800
C232 H23I 0.9800
C233 N31 1.33(3)
C233 N30 1.37(3)
C233 C234 1.43(3)
C234 C235 1.42(3)
C235 C236 1.40(3)
C235 H235 0.9500
C236 O30 1.35(3)
C237 O30 1.45(3)
C237 C238 1.53(3)
C237 H23J 0.9900
C237 H23K 0.9900
C238 C239 1.58(4)
C238 H23L 0.9900
C238 H23M 0.9900
C239 C240 1.52(4)
C239 H23N 0.9900
C239 H23O 0.9900
C240 H24D 0.9800
C240 H24E 0.9800
C240 H24F 0.9800
C241 N32 1.33(3)
C241 N31 1.38(3)
C241 C242 1.44(3)
C242 C243 1.37(3)
C242 C250 1.45(3)
C243 C244 1.39(3)
C243 H243 0.9500
C244 O31 1.36(3)
C244 C252 1.43(3)
C245 O31 1.46(3)
C245 C246 1.50(5)
C245 H24G 0.9900
C245 H24H 0.9900
C246 C247 1.42(8)
C246 H24I 0.9900
C246 H24J 0.9900
C247 C248 1.55(2)
C247 H24K 0.9900
C247 H24L 0.9900
C248 H24M 0.9800
C248 H24N 0.9800
C248 H24O 0.9800
C249 N25 1.34(3)
C249 N32 1.41(3)
C249 C250 1.42(3)
C250 C251 1.39(3)
C251 C252 1.29(3)
C251 H251 0.9500
C252 O32 1.43(3)
C253 O32 1.40(3)
C253 C254 1.53(4)
C253 H25A 0.9900
C253 H25B 0.9900
C254 C255 1.53(4)
C254 H25C 0.9900
C254 H25D 0.9900
C255 C256 1.58(5)
C255 H25E 0.9900
C255 H25F 0.9900
C256 H25G 0.9800
C256 H25H 0.9800
C256 H25I 0.9800

loop_
_geom_torsion_atom_site_label_1
_geom_torsion_atom_site_label_2
_geom_torsion_atom_site_label_3
_geom_torsion_atom_site_label_4
_geom_torsion
N28 Tb2 Cd1 N12 42.2(7)
N32 Tb2 Cd1 N12 -138.0(7)
N30 Tb2 Cd1 N12 136.3(7)
N26 Tb2 Cd1 N12 -48.1(7)
N22 Tb2 Cd1 N12 65.2(7)
N18 Tb2 Cd1 N12 -111.4(8)
N24 Tb2 Cd1 N12 155.6(7)
N20 Tb2 Cd1 N12 -22.3(7)
N28 Tb2 Cd1 N24 -113.4(8)
N32 Tb2 Cd1 N24 66.4(7)
N30 Tb2 Cd1 N24 -19.2(8)
N26 Tb2 Cd1 N24 156.4(7)
N22 Tb2 Cd1 N24 -90.4(7)
N18 Tb2 Cd1 N24 93.0(8)
N20 Tb2 Cd1 N24 -177.9(7)
N28 Tb2 Cd1 N18 153.6(8)
N32 Tb2 Cd1 N18 -26.5(7)
N30 Tb2 Cd1 N18 -112.2(8)
N26 Tb2 Cd1 N18 63.4(8)
N22 Tb2 Cd1 N18 176.6(8)
N24 Tb2 Cd1 N18 -93.0(8)
N20 Tb2 Cd1 N18 89.2(8)
N28 Tb2 Cd1 N14 -51.2(7)
N32 Tb2 Cd1 N14 128.6(7)
N30 Tb2 Cd1 N14 43.0(7)
N26 Tb2 Cd1 N14 -141.4(7)
N22 Tb2 Cd1 N14 -28.2(7)
N18 Tb2 Cd1 N14 155.2(8)
N24 Tb2 Cd1 N14 62.2(8)
N20 Tb2 Cd1 N14 -115.7(7)
N28 Tb2 Cd1 N22 -23.0(7)
N32 Tb2 Cd1 N22 156.9(7)
N30 Tb2 Cd1 N22 71.2(7)
N26 Tb2 Cd1 N22 -113.2(7)
N18 Tb2 Cd1 N22 -176.6(8)
N24 Tb2 Cd1 N22 90.4(7)
N20 Tb2 Cd1 N22 -87.4(7)
N28 Tb2 Cd1 N10 132.9(7)
N32 Tb2 Cd1 N10 -47.3(7)
N30 Tb2 Cd1 N10 -132.9(7)
N26 Tb2 Cd1 N10 42.7(7)
N22 Tb2 Cd1 N10 155.9(7)
N18 Tb2 Cd1 N10 -20.7(7)
N24 Tb2 Cd1 N10 -113.7(7)
N20 Tb2 Cd1 N10 68.4(7)
N28 Tb2 Cd1 N20 64.5(7)
N32 Tb2 Cd1 N20 -115.7(7)
N30 Tb2 Cd1 N20 158.6(7)
N26 Tb2 Cd1 N20 -25.8(7)
N22 Tb2 Cd1 N20 87.4(7)
N18 Tb2 Cd1 N20 -89.2(8)
N24 Tb2 Cd1 N20 177.9(7)
N28 Tb2 Cd1 N16 -140.1(7)
N32 Tb2 Cd1 N16 39.7(7)
N30 Tb2 Cd1 N16 -46.0(7)
N26 Tb2 Cd1 N16 129.7(7)
N22 Tb2 Cd1 N16 -117.1(7)
N18 Tb2 Cd1 N16 66.3(7)
N24 Tb2 Cd1 N16 -26.7(7)
N20 Tb2 Cd1 N16 155.4(7)
N28 Tb2 Cd1 Tb1 -166.8(6)
N32 Tb2 Cd1 Tb1 13.0(6)
N30 Tb2 Cd1 Tb1 -72.6(6)
N26 Tb2 Cd1 Tb1 103.0(6)
N22 Tb2 Cd1 Tb1 -143.8(6)
N18 Tb2 Cd1 Tb1 39.6(7)
N24 Tb2 Cd1 Tb1 -53.4(6)
N20 Tb2 Cd1 Tb1 128.7(6)
N4 Tb1 Cd1 N12 158.3(7)
N8 Tb1 Cd1 N12 -24.1(7)
N2 Tb1 Cd1 N12 -112.0(7)
N6 Tb1 Cd1 N12 64.5(7)
N10 Tb1 Cd1 N12 90.5(7)
N16 Tb1 Cd1 N12 178.2(7)
N14 Tb1 Cd1 N12 -92.7(7)
N4 Tb1 Cd1 N24 -45.9(8)
N8 Tb1 Cd1 N24 131.7(7)
N2 Tb1 Cd1 N24 43.7(8)
N6 Tb1 Cd1 N24 -139.7(8)
N10 Tb1 Cd1 N24 -113.7(7)
N16 Tb1 Cd1 N24 -26.1(7)
N12 Tb1 Cd1 N24 155.7(7)
N14 Tb1 Cd1 N24 63.0(8)
N4 Tb1 Cd1 N18 46.3(8)
N8 Tb1 Cd1 N18 -136.1(8)
N2 Tb1 Cd1 N18 136.0(8)
N6 Tb1 Cd1 N18 -47.5(8)
N10 Tb1 Cd1 N18 -21.5(7)
N16 Tb1 Cd1 N18 66.2(7)
N12 Tb1 Cd1 N18 -112.0(8)
N14 Tb1 Cd1 N18 155.3(7)
N4 Tb1 Cd1 N14 -108.9(7)
N8 Tb1 Cd1 N14 68.6(7)
N2 Tb1 Cd1 N14 -19.3(7)
N6 Tb1 Cd1 N14 157.2(7)
N10 Tb1 Cd1 N14 -176.8(7)
N16 Tb1 Cd1 N14 -89.1(7)
N12 Tb1 Cd1 N14 92.7(7)
N4 Tb1 Cd1 N22 -136.4(7)
N8 Tb1 Cd1 N22 41.1(7)
N2 Tb1 Cd1 N22 -46.8(7)
N6 Tb1 Cd1 N22 129.7(7)
N10 Tb1 Cd1 N22 155.7(7)
N16 Tb1 Cd1 N22 -116.6(7)
N12 Tb1 Cd1 N22 65.2(7)
N14 Tb1 Cd1 N22 -27.5(7)
N4 Tb1 Cd1 N10 67.8(7)
N8 Tb1 Cd1 N10 -114.6(7)
N2 Tb1 Cd1 N10 157.5(7)
N6 Tb1 Cd1 N10 -26.0(7)
N16 Tb1 Cd1 N10 87.6(7)
N12 Tb1 Cd1 N10 -90.5(7)
N14 Tb1 Cd1 N10 176.8(7)
N4 Tb1 Cd1 N20 135.4(7)
N8 Tb1 Cd1 N20 -47.0(7)
N2 Tb1 Cd1 N20 -134.9(7)
N6 Tb1 Cd1 N20 41.6(7)
N10 Tb1 Cd1 N20 67.6(7)
N16 Tb1 Cd1 N20 155.3(7)
N12 Tb1 Cd1 N20 -22.9(7)
N14 Tb1 Cd1 N20 -115.6(7)
N4 Tb1 Cd1 N16 -19.8(7)
N8 Tb1 Cd1 N16 157.7(7)
N2 Tb1 Cd1 N16 69.8(7)
N6 Tb1 Cd1 N16 -113.7(7)
N10 Tb1 Cd1 N16 -87.6(7)
N12 Tb1 Cd1 N16 -178.2(7)
N14 Tb1 Cd1 N16 89.1(7)
N4 Tb1 Cd1 Tb2 7.1(6)
N8 Tb1 Cd1 Tb2 -175(76)
N2 Tb1 Cd1 Tb2 96.7(6)
N6 Tb1 Cd1 Tb2 -86.7(6)
N10 Tb1 Cd1 Tb2 -60.7(6)
N16 Tb1 Cd1 Tb2 26.9(6)
N12 Tb1 Cd1 Tb2 -151.3(6)
N14 Tb1 Cd1 Tb2 116.0(6)
N1 C1 C2 C10 179.5(12)
N2 C1 C2 C10 -1.7(11)
N1 C1 C2 C3 -2.0(8)
N2 C1 C2 C3 176.7(8)
C10 C2 C3 C4 3.0(14)
C1 C2 C3 C4 -175.3(10)
C2 C3 C4 C12 -2(2)
C2 C3 C4 O1 179.6(13)
O1 C5 C6 C7 55(3)
C5 C6 C7 C8 -174(2)
C3 C2 C10 C9 180.0(11)
C1 C2 C10 C9 -1.3(16)
C3 C2 C10 C11 -1(2)
C1 C2 C10 C11 177.9(15)
N3 C9 C10 C2 -175.7(17)
N2 C9 C10 C2 4(2)
N3 C9 C10 C11 5(4)
N2 C9 C10 C11 -175(2)
C2 C10 C11 C12 -2(3)
C9 C10 C11 C12 177(2)
C3 C4 C12 C11 0(3)
O1 C4 C12 C11 177.8(18)
C3 C4 C12 O2 177.1(16)
O1 C4 C12 O2 -5(3)
C10 C11 C12 C4 3(3)
C10 C11 C12 O2 -174.7(18)
O2 C13 C14 C15 176.8(19)
C13 C14 C15 C16 179(2)
N3 C17 C18 C19 -5(4)
N4 C17 C18 C19 172(2)
N3 C17 C18 C26 -179.4(19)
N4 C17 C18 C26 -2(2)
C26 C18 C19 C20 -2(3)
C17 C18 C19 C20 -176(2)
C18 C19 C20 C28 6(3)
C18 C19 C20 O3 175(2)
O3 C21 C22 C23 -179.2(19)
C21 C22 C23 C24 179(2)
C19 C18 C26 C27 1(3)
C17 C18 C26 C27 175.4(19)
C19 C18 C26 C25 -178(2)
C17 C18 C26 C25 -3(2)
N5 C25 C26 C18 -175(2)
N4 C25 C26 C18 7(2)
N5 C25 C26 C27 7(4)
N4 C25 C26 C27 -171(2)
C18 C26 C27 C28 -2(3)
C25 C26 C27 C28 176(2)
O3 C20 C28 O4 8(3)
C19 C20 C28 O4 178(2)
O3 C20 C28 C27 -178(2)
C19 C20 C28 C27 -7(4)
C26 C27 C28 O4 179.1(19)
C26 C27 C28 C20 5(3)
O4 C29 C30 C31 -58(3)
C29 C30 C31 C32 -179(2)
N5 C33 C34 C42 179.6(19)
N6 C33 C34 C42 -3(2)
N5 C33 C34 C35 -1(4)
N6 C33 C34 C35 176(2)
C42 C34 C35 C36 2(3)
C33 C34 C35 C36 -178(2)
C34 C35 C36 O5 180(2)
C34 C35 C36 C44 1(3)
O5 C37 C38 C39 57(3)
C37 C38 C39 C40 177(3)
C35 C34 C42 C43 -5(3)
C33 C34 C42 C43 174.7(19)
C35 C34 C42 C41 -177(2)
C33 C34 C42 C41 2(2)
N7 C41 C42 C34 -174.4(19)
N6 C41 C42 C34 -1(2)
N7 C41 C42 C43 14(3)
N6 C41 C42 C43 -172(2)
C34 C42 C43 C44 6(3)
C41 C42 C43 C44 176(2)
C42 C43 C44 C36 -3(3)
C42 C43 C44 O6 -176.0(19)
O5 C36 C44 C43 -179(2)
C35 C36 C44 C43 0(4)
O5 C36 C44 O6 -6(3)
C35 C36 C44 O6 173(2)
O6 C45 C46A C47A -59(5)
C46B C45 C46A C47A 29(5)
C45 C46A C47A C48 180(3)
O6 C45 C46B C47B 77(5)
C46A C45 C46B C47B -24(5)
C45 C46B C47B C48 -178(4)
C46A C47A C48 C47B -28(4)
C46B C47B C48 C47A 24(4)
N7 C49 C50 C51 -3(4)
N8 C49 C50 C51 180(2)
N7 C49 C50 C58 176(2)
N8 C49 C50 C58 -1(2)
C58 C50 C51 C52 4(3)
C49 C50 C51 C52 -177(2)
C50 C51 C52 O7 175.7(19)
C50 C51 C52 C60 -3(3)
O7 C53 C54 C55 60(3)
C53 C54 C55 C56 -179(2)
C51 C50 C58 C59 0(3)
C49 C50 C58 C59 -180(2)
C51 C50 C58 C57 179(2)
C49 C50 C58 C57 0(2)
N1 C57 C58 C50 -175(2)
N8 C57 C58 C50 1(3)
N1 C57 C58 C59 4(4)
N8 C57 C58 C59 -180(2)
C50 C58 C59 C60 -4(3)
C57 C58 C59 C60 177(2)
C58 C59 C60 O8 -177(2)
C58 C59 C60 C52 4(3)
C51 C52 C60 O8 -179(2)
O7 C52 C60 O8 1(3)
C51 C52 C60 C59 0(3)
O7 C52 C60 C59 -179.6(19)
O8 C61 C62 C63 70(3)
C61 C62 C63 C64 -172(2)
N9 C65 C66 C74 -176(2)
N10 C65 C66 C74 5(2)
N9 C65 C66 C67 4(4)
N10 C65 C66 C67 -175(2)
C74 C66 C67 C68 -4(3)
C65 C66 C67 C68 176(2)
C66 C67 C68 O9 -177(2)
C66 C67 C68 C76 6(3)
O9 C69 C70 C71 66(3)
C69 C70 C71 C72 62(4)
C67 C66 C74 C75 1(3)
C65 C66 C74 C75 -178(2)
C67 C66 C74 C73 176.3(19)
C65 C66 C74 C73 -4(2)
N11 C73 C74 C66 -172(2)
N10 C73 C74 C66 1(2)
N11 C73 C74 C75 3(4)
N10 C73 C74 C75 176(2)
C66 C74 C75 C76 -1(3)
C73 C74 C75 C76 -175(2)
C74 C75 C76 O10 179(2)
C74 C75 C76 C68 3(3)
O9 C68 C76 O10 0(3)
C67 C68 C76 O10 178(2)
O9 C68 C76 C75 176(2)
C67 C68 C76 C75 -6(3)
O10 C77 C78 C79 -168(4)
C77 C78 C79 C80 -167(3)
N11 C81 C82 C90 179.7(19)
N12 C81 C82 C90 0(2)
N11 C81 C82 C83 3(4)
N12 C81 C82 C83 -176(2)
C90 C82 C83 C84 2(3)
C81 C82 C83 C84 177(2)
C82 C83 C84 O11 -179(2)
C82 C83 C84 C92 2(3)
O11 C85 C86 C87 66(3)
C85 C86 C87 C88 71(4)
C81 C82 C90 C91 -179.5(19)
C83 C82 C90 C91 -3(3)
C81 C82 C90 C89 1(2)
C83 C82 C90 C89 177.6(19)
N13 C89 C90 C91 3(4)
N12 C89 C90 C91 179(2)
N13 C89 C90 C82 -177.3(19)
N12 C89 C90 C82 -2(2)
C82 C90 C91 C92 0(3)
C89 C90 C91 C92 180(2)
C90 C91 C92 O12 -177(2)
C90 C91 C92 C84 3(3)
O11 C84 C92 O12 -3(3)
C83 C84 C92 O12 175(2)
O11 C84 C92 C91 177(2)
C83 C84 C92 C91 -4(3)
O12 C93 C94 C95 -53(3)
C93 C94 C95 C96 -65(3)
N13 C97 C98 C106 -175.9(19)
N14 C97 C98 C106 3(2)
N13 C97 C98 C99 2(3)
N14 C97 C98 C99 -179.3(19)
C106 C98 C99 C100 2(3)
C97 C98 C99 C100 -176(2)
C98 C99 C100 O13 177.9(18)
C98 C99 C100 C108 -1(3)
O13 C101 C102 C103 -60(3)
C101 C102 C103 C104 -62(4)
C99 C98 C106 C107 -1(3)
C97 C98 C106 C107 177.5(19)
C99 C98 C106 C105 178.5(19)
C97 C98 C106 C105 -3(2)
N15 C105 C106 C98 -178.2(19)
N14 C105 C106 C98 3(2)
N15 C105 C106 C107 1(4)
N14 C105 C106 C107 -178(2)
C98 C106 C107 C108 -1(3)
C105 C106 C107 C108 -180(2)
O13 C100 C108 O14 -2(3)
C99 C100 C108 O14 177.3(19)
O13 C100 C108 C107 -179.1(18)
C99 C100 C108 C107 0(3)
C106 C107 C108 O14 -175.9(18)
C106 C107 C108 C100 1(3)
O14 C109 C110 C111 -174(2)
C109 C110 C111 C112 175(3)
N15 C113 C114 C122 -178.0(19)
N16 C113 C114 C122 4(2)
N15 C113 C114 C115 0(4)
N16 C113 C114 C115 -178(2)
C122 C114 C115 C116 4(3)
C113 C114 C115 C116 -174(2)
C114 C115 C116 O15 -180(2)
C114 C115 C116 C124 -5(3)
O15 C117 C118 C119 -164(3)
C117 C118 C119 C120 -176(3)
C115 C114 C122 C123 -3(3)
C113 C114 C122 C123 175.4(19)
C115 C114 C122 C121 180(2)
C113 C114 C122 C121 -2(2)
N16 C121 C122 C114 0(2)
N9 C121 C122 C114 -174.8(19)
N16 C121 C122 C123 -178(2)
N9 C121 C122 C123 8(4)
C114 C122 C123 C124 2(3)
C121 C122 C123 C124 179(2)
C122 C123 C124 O16 -179(2)
C122 C123 C124 C116 -3(3)
O15 C116 C124 C123 -179(2)
C115 C116 C124 C123 5(3)
O15 C116 C124 O16 -3(3)
C115 C116 C124 O16 -179(2)
O16 C125 C126 C127 -57(3)
C125 C126 C127 C12B -173(5)
C125 C126 C127 C12A 98(4)
N17 C129 C130 C138 -175.3(19)
N18 C129 C130 C138 1(2)
N17 C129 C130 C131 6(4)
N18 C129 C130 C131 -178(2)
C138 C130 C131 C132 -5(3)
C129 C130 C131 C132 173(2)
C130 C131 C132 C140 9(3)
C130 C131 C132 O17 -178(2)
O17 C133 C134 C135 164(4)
C133 C134 C135 C136 173(8)
C131 C130 C138 C139 0(3)
C129 C130 C138 C139 -179.1(19)
C131 C130 C138 C137 177.6(19)
C129 C130 C138 C137 -2(2)
N19 C137 C138 C139 5(4)
N18 C137 C138 C139 179(2)
N19 C137 C138 C130 -172(2)
N18 C137 C138 C130 2(2)
C130 C138 C139 C140 2(3)
C137 C138 C139 C140 -175(2)
C131 C132 C140 O18 177(2)
O17 C132 C140 O18 3(3)
C131 C132 C140 C139 -7(4)
O17 C132 C140 C139 179.1(19)
C138 C139 C140 O18 177(2)
C138 C139 C140 C132 1(3)
O18 C141 C142 C143 -178(2)
C141 C142 C143 C144 -172(2)
N19 C145 C146 C154 179.6(19)
N20 C145 C146 C154 2(2)
N19 C145 C146 C147 -2(4)
N20 C145 C146 C147 -179(2)
C154 C146 C147 C148 0(3)
C145 C146 C147 C148 -178(2)
C146 C147 C148 O19 -180(2)
C146 C147 C148 C156 3(3)
O19 C149 C150 C151 80(5)
C149 C150 C151 C152 -169(4)
C147 C146 C154 C155 -3(3)
C145 C146 C154 C155 176(2)
C147 C146 C154 C153 178.7(19)
C145 C146 C154 C153 -3(2)
N21 C153 C154 C146 -176.2(19)
N20 C153 C154 C146 2(2)
N21 C153 C154 C155 6(4)
N20 C153 C154 C155 -176(2)
C146 C154 C155 C156 2(3)
C153 C154 C155 C156 -180(2)
C154 C155 C156 O20 -178(2)
C154 C155 C156 C148 1(3)
C147 C148 C156 O20 175(2)
O19 C148 C156 O20 -3(3)
C147 C148 C156 C155 -4(3)
O19 C148 C156 C155 179(2)
O20 C157 C158 C159 -68(4)
C157 C158 C159 C160 -81(9)
N21 C161 C162 C163 -2(4)
N22 C161 C162 C163 176(2)
N21 C161 C162 C170 -178(2)
N22 C161 C162 C170 0(2)
C170 C162 C163 C164 3(3)
C161 C162 C163 C164 -173(2)
C162 C163 C164 O21 179(2)
C162 C163 C164 C172 -2(3)
O21 C165 C166 C167 -180(2)
C165 C166 C167 C168 179(3)
C163 C162 C170 C169 -176(2)
C161 C162 C170 C169 1(2)
C163 C162 C170 C171 -2(3)
C161 C162 C170 C171 175.0(19)
N23 C169 C170 C162 -180(2)
N22 C169 C170 C162 -1(3)
N23 C169 C170 C171 7(4)
N22 C169 C170 C171 -174(2)
C162 C170 C171 C172 0(3)
C169 C170 C171 C172 172(2)
C170 C171 C172 C164 1(4)
C170 C171 C172 O22 179(2)
O21 C164 C172 C171 179(2)
C163 C164 C172 C171 0(4)
O21 C164 C172 O22 1(3)
C163 C164 C172 O22 -178(2)
O22 C173 C174 C175 -165(2)
C173 C174 C175 C176 70(4)
N23 C177 C178 C186 -176.4(19)
N24 C177 C178 C186 1(2)
N23 C177 C178 C179 3(3)
N24 C177 C178 C179 -179.6(19)
C186 C178 C179 C180 4(3)
C177 C178 C179 C180 -176(2)
C178 C179 C180 O23 179(2)
C178 C179 C180 C188 0(3)
O23 C181 C182 C183 -57(3)
C181 C182 C183 C184 177(4)
C177 C178 C186 C187 174.1(18)
C179 C178 C186 C187 -5(3)
C177 C178 C186 C185 0(2)
C179 C178 C186 C185 -179.4(19)
N17 C185 C186 C178 -175(2)
N24 C185 C186 C178 -1(2)
N17 C185 C186 C187 12(4)
N24 C185 C186 C187 -174(2)
C178 C186 C187 C188 3(3)
C185 C186 C187 C188 176(2)
C186 C187 C188 O24 -178(2)
C186 C187 C188 C180 0(3)
C179 C180 C188 C187 -2(3)
O23 C180 C188 C187 179.1(19)
C179 C180 C188 O24 177(2)
O23 C180 C188 O24 -2(3)
O24 C189 C190 C191 -175(2)
C189 C190 C191 C192 -178(3)
N25 C193 C194 C202 180(2)
N26 C193 C194 C202 2(2)
N25 C193 C194 C195 8(4)
N26 C193 C194 C195 -170(2)
C202 C194 C195 C196 4(3)
C193 C194 C195 C196 175(2)
C194 C195 C196 O25 -178(2)
C194 C195 C196 C204 0(3)
O25 C197 C198 C199 -69(3)
C197 C198 C199 C200 -171(3)
C195 C194 C202 C203 -7(4)
C193 C194 C202 C203 180(2)
C195 C194 C202 C201 175(2)
C193 C194 C202 C201 2(2)
N27 C201 C202 C194 180(2)
N26 C201 C202 C194 -6(2)
N27 C201 C202 C203 2(4)
N26 C201 C202 C203 177(2)
C194 C202 C203 C204 6(3)
C201 C202 C203 C204 -177(2)
C202 C203 C204 O26 177(2)
C202 C203 C204 C196 -2(3)
O25 C196 C204 C203 177(2)
C195 C196 C204 C203 0(4)
O25 C196 C204 O26 -3(3)
C195 C196 C204 O26 180(2)
O26 C205 C206 C207 -80(7)
C205 C206 C207 C208 -177(8)
N28 C209 C210 C218 7(3)
N27 C209 C210 C218 -175(2)
N28 C209 C210 C211 -175(2)
N27 C209 C210 C211 2(4)
C218 C210 C211 C212 0(3)
C209 C210 C211 C212 -177(2)
C210 C211 C212 C220 1(4)
C210 C211 C212 O27 180(2)
O27 C213 C214 C215 58(29)
C213 C214 C215 C216 41(37)
N29 C217 C218 C219 -7(4)
N28 C217 C218 C219 176(2)
N29 C217 C218 C210 177(2)
N28 C217 C218 C210 1(3)
C211 C210 C218 C219 2(4)
C209 C210 C218 C219 179(2)
C211 C210 C218 C217 178(2)
C209 C210 C218 C217 -5(2)
C217 C218 C219 C220 -178(2)
C210 C218 C219 C220 -4(4)
C218 C219 C220 O28 -179(2)
C218 C219 C220 C212 4(4)
O27 C212 C220 O28 1(3)
C211 C212 C220 O28 -180(2)
O27 C212 C220 C219 178(2)
C211 C212 C220 C219 -3(4)
O28 C221 C222 C223 -179(3)
C221 C222 C223 C224 60(5)
N29 C225 C226 C234 -176(2)
N30 C225 C226 C234 1(3)
N29 C225 C226 C227 12(4)
N30 C225 C226 C227 -170(2)
C234 C226 C227 C228 3(4)
C225 C226 C227 C228 174(3)
C226 C227 C228 C236 -1(4)
C226 C227 C228 O29 -175(2)
O29 C229 C230 C231 54(5)
C229 C230 C231 C232 87(8)
C225 C226 C234 C235 -174(2)
C227 C226 C234 C235 -1(4)
C225 C226 C234 C233 0(3)
C227 C226 C234 C233 173(2)
N31 C233 C234 C226 175(2)
N30 C233 C234 C226 -1(3)
N31 C233 C234 C235 -12(4)
N30 C233 C234 C235 172(2)
C226 C234 C235 C236 -3(4)
C233 C234 C235 C236 -175(2)
C227 C228 C236 O30 -175(2)
O29 C228 C236 O30 -2(4)
C227 C228 C236 C235 -3(4)
O29 C228 C236 C235 171(2)
C234 C235 C236 O30 176(2)
C234 C235 C236 C228 5(3)
O30 C237 C238 C239 58(3)
C237 C238 C239 C240 174(2)
N32 C241 C242 C243 -171(2)
N31 C241 C242 C243 11(4)
N32 C241 C242 C250 3(3)
N31 C241 C242 C250 -175(2)
C241 C242 C243 C244 173(2)
C250 C242 C243 C244 -1(3)
C242 C243 C244 O31 -178(2)
C242 C243 C244 C252 3(3)
O31 C245 C246 C247 61(7)
C245 C246 C247 C248 -170(10)
N25 C249 C250 C251 -2(4)
N32 C249 C250 C251 175(2)
N25 C249 C250 C242 -180(2)
N32 C249 C250 C242 -3(3)
C243 C242 C250 C251 -3(3)
C241 C242 C250 C251 -179(2)
C243 C242 C250 C249 175(2)
C241 C242 C250 C249 0(2)
C249 C250 C251 C252 -173(3)
C242 C250 C251 C252 5(3)
C250 C251 C252 O32 176(2)
C250 C251 C252 C244 -3(4)
O31 C244 C252 C251 179(2)
C243 C244 C252 C251 -1(4)
O31 C244 C252 O32 1(3)
C243 C244 C252 O32 180(2)
O32 C253 C254 C255 -179(2)
C253 C254 C255 C256 176(3)
N2 C1 N1 C57 0(2)
C2 C1 N1 C57 178.5(14)
N8 C57 N1 C1 0(3)
C58 C57 N1 C1 176.0(17)
N1 C1 N2 C9 -177.2(14)
C2 C1 N2 C9 4.2(16)
N1 C1 N2 Tb1 36.5(18)
C2 C1 N2 Tb1 -142.0(7)
N3 C9 N2 C1 174.6(17)
C10 C9 N2 C1 -5(2)
N3 C9 N2 Tb1 -40(3)
C10 C9 N2 Tb1 140.7(14)
N4 Tb1 N2 C1 -167.6(13)
N8 Tb1 N2 C1 -46.7(11)
N6 Tb1 N2 C1 -107.1(12)
N10 Tb1 N2 C1 133.3(15)
N16 Tb1 N2 C1 117.4(11)
N12 Tb1 N2 C1 12.3(15)
N14 Tb1 N2 C1 55.5(11)
Cd1 Tb1 N2 C1 69.9(12)
N4 Tb1 N2 C9 49.7(16)
N8 Tb1 N2 C9 170.6(17)
N6 Tb1 N2 C9 110.2(16)
N10 Tb1 N2 C9 -9(3)
N16 Tb1 N2 C9 -25.3(16)
N12 Tb1 N2 C9 -130.3(15)
N14 Tb1 N2 C9 -87.2(16)
Cd1 Tb1 N2 C9 -72.8(16)
N4 C17 N3 C9 2(3)
C18 C17 N3 C9 179.3(19)
N2 C9 N3 C17 0(3)
C10 C9 N3 C17 180(2)
N3 C17 N4 C25 -176.5(18)
C18 C17 N4 C25 6(2)
N3 C17 N4 Tb1 38(3)
C18 C17 N4 Tb1 -139.7(15)
N5 C25 N4 C17 174(2)
C26 C25 N4 C17 -8(2)
N5 C25 N4 Tb1 -39(3)
C26 C25 N4 Tb1 139.5(15)
N8 Tb1 N4 C17 -111.3(16)
N2 Tb1 N4 C17 -50.6(16)
N6 Tb1 N4 C17 -172.0(17)
N10 Tb1 N4 C17 112.8(16)
N16 Tb1 N4 C17 50.8(16)
N12 Tb1 N4 C17 129.5(19)
N14 Tb1 N4 C17 6.1(19)
Cd1 Tb1 N4 C17 66.5(17)
N8 Tb1 N4 C25 107.9(15)
N2 Tb1 N4 C25 168.6(17)
N6 Tb1 N4 C25 47.2(15)
N10 Tb1 N4 C25 -28.1(16)
N16 Tb1 N4 C25 -90.0(16)
N12 Tb1 N4 C25 -11(3)
N14 Tb1 N4 C25 -134.7(14)
Cd1 Tb1 N4 C25 -74.3(16)
N4 C25 N5 C33 -2(3)
C26 C25 N5 C33 180(2)
N6 C33 N5 C25 8(3)
C34 C33 N5 C25 -176(2)
N5 C33 N6 C41 -180.0(19)
C34 C33 N6 C41 3(2)
N5 C33 N6 Tb1 29(3)
C34 C33 N6 Tb1 -148.3(14)
N7 C41 N6 C33 172.0(19)
C42 C41 N6 C33 -2(2)
N7 C41 N6 Tb1 -36(3)
C42 C41 N6 Tb1 150.5(13)
N4 Tb1 N6 C33 -44.4(15)
N8 Tb1 N6 C33 -164.9(16)
N2 Tb1 N6 C33 -104.1(15)
N10 Tb1 N6 C33 58.9(15)
N16 Tb1 N6 C33 13.5(18)
N12 Tb1 N6 C33 120.6(15)
N14 Tb1 N6 C33 140.3(17)
Cd1 Tb1 N6 C33 79.0(15)
N4 Tb1 N6 C41 167.8(15)
N8 Tb1 N6 C41 47.2(14)
N2 Tb1 N6 C41 108.0(14)
N10 Tb1 N6 C41 -89.0(14)
N16 Tb1 N6 C41 -134.4(13)
N12 Tb1 N6 C41 -27.3(15)
N14 Tb1 N6 C41 -8(3)
Cd1 Tb1 N6 C41 -68.8(15)
N6 C41 N7 C49 -2(3)
C42 C41 N7 C49 171(2)
N8 C49 N7 C41 1(4)
C50 C49 N7 C41 -175(2)
N7 C49 N8 C57 -176(2)
C50 C49 N8 C57 1(2)
N7 C49 N8 Tb1 38(3)
C50 C49 N8 Tb1 -144.8(15)
N1 C57 N8 C49 175(2)
C58 C57 N8 C49 -1(2)
N1 C57 N8 Tb1 -39(3)
C58 C57 N8 Tb1 145.1(15)
N4 Tb1 N8 C49 -110.2(17)
N2 Tb1 N8 C49 -170.1(19)
N6 Tb1 N8 C49 -49.0(17)
N10 Tb1 N8 C49 10(2)
N16 Tb1 N8 C49 134.9(19)
N12 Tb1 N8 C49 54.3(17)
N14 Tb1 N8 C49 115.5(17)
Cd1 Tb1 N8 C49 71.9(18)
N4 Tb1 N8 C57 108.8(16)
N2 Tb1 N8 C57 48.9(16)
N6 Tb1 N8 C57 170.0(17)
N10 Tb1 N8 C57 -131.1(15)
N16 Tb1 N8 C57 -6(3)
N12 Tb1 N8 C57 -86.7(16)
N14 Tb1 N8 C57 -25.5(16)
Cd1 Tb1 N8 C57 -69.1(16)
N10 C65 N9 C121 -1(3)
C66 C65 N9 C121 -179.2(19)
N16 C121 N9 C65 9(3)
C122 C121 N9 C65 -178(2)
N9 C65 N10 C73 177(2)
C66 C65 N10 C73 -4(2)
N9 C65 N10 Tb1 -50(3)
C66 C65 N10 Tb1 128.4(14)
N9 C65 N10 Cd1 42(3)
C66 C65 N10 Cd1 -139.0(14)
N11 C73 N10 C65 175(2)
C74 C73 N10 C65 2(2)
N11 C73 N10 Tb1 44(3)
C74 C73 N10 Tb1 -129.1(14)
N11 C73 N10 Cd1 -48(3)
C74 C73 N10 Cd1 139.6(13)
N4 Tb1 N10 C65 -13.2(15)
N8 Tb1 N10 C65 -138.3(13)
N2 Tb1 N10 C65 42(2)
N6 Tb1 N10 C65 -82.7(14)
N16 Tb1 N10 C65 59.1(14)
N12 Tb1 N10 C65 172.3(15)
N14 Tb1 N10 C65 116.2(14)
Cd1 Tb1 N10 C65 118.6(15)
N4 Tb1 N10 C73 115.7(15)
N8 Tb1 N10 C73 -9.4(17)
N2 Tb1 N10 C73 170.7(16)
N6 Tb1 N10 C73 46.3(15)
N16 Tb1 N10 C73 -171.9(16)
N12 Tb1 N10 C73 -58.8(14)
N14 Tb1 N10 C73 -114.9(15)
Cd1 Tb1 N10 C73 -112.5(16)
N4 Tb1 N10 Cd1 -131.8(5)
N8 Tb1 N10 Cd1 103.1(7)
N2 Tb1 N10 Cd1 -76.8(18)
N6 Tb1 N10 Cd1 158.7(6)
N16 Tb1 N10 Cd1 -59.4(5)
N12 Tb1 N10 Cd1 53.7(5)
N14 Tb1 N10 Cd1 -2.4(5)
N12 Cd1 N10 C65 -170.0(15)
N24 Cd1 N10 C65 -0.4(17)
N18 Cd1 N10 C65 51.3(14)
N14 Cd1 N10 C65 -109.6(14)
N22 Cd1 N10 C65 148.8(16)
N20 Cd1 N10 C65 113.6(14)
N16 Cd1 N10 C65 -54.4(14)
Tb2 Cd1 N10 C65 67.2(15)
Tb1 Cd1 N10 C65 -112.2(15)
N12 Cd1 N10 C73 57.1(13)
N24 Cd1 N10 C73 -133.2(13)
N18 Cd1 N10 C73 -81.5(14)
N14 Cd1 N10 C73 117.5(13)
N22 Cd1 N10 C73 16(2)
N20 Cd1 N10 C73 -19.3(14)
N16 Cd1 N10 C73 172.8(15)
Tb2 Cd1 N10 C73 -65.7(15)
Tb1 Cd1 N10 C73 115.0(15)
N12 Cd1 N10 Tb1 -57.8(5)
N24 Cd1 N10 Tb1 111.8(6)
N18 Cd1 N10 Tb1 163.5(6)
N14 Cd1 N10 Tb1 2.5(6)
N22 Cd1 N10 Tb1 -99.1(16)
N20 Cd1 N10 Tb1 -134.2(5)
N16 Cd1 N10 Tb1 57.8(5)
Tb2 Cd1 N10 Tb1 179.3
N10 C73 N11 C81 6(3)
C74 C73 N11 C81 178(2)
C82 C81 N11 C73 176(2)
N12 C81 N11 C73 -4(3)
N13 C89 N12 C81 177(2)
C90 C89 N12 C81 2(2)
N13 C89 N12 Cd1 -50(3)
C90 C89 N12 Cd1 134.7(14)
N13 C89 N12 Tb1 44(3)
C90 C89 N12 Tb1 -131.6(14)
N11 C81 N12 C89 179.4(19)
C82 C81 N12 C89 -1(2)
N11 C81 N12 Cd1 50(2)
C82 C81 N12 Cd1 -130.2(15)
N11 C81 N12 Tb1 -46(2)
C82 C81 N12 Tb1 133.2(14)
N24 Cd1 N12 C89 18(3)
N18 Cd1 N12 C89 -129.4(13)
N14 Cd1 N12 C89 60.8(13)
N22 Cd1 N12 C89 -18.9(14)
N10 Cd1 N12 C89 173.2(15)
N20 Cd1 N12 C89 -80.1(14)
N16 Cd1 N12 C89 118.6(13)
Tb2 Cd1 N12 C89 -63.2(14)
Tb1 Cd1 N12 C89 117.1(14)
N24 Cd1 N12 C81 145.4(17)
N18 Cd1 N12 C81 -2.4(18)
N14 Cd1 N12 C81 -172.2(16)
N22 Cd1 N12 C81 108.1(14)
N10 Cd1 N12 C81 -59.8(14)
N20 Cd1 N12 C81 46.9(14)
N16 Cd1 N12 C81 -114.4(14)
Tb2 Cd1 N12 C81 63.8(16)
Tb1 Cd1 N12 C81 -115.9(16)
N24 Cd1 N12 Tb1 -98.7(18)
N18 Cd1 N12 Tb1 113.5(7)
N14 Cd1 N12 Tb1 -56.3(5)
N22 Cd1 N12 Tb1 -136.0(5)
N10 Cd1 N12 Tb1 56.1(5)
N20 Cd1 N12 Tb1 162.7(5)
N16 Cd1 N12 Tb1 1.4(5)
Tb2 Cd1 N12 Tb1 179.6
N4 Tb1 N12 C89 171.4(18)
N8 Tb1 N12 C89 47.8(15)
N2 Tb1 N12 C89 -8.5(17)
N6 Tb1 N12 C89 116.4(15)
N10 Tb1 N12 C89 -170.2(16)
N16 Tb1 N12 C89 -112.9(15)
N14 Tb1 N12 C89 -56.6(14)
Cd1 Tb1 N12 C89 -111.5(16)
N4 Tb1 N12 C81 42(3)
N8 Tb1 N12 C81 -81.5(14)
N2 Tb1 N12 C81 -137.8(13)
N6 Tb1 N12 C81 -12.9(14)
N10 Tb1 N12 C81 60.5(13)
N16 Tb1 N12 C81 117.8(13)
N14 Tb1 N12 C81 174.1(15)
Cd1 Tb1 N12 C81 119.3(15)
N4 Tb1 N12 Cd1 -77(2)
N8 Tb1 N12 Cd1 159.2(6)
N2 Tb1 N12 Cd1 102.9(7)
N6 Tb1 N12 Cd1 -132.2(5)
N10 Tb1 N12 Cd1 -58.7(5)
N16 Tb1 N12 Cd1 -1.4(5)
N14 Tb1 N12 Cd1 54.8(5)
N14 C97 N13 C89 -2(3)
C98 C97 N13 C89 176.2(19)
N12 C89 N13 C97 4(3)
C90 C89 N13 C97 178.4(19)
N13 C97 N14 C105 178(2)
C98 C97 N14 C105 -1(2)
N13 C97 N14 Cd1 47(2)
C98 C97 N14 Cd1 -131.4(13)
N13 C97 N14 Tb1 -46(3)
C98 C97 N14 Tb1 135.2(13)
N15 C105 N14 C97 -180(2)
C106 C105 N14 C97 -1(2)
N15 C105 N14 Cd1 -51(3)
C106 C105 N14 Cd1 127.7(14)
N15 C105 N14 Tb1 44(3)
C106 C105 N14 Tb1 -137.6(13)
N12 Cd1 N14 C97 -60.7(13)
N24 Cd1 N14 C97 106.7(13)
N18 Cd1 N14 C97 144.3(18)
N22 Cd1 N14 C97 42.5(13)
N10 Cd1 N14 C97 -119.5(13)
N20 Cd1 N14 C97 -3.6(16)
N16 Cd1 N14 C97 -173.6(15)
Tb2 Cd1 N14 C97 63.6(14)
Tb1 Cd1 N14 C97 -117.0(14)
N12 Cd1 N14 C105 172.7(16)
N24 Cd1 N14 C105 -19.8(15)
N18 Cd1 N14 C105 18(3)
N22 Cd1 N14 C105 -84.1(14)
N10 Cd1 N14 C105 113.9(14)
N20 Cd1 N14 C105 -130.2(14)
N16 Cd1 N14 C105 59.8(14)
Tb2 Cd1 N14 C105 -62.9(15)
Tb1 Cd1 N14 C105 116.4(15)
N12 Cd1 N14 Tb1 56.3(5)
N24 Cd1 N14 Tb1 -136.2(5)
N18 Cd1 N14 Tb1 -98.6(18)
N22 Cd1 N14 Tb1 159.6(5)
N10 Cd1 N14 Tb1 -2.5(6)
N20 Cd1 N14 Tb1 113.4(6)
N16 Cd1 N14 Tb1 -56.6(5)
Tb2 Cd1 N14 Tb1 -179.3
N4 Tb1 N14 C97 -138.0(13)
N8 Tb1 N14 C97 -14.8(14)
N2 Tb1 N14 C97 -84.3(14)
N6 Tb1 N14 C97 36(2)
N10 Tb1 N14 C97 114.7(13)
N16 Tb1 N14 C97 172.2(15)
N12 Tb1 N14 C97 58.2(13)
Cd1 Tb1 N14 C97 112.2(14)
N4 Tb1 N14 C105 -5.7(16)
N8 Tb1 N14 C105 117.6(14)
N2 Tb1 N14 C105 48.1(13)
N6 Tb1 N14 C105 168.8(15)
N10 Tb1 N14 C105 -112.9(13)
N16 Tb1 N14 C105 -55.4(13)
N12 Tb1 N14 C105 -169.4(15)
Cd1 Tb1 N14 C105 -115.4(15)
N4 Tb1 N14 Cd1 109.8(6)
N8 Tb1 N14 Cd1 -127.0(5)
N2 Tb1 N14 Cd1 163.5(6)
N6 Tb1 N14 Cd1 -75.7(17)
N10 Tb1 N14 Cd1 2.5(6)
N16 Tb1 N14 Cd1 60.0(5)
N12 Tb1 N14 Cd1 -53.9(5)
N14 C105 N15 C113 4(3)
C106 C105 N15 C113 -175.1(19)
N16 C113 N15 C105 -5(3)
C114 C113 N15 C105 177.8(19)
N9 C121 N16 C113 177(2)
C122 C121 N16 C113 3(2)
N9 C121 N16 Tb1 38(3)
C122 C121 N16 Tb1 -135.8(15)
N9 C121 N16 Cd1 -55(3)
C122 C121 N16 Cd1 130.7(15)
N15 C113 N16 C121 177.8(19)
C114 C113 N16 C121 -5(2)
N15 C113 N16 Tb1 -44(3)
C114 C113 N16 Tb1 133.9(14)
N15 C113 N16 Cd1 49(2)
C114 C113 N16 Cd1 -133.6(14)
N4 Tb1 N16 C121 48.6(15)
N8 Tb1 N16 C121 168.6(17)
N2 Tb1 N16 C121 117.0(15)
N6 Tb1 N16 C121 -6.7(17)
N10 Tb1 N16 C121 -57.3(14)
N12 Tb1 N16 C121 -114.1(15)
N14 Tb1 N16 C121 -170.0(16)
Cd1 Tb1 N16 C121 -115.4(15)
N4 Tb1 N16 C113 -83.4(15)
N8 Tb1 N16 C113 37(3)
N2 Tb1 N16 C113 -14.9(16)
N6 Tb1 N16 C113 -138.7(14)
N10 Tb1 N16 C113 170.8(17)
N12 Tb1 N16 C113 114.0(15)
N14 Tb1 N16 C113 58.1(15)
Cd1 Tb1 N16 C113 112.6(16)
N4 Tb1 N16 Cd1 164.0(6)
N8 Tb1 N16 Cd1 -76.0(17)
N2 Tb1 N16 Cd1 -127.5(5)
N6 Tb1 N16 Cd1 108.7(6)
N10 Tb1 N16 Cd1 58.2(5)
N12 Tb1 N16 Cd1 1.3(5)
N14 Tb1 N16 Cd1 -54.6(5)
N12 Cd1 N16 C121 117.0(15)
N24 Cd1 N16 C121 -81.5(15)
N18 Cd1 N16 C121 -15.9(15)
N14 Cd1 N16 C121 176.9(16)
N22 Cd1 N16 C121 -129.3(14)
N10 Cd1 N16 C121 60.5(14)
N20 Cd1 N16 C121 21(3)
Tb2 Cd1 N16 C121 -61.3(16)
Tb1 Cd1 N16 C121 118.4(16)
N12 Cd1 N16 C113 -120.9(13)
N24 Cd1 N16 C113 40.6(14)
N18 Cd1 N16 C113 106.3(14)
N14 Cd1 N16 C113 -60.9(13)
N22 Cd1 N16 C113 -7.2(16)
N10 Cd1 N16 C113 -177.4(15)
N20 Cd1 N16 C113 142.9(16)
Tb2 Cd1 N16 C113 60.9(14)
Tb1 Cd1 N16 C113 -119.5(14)
N12 Cd1 N16 Tb1 -1.4(5)
N24 Cd1 N16 Tb1 160.1(5)
N18 Cd1 N16 Tb1 -134.3(5)
N14 Cd1 N16 Tb1 58.5(5)
N22 Cd1 N16 Tb1 112.3(6)
N10 Cd1 N16 Tb1 -57.9(5)
N20 Cd1 N16 Tb1 -97.6(16)
Tb2 Cd1 N16 Tb1 -179.7
N18 C129 N17 C185 5(3)
C130 C129 N17 C185 179.8(19)
N24 C185 N17 C129 5(3)
C186 C185 N17 C129 178(2)
N17 C129 N18 C137 176(2)
C130 C129 N18 C137 1(2)
N17 C129 N18 Cd1 -55(3)
C130 C129 N18 Cd1 129.4(14)
N17 C129 N18 Tb2 38(3)
C130 C129 N18 Tb2 -137.0(14)
N19 C137 N18 C129 172(2)
C138 C137 N18 C129 -1(2)
N19 C137 N18 Cd1 47(3)
C138 C137 N18 Cd1 -126.8(16)
N19 C137 N18 Tb2 -50(3)
C138 C137 N18 Tb2 136.4(15)
N12 Cd1 N18 C129 -128.3(13)
N24 Cd1 N18 C129 62.4(14)
N14 Cd1 N18 C129 21(3)
N22 Cd1 N18 C129 120.8(14)
N10 Cd1 N18 C129 -77.5(14)
N20 Cd1 N18 C129 175.6(16)
N16 Cd1 N18 C129 -16.6(15)
Tb2 Cd1 N18 C129 118.2(15)
Tb1 Cd1 N18 C129 -61.3(15)
N12 Cd1 N18 C137 -4.7(19)
N24 Cd1 N18 C137 -174.0(17)
N14 Cd1 N18 C137 145.0(18)
N22 Cd1 N18 C137 -115.6(16)
N10 Cd1 N18 C137 46.1(16)
N20 Cd1 N18 C137 -60.8(15)
N16 Cd1 N18 C137 107.0(16)
Tb2 Cd1 N18 C137 -118.2(17)
Tb1 Cd1 N18 C137 62.3(17)
N12 Cd1 N18 Tb2 113.5(7)
N24 Cd1 N18 Tb2 -55.9(5)
N14 Cd1 N18 Tb2 -96.8(18)
N22 Cd1 N18 Tb2 2.6(6)
N10 Cd1 N18 Tb2 164.3(6)
N20 Cd1 N18 Tb2 57.4(5)
N16 Cd1 N18 Tb2 -134.8(5)
Tb1 Cd1 N18 Tb2 -179.5
N28 Tb2 N18 C129 166.6(16)
N32 Tb2 N18 C129 47.2(14)
N30 Tb2 N18 C129 -5.2(17)
N26 Tb2 N18 C129 118.0(15)
N22 Tb2 N18 C129 -112.6(14)
N24 Tb2 N18 C129 -55.7(14)
N20 Tb2 N18 C129 -169.6(16)
Cd1 Tb2 N18 C129 -110.0(16)
N28 Tb2 N18 C137 33(3)
N32 Tb2 N18 C137 -86.0(16)
N30 Tb2 N18 C137 -138.3(15)
N26 Tb2 N18 C137 -15.1(16)
N22 Tb2 N18 C137 114.2(15)
N24 Tb2 N18 C137 171.2(17)
N20 Tb2 N18 C137 57.3(15)
Cd1 Tb2 N18 C137 116.9(17)
N28 Tb2 N18 Cd1 -83.4(17)
N32 Tb2 N18 Cd1 157.2(6)
N30 Tb2 N18 Cd1 104.8(7)
N26 Tb2 N18 Cd1 -132.0(5)
N22 Tb2 N18 Cd1 -2.6(6)
N24 Tb2 N18 Cd1 54.3(5)
N20 Tb2 N18 Cd1 -59.6(5)
N20 C145 N19 C137 -4(3)
C146 C145 N19 C137 179.1(19)
N18 C137 N19 C145 5(3)
C138 C137 N19 C145 178(2)
N19 C145 N20 C153 -178(2)
C146 C145 N20 C153 -1(2)
N19 C145 N20 Tb2 47(3)
C146 C145 N20 Tb2 -135.6(14)
N19 C145 N20 Cd1 -44(3)
C146 C145 N20 Cd1 133.0(14)
N21 C153 N20 C145 177(2)
C154 C153 N20 C145 -1(2)
N21 C153 N20 Tb2 -46(3)
C154 C153 N20 Tb2 135.7(14)
N21 C153 N20 Cd1 46(3)
C154 C153 N20 Cd1 -132.3(14)
N28 Tb2 N20 C145 114.5(15)
N32 Tb2 N20 C145 -8.9(18)
N30 Tb2 N20 C145 167.1(17)
N26 Tb2 N20 C145 46.7(15)
N22 Tb2 N20 C145 -170.1(17)
N18 Tb2 N20 C145 -57.2(15)
N24 Tb2 N20 C145 -113.3(15)
Cd1 Tb2 N20 C145 -111.7(16)
N28 Tb2 N20 C153 -17.0(14)
N32 Tb2 N20 C153 -140.5(13)
N30 Tb2 N20 C153 36(3)
N26 Tb2 N20 C153 -84.8(13)
N22 Tb2 N20 C153 58.4(13)
N18 Tb2 N20 C153 171.3(15)
N24 Tb2 N20 C153 115.2(13)
Cd1 Tb2 N20 C153 116.8(14)
N28 Tb2 N20 Cd1 -133.8(5)
N32 Tb2 N20 Cd1 102.8(6)
N30 Tb2 N20 Cd1 -81.2(19)
N26 Tb2 N20 Cd1 158.4(6)
N22 Tb2 N20 Cd1 -58.4(5)
N18 Tb2 N20 Cd1 54.5(5)
N24 Tb2 N20 Cd1 -1.6(5)
N12 Cd1 N20 C145 -79.3(14)
N24 Cd1 N20 C145 119.4(14)
N18 Cd1 N20 C145 60.1(14)
N14 Cd1 N20 C145 -130.9(14)
N22 Cd1 N20 C145 175.7(16)
N10 Cd1 N20 C145 -16.0(15)
N16 Cd1 N20 C145 20(3)
Tb2 Cd1 N20 C145 117.7(15)
Tb1 Cd1 N20 C145 -61.7(15)
N12 Cd1 N20 C153 49.1(14)
N24 Cd1 N20 C153 -112.3(14)
N18 Cd1 N20 C153 -171.6(16)
N14 Cd1 N20 C153 -2.6(17)
N22 Cd1 N20 C153 -56.0(14)
N10 Cd1 N20 C153 112.4(14)
N16 Cd1 N20 C153 148.0(16)
Tb2 Cd1 N20 C153 -113.9(15)
Tb1 Cd1 N20 C153 66.7(15)
N12 Cd1 N20 Tb2 163.0(5)
N24 Cd1 N20 Tb2 1.6(6)
N18 Cd1 N20 Tb2 -57.7(5)
N14 Cd1 N20 Tb2 111.3(6)
N22 Cd1 N20 Tb2 57.9(5)
N10 Cd1 N20 Tb2 -133.7(5)
N16 Cd1 N20 Tb2 -98.1(16)
Tb1 Cd1 N20 Tb2 -179.4
N22 C161 N21 C153 0(4)
C162 C161 N21 C153 177.3(19)
N20 C153 N21 C161 -1(3)
C154 C153 N21 C161 177(2)
N21 C161 N22 C169 177(2)
C162 C161 N22 C169 0(2)
N21 C161 N22 Tb2 48(3)
C162 C161 N22 Tb2 -129.4(15)
N21 C161 N22 Cd1 -46(3)
C162 C161 N22 Cd1 136.8(14)
N23 C169 N22 C161 180(2)
C170 C169 N22 C161 1(2)
N23 C169 N22 Tb2 -50(3)
C170 C169 N22 Tb2 131.1(15)
N23 C169 N22 Cd1 41(3)
C170 C169 N22 Cd1 -137.5(15)
N28 Tb2 N22 C161 43.2(15)
N32 Tb2 N22 C161 167.4(16)
N30 Tb2 N22 C161 113.8(15)
N26 Tb2 N22 C161 -11.8(17)
N18 Tb2 N22 C161 -115.9(15)
N24 Tb2 N22 C161 -172.5(16)
N20 Tb2 N22 C161 -59.4(14)
Cd1 Tb2 N22 C161 -118.4(16)
N28 Tb2 N22 C169 -82.6(14)
N32 Tb2 N22 C169 42(2)
N30 Tb2 N22 C169 -12.1(15)
N26 Tb2 N22 C169 -137.6(13)
N18 Tb2 N22 C169 118.3(14)
N24 Tb2 N22 C169 61.7(14)
N20 Tb2 N22 C169 174.8(15)
Cd1 Tb2 N22 C169 115.8(15)
N28 Tb2 N22 Cd1 161.6(6)
N32 Tb2 N22 Cd1 -74.2(17)
N30 Tb2 N22 Cd1 -127.8(5)
N26 Tb2 N22 Cd1 106.6(6)
N18 Tb2 N22 Cd1 2.5(6)
N24 Tb2 N22 Cd1 -54.1(5)
N20 Tb2 N22 Cd1 59.0(5)
N12 Cd1 N22 C161 -20.3(15)
N24 Cd1 N22 C161 172.0(16)
N18 Cd1 N22 C161 112.1(15)
N14 Cd1 N22 C161 -86.7(15)
N10 Cd1 N22 C161 17(3)
N20 Cd1 N22 C161 56.4(14)
N16 Cd1 N22 C161 -133.9(14)
Tb2 Cd1 N22 C161 114.7(15)
Tb1 Cd1 N22 C161 -65.7(15)
N12 Cd1 N22 C169 112.6(14)
N24 Cd1 N22 C169 -55.1(14)
N18 Cd1 N22 C169 -114.9(14)
N14 Cd1 N22 C169 46.2(14)
N10 Cd1 N22 C169 150.2(16)
N20 Cd1 N22 C169 -170.7(16)
N16 Cd1 N22 C169 -1.0(17)
Tb2 Cd1 N22 C169 -112.3(15)
Tb1 Cd1 N22 C169 67.2(15)
N12 Cd1 N22 Tb2 -135.0(5)
N24 Cd1 N22 Tb2 57.3(5)
N18 Cd1 N22 Tb2 -2.6(6)
N14 Cd1 N22 Tb2 158.6(5)
N10 Cd1 N22 Tb2 -97.4(16)
N20 Cd1 N22 Tb2 -58.4(5)
N16 Cd1 N22 Tb2 111.4(6)
Tb1 Cd1 N22 Tb2 179.5
C170 C169 N23 C177 180(2)
N22 C169 N23 C177 1(3)
N24 C177 N23 C169 0(3)
C178 C177 N23 C169 177(2)
N23 C177 N24 C185 175.8(19)
C178 C177 N24 C185 -2(2)
N23 C177 N24 Cd1 -50(2)
C178 C177 N24 Cd1 132.9(14)
N23 C177 N24 Tb2 48(2)
C178 C177 N24 Tb2 -129.2(14)
N17 C185 N24 C177 175(2)
C186 C185 N24 C177 2(2)
N17 C185 N24 Cd1 39(3)
C186 C185 N24 Cd1 -134.6(15)
N17 C185 N24 Tb2 -56(3)
C186 C185 N24 Tb2 129.9(15)
N12 Cd1 N24 C177 19(3)
N18 Cd1 N24 C177 172.3(16)
N14 Cd1 N24 C177 -20.1(15)
N22 Cd1 N24 C177 60.0(14)
N10 Cd1 N24 C177 -130.2(14)
N20 Cd1 N24 C177 114.8(15)
N16 Cd1 N24 C177 -83.7(15)
Tb2 Cd1 N24 C177 116.5(16)
Tb1 Cd1 N24 C177 -64.1(16)
N12 Cd1 N24 C185 147.6(17)
N18 Cd1 N24 C185 -59.1(14)
N14 Cd1 N24 C185 108.5(14)
N22 Cd1 N24 C185 -171.4(16)
N10 Cd1 N24 C185 -1.5(17)
N20 Cd1 N24 C185 -116.6(14)
N16 Cd1 N24 C185 45.0(14)
Tb2 Cd1 N24 C185 -114.9(15)
Tb1 Cd1 N24 C185 64.5(15)
N12 Cd1 N24 Tb2 -97.5(17)
N18 Cd1 N24 Tb2 55.8(6)
N14 Cd1 N24 Tb2 -136.6(5)
N22 Cd1 N24 Tb2 -56.5(5)
N10 Cd1 N24 Tb2 113.4(6)
N20 Cd1 N24 Tb2 -1.6(6)
N16 Cd1 N24 Tb2 159.9(5)
Tb1 Cd1 N24 Tb2 179.4
N28 Tb2 N24 C177 -13.6(17)
N32 Tb2 N24 C177 110.7(14)
N30 Tb2 N24 C177 43.0(14)
N26 Tb2 N24 C177 166.5(15)
N22 Tb2 N24 C177 -62.4(13)
N18 Tb2 N24 C177 -175.3(15)
N20 Tb2 N24 C177 -119.3(14)
Cd1 Tb2 N24 C177 -121.0(15)
N28 Tb2 N24 C185 -135.4(14)
N32 Tb2 N24 C185 -11.2(15)
N30 Tb2 N24 C185 -78.9(15)
N26 Tb2 N24 C185 45(2)
N22 Tb2 N24 C185 175.7(16)
N18 Tb2 N24 C185 62.8(14)
N20 Tb2 N24 C185 118.8(14)
Cd1 Tb2 N24 C185 117.1(16)
N28 Tb2 N24 Cd1 107.4(7)
N32 Tb2 N24 Cd1 -128.3(5)
N30 Tb2 N24 Cd1 164.0(6)
N26 Tb2 N24 Cd1 -72.5(17)
N22 Tb2 N24 Cd1 58.6(5)
N18 Tb2 N24 Cd1 -54.3(6)
N20 Tb2 N24 Cd1 1.7(6)
N26 C193 N25 C249 -4(4)
C194 C193 N25 C249 179(2)
N32 C249 N25 C193 4(4)
C250 C249 N25 C193 -179(2)
N27 C201 N26 C193 -179(2)
C202 C201 N26 C193 7(2)
N27 C201 N26 Tb2 33(3)
C202 C201 N26 Tb2 -140.9(14)
N25 C193 N26 C201 176(2)
C194 C193 N26 C201 -6(2)
N25 C193 N26 Tb2 -35(3)
C194 C193 N26 Tb2 142.8(14)
N28 Tb2 N26 C201 -46.5(16)
N32 Tb2 N26 C201 -167.2(17)
N30 Tb2 N26 C201 -108.0(16)
N22 Tb2 N26 C201 12.6(19)
N18 Tb2 N26 C201 117.0(16)
N24 Tb2 N26 C201 133.4(19)
N20 Tb2 N26 C201 55.6(16)
Cd1 Tb2 N26 C201 75.8(17)
N28 Tb2 N26 C193 167.8(16)
N32 Tb2 N26 C193 47.2(15)
N30 Tb2 N26 C193 106.3(15)
N22 Tb2 N26 C193 -133.1(14)
N18 Tb2 N26 C193 -28.7(15)
N24 Tb2 N26 C193 -12(3)
N20 Tb2 N26 C193 -90.0(15)
Cd1 Tb2 N26 C193 -69.8(16)
N26 C201 N27 C209 8(4)
C202 C201 N27 C209 -179(2)
N28 C209 N27 C201 -9(3)
C210 C209 N27 C201 174(2)
N27 C209 N28 C217 176(2)
C210 C209 N28 C217 -6(2)
N27 C209 N28 Tb2 -33(3)
C210 C209 N28 Tb2 144.4(15)
N29 C217 N28 C209 -173(2)
C218 C217 N28 C209 3(2)
N29 C217 N28 Tb2 36(3)
C218 C217 N28 Tb2 -147.7(16)
N32 Tb2 N28 C209 108.9(16)
N30 Tb2 N28 C209 168.1(18)
N26 Tb2 N28 C209 47.3(16)
N22 Tb2 N28 C209 -89.0(17)
N18 Tb2 N28 C209 -5(3)
N24 Tb2 N28 C209 -132.7(16)
N20 Tb2 N28 C209 -26.5(17)
Cd1 Tb2 N28 C209 -71.3(17)
N32 Tb2 N28 C217 -105.7(17)
N30 Tb2 N28 C217 -46.4(16)
N26 Tb2 N28 C217 -167.2(18)
N22 Tb2 N28 C217 56.4(16)
N18 Tb2 N28 C217 140.4(18)
N24 Tb2 N28 C217 13(2)
N20 Tb2 N28 C217 119.0(16)
Cd1 Tb2 N28 C217 74.2(17)
C226 C225 N29 C217 173(2)
N30 C225 N29 C217 -4(4)
C218 C217 N29 C225 -173(2)
N28 C217 N29 C225 3(4)
N31 C233 N30 C225 -174(2)
C234 C233 N30 C225 2(2)
N31 C233 N30 Tb2 34(3)
C234 C233 N30 Tb2 -149.7(15)
N29 C225 N30 C233 176(2)
C226 C225 N30 C233 -2(2)
N29 C225 N30 Tb2 -32(3)
C226 C225 N30 Tb2 150.6(14)
N28 Tb2 N30 C233 -168.8(17)
N32 Tb2 N30 C233 -47.8(15)
N26 Tb2 N30 C233 -108.9(16)
N22 Tb2 N30 C233 114.8(16)
N18 Tb2 N30 C233 8.1(18)
N24 Tb2 N30 C233 53.0(16)
N20 Tb2 N30 C233 135.5(19)
Cd1 Tb2 N30 C233 67.2(16)
N28 Tb2 N30 C225 43.9(15)
N32 Tb2 N30 C225 164.9(16)
N26 Tb2 N30 C225 103.8(15)
N22 Tb2 N30 C225 -32.5(15)
N18 Tb2 N30 C225 -139.1(14)
N24 Tb2 N30 C225 -94.2(15)
N20 Tb2 N30 C225 -12(3)
Cd1 Tb2 N30 C225 -80.1(15)
N30 C233 N31 C241 3(3)
C234 C233 N31 C241 -172(2)
N32 C241 N31 C233 1(3)
C242 C241 N31 C233 179(2)
N31 C241 N32 C249 173(2)
C242 C241 N32 C249 -5(2)
N31 C241 N32 Tb2 -42(3)
C242 C241 N32 Tb2 139.5(15)
N25 C249 N32 C241 -178(2)
C250 C249 N32 C241 5(2)
N25 C249 N32 Tb2 36(3)
C250 C249 N32 Tb2 -140.9(16)
N28 Tb2 N32 C241 112.1(17)
N30 Tb2 N32 C241 50.9(17)
N26 Tb2 N32 C241 172.1(18)
N22 Tb2 N32 C241 -7(3)
N18 Tb2 N32 C241 -87.2(17)
N24 Tb2 N32 C241 -25.4(17)
N20 Tb2 N32 C241 -130.4(16)
Cd1 Tb2 N32 C241 -67.8(18)
N28 Tb2 N32 C249 -108.2(16)
N30 Tb2 N32 C249 -169.4(17)
N26 Tb2 N32 C249 -48.2(16)
N22 Tb2 N32 C249 132.4(18)
N18 Tb2 N32 C249 52.4(16)
N24 Tb2 N32 C249 114.3(16)
N20 Tb2 N32 C249 9.3(19)
Cd1 Tb2 N32 C249 71.9(16)
C6 C5 O1 C4 177.1(19)
C3 C4 O1 C5 -3(3)
C12 C4 O1 C5 179.3(19)
C4 C12 O2 C13 -176.0(19)
C11 C12 O2 C13 1(3)
C14 C13 O2 C12 173.5(18)
C28 C20 O3 C21 174(2)
C19 C20 O3 C21 3(3)
C22 C21 O3 C20 -179.5(18)
C20 C28 O4 C29 -173(2)
C27 C28 O4 C29 12(3)
C30 C29 O4 C28 177.3(19)
C35 C36 O5 C37 -3(3)
C44 C36 O5 C37 175.9(19)
C38 C37 O5 C36 78(3)
C46B C45 O6 C44 164(3)
C46A C45 O6 C44 -162(3)
C43 C44 O6 C45 -114(2)
C36 C44 O6 C45 73(3)
C51 C52 O7 C53 2(3)
C60 C52 O7 C53 -178.9(18)
C54 C53 O7 C52 -178.4(18)
C59 C60 O8 C61 -3(3)
C52 C60 O8 C61 176.1(18)
C62 C61 O8 C60 82(2)
C67 C68 O9 C69 3(3)
C76 C68 O9 C69 -179(2)
C70 C69 O9 C68 174(2)
C75 C76 O10 C77 -1(3)
C68 C76 O10 C77 175(2)
C78 C77 O10 C76 -174(2)
C83 C84 O11 C85 7(3)
C92 C84 O11 C85 -174(2)
C86 C85 O11 C84 168(2)
C91 C92 O12 C93 -3(3)
C84 C92 O12 C93 177(2)
C94 C93 O12 C92 165(2)
C99 C100 O13 C101 -1(3)
C108 C100 O13 C101 178.3(18)
C102 C101 O13 C100 -177(2)
C100 C108 O14 C109 -179.4(19)
C107 C108 O14 C109 -2(3)
C110 C109 O14 C108 169.6(18)
C115 C116 O15 C117 4(3)
C124 C116 O15 C117 -172(2)
C118 C117 O15 C116 -172(2)
C123 C124 O16 C125 -1(3)
C116 C124 O16 C125 -177(2)
C126 C125 O16 C124 178(2)
C140 C132 O17 C133 177(2)
C131 C132 O17 C133 3(3)
C134 C133 O17 C132 176(2)
C132 C140 O18 C141 179(2)
C139 C140 O18 C141 3(3)
C142 C141 O18 C140 -173(2)
C147 C148 O19 C149 -1(3)
C156 C148 O19 C149 176.4(19)
C150 C149 O19 C148 79(3)
C155 C156 O20 C157 8(3)
C148 C156 O20 C157 -171(2)
C158 C157 O20 C156 172(2)
C163 C164 O21 C165 -3(3)
C172 C164 O21 C165 178(2)
C166 C165 O21 C164 -180(2)
C171 C172 O22 C173 2(3)
C164 C172 O22 C173 -180(2)
C174 C173 O22 C172 78(3)
C179 C180 O23 C181 -4(3)
C188 C180 O23 C181 174.5(18)
C182 C181 O23 C180 177(2)
C187 C188 O24 C189 6(3)
C180 C188 O24 C189 -172.7(19)
C190 C189 O24 C188 170(2)
C195 C196 O25 C197 1(3)
C204 C196 O25 C197 -177(2)
C198 C197 O25 C196 171.3(19)
C203 C204 O26 C205 1(3)
C196 C204 O26 C205 -179(2)
C206 C205 O26 C204 -169(3)
C220 C212 O27 C213 -179(2)
C211 C212 O27 C213 1(4)
C214 C213 O27 C212 -148(8)
C219 C220 O28 C221 5(4)
C212 C220 O28 C221 -178(2)
C222 C221 O28 C220 167(2)
C227 C228 O29 C229 -120(3)
C236 C228 O29 C229 66(4)
C230 C229 O29 C228 162(3)
C228 C236 O30 C237 177(2)
C235 C236 O30 C237 5(3)
C238 C237 O30 C236 79(3)
C243 C244 O31 C245 7(4)
C252 C244 O31 C245 -174(2)
C246 C245 O31 C244 173(3)
C254 C253 O32 C252 -173(2)
C251 C252 O32 C253 -5(3)
C244 C252 O32 C253 174(2)
